data_1519443
loop_
_publ_author_name
'Marino, Nadia'
'Armentano, Donatella'
'Pardo, Emilio'
'Vallejo, Julia'
'Neve, Francesco'
'Di Donna, Leonardo'
'De Munno, Giovanni'

_publ_section_title
;
 Homochiral self-assembly of biocoordination polymers: anion-triggered
 helicity and absolute configuration inversion
;
_journal_issue 7
_journal_name_full 'Chem. Sci.'
_journal_page_first 4300
_journal_paper_doi 10.1039/C5SC01089F
_journal_volume 6
_journal_year 2015
_chemical_formula_sum 'C219 H238.34 Cu15 F45 N48 O117.67 P6 S15'
_chemical_formula_weight 7900.37
_chemical_name_systematic
;
 ?
;
_space_group_IT_number 4
_symmetry_cell_setting monoclinic
_symmetry_space_group_name_Hall 'P 2yb'
_symmetry_space_group_name_H-M 'P 1 21 1'
_atom_sites_solution_hydrogens geom
_atom_sites_solution_primary direct
_atom_sites_solution_secondary difmap
_audit_creation_method SHELXL-97
_audit_update_record
;
2015-01-31 deposited with the CCDC.
2015-04-27 downloaded from the CCDC.
;
_cell_angle_alpha 90.00
_cell_angle_beta 108.269(6)
_cell_angle_gamma 90.00
_cell_formula_units_Z 2
_cell_length_a 17.821(2)
_cell_length_b 49.945(5)
_cell_length_c 18.529(2)
_cell_measurement_reflns_used 9801
_cell_measurement_temperature 296(2)
_cell_measurement_theta_max 25.95
_cell_measurement_theta_min 2.30
_cell_volume 15661(3)
_computing_cell_refinement 'Bruker APEX'
_computing_data_collection 'Bruker APEX'
_computing_data_reduction 'Bruker SAINT'
_computing_molecular_graphics 'Bruker SHELXTL'
_computing_publication_material 'Bruker SHELXTL'
_computing_structure_refinement 'SHELXL-97 (Sheldrick, 1997)'
_computing_structure_solution 'SHELXS-97 (Sheldrick, 1997)'
_diffrn_ambient_temperature 296(2)
_diffrn_measured_fraction_theta_full 0.994
_diffrn_measured_fraction_theta_max 0.994
_diffrn_measurement_device_type 'CCD area detector'
_diffrn_measurement_method 'phi and omega scans'
_diffrn_radiation_monochromator graphite
_diffrn_radiation_source 'fine-focus sealed tube'
_diffrn_radiation_type MoK\a
_diffrn_radiation_wavelength 0.71073
_diffrn_reflns_av_R_equivalents 0.0588
_diffrn_reflns_av_sigmaI/netI 0.0377
_diffrn_reflns_limit_h_max 22
_diffrn_reflns_limit_h_min -22
_diffrn_reflns_limit_k_max 63
_diffrn_reflns_limit_k_min -63
_diffrn_reflns_limit_l_max 23
_diffrn_reflns_limit_l_min -23
_diffrn_reflns_number 560634
_diffrn_reflns_theta_full 27.00
_diffrn_reflns_theta_max 27.00
_diffrn_reflns_theta_min 1.38
_exptl_absorpt_coefficient_mu 1.250
_exptl_absorpt_correction_type multi-scan
_exptl_absorpt_process_details SADABS
_exptl_crystal_colour light-blue
_exptl_crystal_density_diffrn 1.675
_exptl_crystal_density_method 'not measured'
_exptl_crystal_description hexagonal-block
_exptl_crystal_F_000 7999
_exptl_crystal_size_max 0.32
_exptl_crystal_size_mid 0.28
_exptl_crystal_size_min 0.20
_refine_diff_density_max 1.786
_refine_diff_density_min -1.587
_refine_diff_density_rms 0.167
_refine_ls_abs_structure_details 'Flack H D (1983), Acta Cryst. A39, 876-881'
_refine_ls_abs_structure_Flack 0.015(5)
_refine_ls_extinction_method none
_refine_ls_goodness_of_fit_ref 1.027
_refine_ls_hydrogen_treatment mixed
_refine_ls_matrix_type full
_refine_ls_number_parameters 3948
_refine_ls_number_reflns 67880
_refine_ls_number_restraints 853
_refine_ls_restrained_S_all 1.044
_refine_ls_R_factor_all 0.0621
_refine_ls_R_factor_gt 0.0514
_refine_ls_shift/su_max 0.014
_refine_ls_shift/su_mean 0.000
_refine_ls_structure_factor_coef Fsqd
_refine_ls_weighting_details 'calc w=1/[\s^2^(Fo^2^)+(0.1152P)^2^+1.9179P] where P=(Fo^2^+2Fc^2^)/3'
_refine_ls_weighting_scheme calc
_refine_ls_wR_factor_gt 0.1454
_refine_ls_wR_factor_ref 0.1564
_reflns_number_gt 58807
_reflns_number_total 67880
_reflns_threshold_expression >2sigma(I)
_cod_data_source_file c5sc01089f2.cif
_cod_data_source_block 2M
_cod_depositor_comments 'Adding full bibliography for 1519442--1519443.cif.'
_cod_original_sg_symbol_H-M P2(1)
_cod_database_code 1519443

loop_
_symmetry_equiv_pos_as_xyz
'x, y, z'
'-x, y+1/2, -z'

loop_
_atom_site_label
_atom_site_type_symbol
_atom_site_fract_x
_atom_site_fract_y
_atom_site_fract_z
_atom_site_U_iso_or_equiv
_atom_site_adp_type
_atom_site_occupancy
_atom_site_symmetry_multiplicity
_atom_site_calc_flag
_atom_site_refinement_flags
_atom_site_disorder_assembly
_atom_site_disorder_group
Cu1 Cu 0.93975(3) 0.591641(13) 0.87248(4) 0.04285(13) Uani 1 1 d . . .
Cu2 Cu 0.84008(3) 0.544668(11) 0.91588(3) 0.03775(12) Uani 1 1 d . . .
Cu3 Cu 0.65775(3) 0.546910(11) 0.74857(3) 0.03785(12) Uani 1 1 d . . .
Cu4 Cu 0.79704(3) 0.601211(10) 0.67248(3) 0.03280(11) Uani 1 1 d . . .
O1O O 0.9402(2) 0.56231(8) 0.9405(2) 0.0472(8) Uani 1 1 d . . .
H1O H 0.9622 0.5657 0.9874 0.071 Uiso 1 1 d . . .
O1W O 0.70854(19) 0.57486(7) 0.5789(2) 0.0546(9) Uani 1 1 d D . .
H1WA H 0.7082 0.5584 0.6032 0.082 Uiso 1 1 d D . .
H1WB H 0.6537 0.5782 0.5650 0.082 Uiso 1 1 d D . .
O2W O 0.5827(2) 0.57880(7) 0.6702(2) 0.0653(11) Uani 1 1 d D . .
H2WA H 0.5289 0.5758 0.6418 0.098 Uiso 1 1 d D . .
H2WB H 0.5775 0.5949 0.6946 0.098 Uiso 1 1 d D . .
S1S S 0.96394(10) 0.64597(4) 1.03118(10) 0.0672(4) Uani 1 1 d D . .
O1S O 0.8841(3) 0.64820(18) 1.0310(4) 0.115(2) Uani 1 1 d D . .
O2S O 0.9973(4) 0.67100(11) 1.0197(5) 0.109(2) Uani 1 1 d D . .
O3S O 0.9814(3) 0.62315(11) 0.9924(3) 0.0780(13) Uani 1 1 d D . .
C1S C 1.0186(4) 0.64003(14) 1.1302(4) 0.0718(18) Uani 1 1 d D . .
F1S F 1.0936(3) 0.63648(15) 1.1396(4) 0.125(2) Uani 1 1 d D . .
F2S F 1.0116(4) 0.65971(12) 1.1749(3) 0.117(2) Uani 1 1 d D . .
F3S F 0.9917(5) 0.61793(12) 1.1543(3) 0.121(2) Uani 1 1 d D . .
N1 N 0.95595(17) 0.62223(5) 0.80888(16) 0.0430(9) Uani 1 1 d G . .
C1 C 0.91218(18) 0.64577(6) 0.79637(19) 0.0515(12) Uani 1 1 d G . .
H1 H 0.8756 0.6488 0.8219 0.062 Uiso 1 1 calc R . .
C2 C 0.9231(2) 0.66477(5) 0.7457(2) 0.0583(14) Uani 1 1 d G . .
H2 H 0.8938 0.6805 0.7374 0.070 Uiso 1 1 calc R . .
C3 C 0.9778(2) 0.66021(7) 0.7076(2) 0.0667(17) Uani 1 1 d G . .
H3 H 0.9851 0.6729 0.6738 0.080 Uiso 1 1 calc R . .
C4 C 1.0216(2) 0.63667(8) 0.72013(19) 0.0592(15) Uani 1 1 d G . .
H4 H 1.0581 0.6336 0.6946 0.071 Uiso 1 1 calc R . .
C5 C 1.01064(17) 0.61767(6) 0.77076(19) 0.0443(10) Uani 1 1 d G . .
N2 N 1.03331(18) 0.57785(7) 0.84549(19) 0.0496(10) Uani 1 1 d G . .
C6 C 1.05149(19) 0.59268(6) 0.78971(19) 0.0510(13) Uani 1 1 d G . .
C7 C 1.1079(2) 0.58336(9) 0.7584(2) 0.0658(16) Uani 1 1 d G . .
H7 H 1.1201 0.5933 0.7210 0.079 Uiso 1 1 calc R . .
C8 C 1.1462(3) 0.55921(10) 0.7828(3) 0.082(2) Uani 1 1 d G . .
H8 H 1.1840 0.5530 0.7619 0.098 Uiso 1 1 calc R . .
C9 C 1.1280(3) 0.54437(8) 0.8386(3) 0.090(2) Uani 1 1 d G . .
H9 H 1.1536 0.5282 0.8550 0.108 Uiso 1 1 calc R . .
C10 C 1.0716(2) 0.55370(7) 0.8699(2) 0.0656(16) Uani 1 1 d G . .
H10 H 1.0594 0.5438 0.9073 0.079 Uiso 1 1 calc R . .
N3 N 0.75882(17) 0.51643(6) 0.91442(17) 0.0423(9) Uani 1 1 d G . .
C11 C 0.7387(2) 0.49487(6) 0.86461(18) 0.0563(13) Uani 1 1 d G . .
H11 H 0.7651 0.4922 0.8291 0.068 Uiso 1 1 calc R . .
C12 C 0.6793(3) 0.47735(6) 0.8679(2) 0.0681(17) Uani 1 1 d G . .
H12 H 0.6658 0.4629 0.8345 0.082 Uiso 1 1 calc R . .
C13 C 0.6399(2) 0.48140(8) 0.9209(2) 0.0705(18) Uani 1 1 d G . .
H13 H 0.6001 0.4697 0.9231 0.085 Uiso 1 1 calc R . .
C14 C 0.6600(2) 0.50295(8) 0.9707(2) 0.0601(14) Uani 1 1 d G . .
H14 H 0.6337 0.5057 1.0063 0.072 Uiso 1 1 calc R . .
C15 C 0.7195(2) 0.52047(6) 0.96749(16) 0.0457(11) Uani 1 1 d G . .
N4 N 0.80584(17) 0.55777(6) 1.00120(15) 0.0402(8) Uani 1 1 d G . .
C16 C 0.74351(18) 0.54374(5) 1.01336(17) 0.0450(11) Uani 1 1 d G . .
C17 C 0.7082(2) 0.55322(8) 1.0654(2) 0.0619(15) Uani 1 1 d G . .
H17 H 0.6665 0.5438 1.0736 0.074 Uiso 1 1 calc R . .
C18 C 0.7351(2) 0.57671(8) 1.1053(2) 0.0715(19) Uani 1 1 d G . .
H18 H 0.7115 0.5831 1.1402 0.086 Uiso 1 1 calc R . .
C19 C 0.7975(2) 0.59074(6) 1.09316(19) 0.0583(14) Uani 1 1 d G . .
H19 H 0.8155 0.6065 1.1199 0.070 Uiso 1 1 calc R . .
C20 C 0.83282(19) 0.58127(6) 1.04110(18) 0.0526(12) Uani 1 1 d G . .
H20 H 0.8745 0.5906 1.0330 0.063 Uiso 1 1 calc R . .
N5 N 0.5957(2) 0.51716(7) 0.6852(2) 0.0553(11) Uani 1 1 d G . .
C21 C 0.6139(3) 0.50474(10) 0.6256(3) 0.080(2) Uani 1 1 d G . .
H21 H 0.6574 0.5104 0.6121 0.096 Uiso 1 1 calc R . .
C22 C 0.5670(4) 0.48389(12) 0.5862(3) 0.111(4) Uani 1 1 d G . .
H22 H 0.5792 0.4756 0.5464 0.134 Uiso 1 1 calc R . .
C23 C 0.5020(4) 0.47545(11) 0.6064(4) 0.119(4) Uani 1 1 d G . .
H23 H 0.4707 0.4615 0.5801 0.142 Uiso 1 1 calc R . .
C24 C 0.4838(3) 0.48787(11) 0.6660(4) 0.100(3) Uani 1 1 d G . .
H24 H 0.4403 0.4822 0.6795 0.119 Uiso 1 1 calc R . .
C25 C 0.5306(2) 0.50872(9) 0.7054(2) 0.0660(17) Uani 1 1 d G . .
N6 N 0.57722(19) 0.54192(7) 0.8004(2) 0.0520(10) Uani 1 1 d G . .
C26 C 0.5185(3) 0.52329(8) 0.7675(2) 0.0639(16) Uani 1 1 d G . .
C27 C 0.4573(3) 0.51915(11) 0.7978(3) 0.103(3) Uani 1 1 d G . .
H27 H 0.4180 0.5067 0.7758 0.124 Uiso 1 1 calc R . .
C28 C 0.4548(3) 0.53364(13) 0.8611(4) 0.114(4) Uani 1 1 d G . .
H28 H 0.4138 0.5309 0.8813 0.137 Uiso 1 1 calc R . .
C29 C 0.5135(3) 0.55227(12) 0.8940(3) 0.099(3) Uani 1 1 d G . .
H29 H 0.5118 0.5620 0.9363 0.119 Uiso 1 1 calc R . .
C30 C 0.5747(2) 0.55640(8) 0.8637(2) 0.0629(15) Uani 1 1 d G . .
H30 H 0.6140 0.5689 0.8857 0.075 Uiso 1 1 calc R . .
N7 N 0.75930(17) 0.63501(5) 0.61448(17) 0.0399(8) Uani 1 1 d G . .
C31 C 0.6999(2) 0.65158(7) 0.6228(2) 0.0570(14) Uani 1 1 d G . .
H31 H 0.6751 0.6476 0.6588 0.068 Uiso 1 1 calc R . .
C32 C 0.6775(2) 0.67417(7) 0.5772(3) 0.073(2) Uani 1 1 d G . .
H32 H 0.6378 0.6853 0.5828 0.088 Uiso 1 1 calc R . .
C33 C 0.7145(3) 0.68017(7) 0.5234(3) 0.0729(19) Uani 1 1 d G . .
H33 H 0.6995 0.6953 0.4930 0.088 Uiso 1 1 calc R . .
C34 C 0.7739(2) 0.66360(7) 0.5151(2) 0.0608(15) Uani 1 1 d G . .
H34 H 0.7987 0.6676 0.4791 0.073 Uiso 1 1 calc R . .
C35 C 0.79633(17) 0.64101(6) 0.56067(19) 0.0413(10) Uani 1 1 d G . .
N8 N 0.86625(16) 0.60094(5) 0.60594(15) 0.0363(8) Uani 1 1 d G . .
C36 C 0.85681(17) 0.62276(5) 0.55736(18) 0.0390(9) Uani 1 1 d G . .
C37 C 0.9039(2) 0.62521(6) 0.51042(19) 0.0524(12) Uani 1 1 d G . .
H37 H 0.8976 0.6398 0.4779 0.063 Uiso 1 1 calc R . .
C38 C 0.9604(2) 0.60584(7) 0.5121(2) 0.0586(14) Uani 1 1 d G . .
H38 H 0.9918 0.6075 0.4807 0.070 Uiso 1 1 calc R . .
C39 C 0.96980(19) 0.58401(6) 0.5606(2) 0.0568(14) Uani 1 1 d G . .
H39 H 1.0076 0.5710 0.5617 0.068 Uiso 1 1 calc R . .
C40 C 0.92274(18) 0.58156(5) 0.60758(18) 0.0451(11) Uani 1 1 d G . .
H40 H 0.9291 0.5670 0.6401 0.054 Uiso 1 1 calc R . .
N1A N 0.8188(3) 0.50345(9) 0.4641(3) 0.0491(10) Uani 1 1 d . . .
N3A N 0.7484(3) 0.51079(9) 0.3354(2) 0.0449(9) Uani 1 1 d . . .
N4A N 0.6487(3) 0.54231(12) 0.2987(3) 0.0675(14) Uani 1 1 d D . .
H4A H 0.622(3) 0.5343(8) 0.255(2) 0.101 Uiso 1 1 d D . .
H4B H 0.616(3) 0.5539(12) 0.3091(14) 0.101 Uiso 1 1 d D . .
C2A C 0.8027(3) 0.49656(10) 0.3884(3) 0.0422(10) Uani 1 1 d . . .
O2A O 0.8392(2) 0.47780(8) 0.3683(2) 0.0496(8) Uani 1 1 d . . .
C4A C 0.7045(3) 0.52971(12) 0.3533(4) 0.0560(13) Uani 1 1 d D . .
C5A C 0.7220(4) 0.53764(14) 0.4320(4) 0.0677(17) Uani 1 1 d . . .
H5A H 0.6944 0.5515 0.4457 0.081 Uiso 1 1 calc R . .
C6A C 0.7785(4) 0.52461(12) 0.4841(4) 0.0605(15) Uani 1 1 d . . .
H6A H 0.7913 0.5297 0.5348 0.073 Uiso 1 1 calc R . .
C1'A C 0.8799(3) 0.48879(10) 0.5238(3) 0.0428(10) Uani 1 1 d . . .
H1'A H 0.8941 0.4722 0.5031 0.051 Uiso 1 1 calc R . .
C2'A C 0.9536(3) 0.50489(12) 0.5630(3) 0.0525(12) Uani 1 1 d . . .
H2'A H 0.9395 0.5237 0.5672 0.063 Uiso 1 1 calc R . .
C3'A C 0.9836(3) 0.49227(10) 0.6419(3) 0.0492(12) Uani 1 1 d . . .
H3'A H 1.0096 0.5056 0.6803 0.059 Uiso 1 1 calc R . .
C4'A C 0.9083(4) 0.48205(10) 0.6543(3) 0.0526(13) Uani 1 1 d . . .
H4'A H 0.9168 0.4632 0.6698 0.063 Uiso 1 1 calc R . .
C5'A C 0.8788(4) 0.49638(10) 0.7119(3) 0.0583(15) Uani 1 1 d . . .
H5'1 H 0.8271 0.4896 0.7095 0.070 Uiso 1 1 calc R . .
H5'2 H 0.9146 0.4932 0.7626 0.070 Uiso 1 1 calc R . .
O1'A O 0.8458(3) 0.48293(8) 0.5820(2) 0.0548(9) Uani 1 1 d . . .
O2'A O 1.0047(3) 0.50292(13) 0.5184(3) 0.0821(15) Uani 1 1 d . . .
H2'1 H 1.0450 0.5116 0.5384 0.123 Uiso 1 1 calc R . .
O3'A O 1.0336(3) 0.46990(9) 0.6452(3) 0.0742(13) Uani 1 1 d . . .
H3'1 H 1.0749 0.4749 0.6387 0.111 Uiso 1 1 calc R . .
P1 P 0.83026(7) 0.54305(2) 0.74300(6) 0.0343(2) Uani 1 1 d . . .
O1P O 0.8578(2) 0.53203(7) 0.82311(19) 0.0438(7) Uani 1 1 d . . .
O2P O 0.7411(2) 0.53976(7) 0.70401(19) 0.0443(7) Uani 1 1 d . . .
O3P O 0.85802(19) 0.57138(6) 0.73611(18) 0.0368(6) Uani 1 1 d . . .
O4P O 0.8738(2) 0.52489(6) 0.69569(19) 0.0411(7) Uani 1 1 d . . .
N1B N 0.4843(2) 0.63967(8) 0.8681(2) 0.0403(8) Uani 1 1 d . . .
N3B N 0.3469(2) 0.63686(9) 0.8022(2) 0.0425(9) Uani 1 1 d . . .
N4B N 0.2972(3) 0.60364(11) 0.7135(3) 0.0602(12) Uani 1 1 d D . .
H4C H 0.2494(13) 0.6107(10) 0.697(3) 0.090 Uiso 1 1 d D . .
H4D H 0.3005(14) 0.5912(12) 0.681(3) 0.090 Uiso 1 1 d D . .
C2B C 0.4088(3) 0.65034(10) 0.8522(3) 0.0380(9) Uani 1 1 d . . .
O2B O 0.3954(2) 0.67132(7) 0.8817(2) 0.0452(8) Uani 1 1 d . . .
C4B C 0.3590(3) 0.61518(11) 0.7630(3) 0.0452(11) Uani 1 1 d D . .
C5B C 0.4370(3) 0.60526(11) 0.7759(3) 0.0526(12) Uani 1 1 d . . .
H5B H 0.4463 0.5902 0.7506 0.063 Uiso 1 1 calc R . .
C6B C 0.4969(3) 0.61842(11) 0.8260(3) 0.0507(12) Uani 1 1 d . . .
H6B H 0.5485 0.6130 0.8324 0.061 Uiso 1 1 calc R . .
C1'B C 0.5522(3) 0.65310(9) 0.9216(3) 0.0376(9) Uani 1 1 d . . .
H1'B H 0.5331 0.6674 0.9477 0.045 Uiso 1 1 calc R . .
C2'B C 0.6078(3) 0.63466(10) 0.9814(3) 0.0397(10) Uani 1 1 d . . .
H2'B H 0.6077 0.6167 0.9604 0.048 Uiso 1 1 calc R . .
C3'B C 0.6886(3) 0.64771(9) 0.9952(3) 0.0391(9) Uani 1 1 d . . .
H3'B H 0.7314 0.6345 1.0097 0.047 Uiso 1 1 calc R . .
C4'B C 0.6818(3) 0.66091(9) 0.9184(3) 0.0386(9) Uani 1 1 d . . .
H4'B H 0.7059 0.6787 0.9291 0.046 Uiso 1 1 calc R . .
C5'B C 0.7210(3) 0.64643(9) 0.8684(3) 0.0421(10) Uani 1 1 d . . .
H5'3 H 0.7062 0.6550 0.8190 0.051 Uiso 1 1 calc R . .
H5'4 H 0.7779 0.6478 0.8906 0.051 Uiso 1 1 calc R . .
O1'B O 0.59748(19) 0.66467(7) 0.8792(2) 0.0441(7) Uani 1 1 d . . .
O2'B O 0.5884(3) 0.63326(10) 1.0498(2) 0.0614(11) Uani 1 1 d . . .
H2'2 H 0.5449 0.6262 1.0415 0.092 Uiso 1 1 calc R . .
O3'B O 0.6994(2) 0.66848(8) 1.0513(2) 0.0538(9) Uani 1 1 d . . .
H3'2 H 0.7427 0.6755 1.0587 0.081 Uiso 1 1 calc R . .
P2 P 0.75162(6) 0.59971(2) 0.82271(6) 0.0309(2) Uani 1 1 d . . .
O5P O 0.83633(19) 0.60314(8) 0.87409(19) 0.0446(7) Uani 1 1 d . . .
O6P O 0.7212(2) 0.57117(6) 0.82774(19) 0.0422(7) Uani 1 1 d . . .
O7P O 0.73708(19) 0.60895(6) 0.74107(18) 0.0388(7) Uani 1 1 d . . .
O8P O 0.69903(18) 0.61860(6) 0.85888(18) 0.0357(6) Uani 1 1 d . . .
Cu5 Cu 0.25297(3) 0.660027(12) 0.79615(3) 0.03978(12) Uani 1 1 d . . .
N9 N 0.17351(17) 0.68594(6) 0.81178(17) 0.0473(10) Uani 1 1 d G . .
C41 C 0.1528(2) 0.71041(7) 0.7752(2) 0.0678(17) Uani 1 1 d G . .
H41 H 0.1746 0.7156 0.7379 0.081 Uiso 1 1 calc R . .
C42 C 0.0996(3) 0.72709(7) 0.7944(3) 0.078(2) Uani 1 1 d G . .
H42 H 0.0857 0.7435 0.7700 0.093 Uiso 1 1 calc R . .
C43 C 0.0671(2) 0.71929(8) 0.8502(3) 0.0715(19) Uani 1 1 d G . .
H43 H 0.0314 0.7304 0.8631 0.086 Uiso 1 1 calc R . .
C44 C 0.0877(2) 0.69482(9) 0.8868(2) 0.0658(17) Uani 1 1 d G . .
H44 H 0.0660 0.6896 0.9241 0.079 Uiso 1 1 calc R . .
C45 C 0.14098(19) 0.67815(6) 0.86758(18) 0.0482(12) Uani 1 1 d G . .
N10 N 0.22333(17) 0.63986(6) 0.87618(16) 0.0461(9) Uani 1 1 d G . .
C46 C 0.16673(18) 0.65264(6) 0.90117(19) 0.0497(12) Uani 1 1 d G . .
C47 C 0.1383(2) 0.64036(8) 0.9548(2) 0.0686(18) Uani 1 1 d G . .
H47 H 0.1005 0.6489 0.9715 0.082 Uiso 1 1 calc R . .
C48 C 0.1666(2) 0.61531(9) 0.9833(2) 0.0686(17) Uani 1 1 d G . .
H48 H 0.1476 0.6071 1.0192 0.082 Uiso 1 1 calc R . .
C49 C 0.2232(2) 0.60253(7) 0.9584(2) 0.0665(16) Uani 1 1 d G . .
H49 H 0.2420 0.5858 0.9775 0.080 Uiso 1 1 calc R . .
C50 C 0.25155(19) 0.61481(7) 0.9048(2) 0.0553(13) Uani 1 1 d G . .
H50 H 0.2894 0.6063 0.8881 0.066 Uiso 1 1 calc R . .
Cu6 Cu 0.18969(4) 0.718098(12) 0.13008(3) 0.04325(13) Uani 1 1 d . . .
Cu7 Cu 0.12247(3) 0.762042(11) 0.21843(3) 0.03825(12) Uani 1 1 d . . .
Cu8 Cu 0.28429(3) 0.763414(11) 0.39811(3) 0.03522(11) Uani 1 1 d . . .
Cu9 Cu 0.39106(3) 0.713835(11) 0.26448(3) 0.03647(11) Uani 1 1 d . . .
O2O O 0.1058(2) 0.74274(8) 0.1263(2) 0.0494(8) Uani 1 1 d . . .
H2O H 0.0627 0.7341 0.1167 0.074 Uiso 1 1 d . . .
O3W O 0.37259(19) 0.73296(7) 0.4686(2) 0.0540(9) Uani 1 1 d D . .
H3WA H 0.3794 0.7187 0.4365 0.081 Uiso 1 1 d D . .
H3WB H 0.4261 0.7391 0.4841 0.081 Uiso 1 1 d D . .
O4W O 0.4749(2) 0.74386(7) 0.34137(19) 0.0571(9) Uani 1 1 d D . .
H4WA H 0.4462 0.7582 0.3536 0.086 Uiso 1 1 d D . .
H4WB H 0.5046 0.7377 0.3908 0.086 Uiso 1 1 d D . .
N11 N 0.25620(18) 0.68896(6) 0.10816(17) 0.0454(9) Uani 1 1 d G . .
C51 C 0.2756(2) 0.66527(6) 0.14919(19) 0.0558(13) Uani 1 1 d G . .
H51 H 0.2550 0.6617 0.1885 0.067 Uiso 1 1 calc R . .
C52 C 0.3259(3) 0.64694(6) 0.1315(2) 0.0684(17) Uani 1 1 d G . .
H52 H 0.3389 0.6311 0.1589 0.082 Uiso 1 1 calc R . .
C53 C 0.3567(2) 0.65229(7) 0.0727(3) 0.075(2) Uani 1 1 d G . .
H53 H 0.3903 0.6400 0.0609 0.090 Uiso 1 1 calc R . .
C54 C 0.3373(2) 0.67598(8) 0.0317(2) 0.0629(16) Uani 1 1 d G . .
H54 H 0.3579 0.6796 -0.0076 0.076 Uiso 1 1 calc R . .
C55 C 0.2870(2) 0.69431(6) 0.04942(17) 0.0465(11) Uani 1 1 d G . .
N12 N 0.2096(2) 0.73376(7) 0.03901(17) 0.0508(10) Uani 1 1 d G . .
C56 C 0.2622(2) 0.71915(6) 0.01270(19) 0.0521(13) Uani 1 1 d G . .
C57 C 0.2890(3) 0.72957(9) -0.0443(2) 0.0684(17) Uani 1 1 d G . .
H57 H 0.3241 0.7198 -0.0619 0.082 Uiso 1 1 calc R . .
C58 C 0.2633(3) 0.75459(10) -0.0750(2) 0.086(2) Uani 1 1 d G . .
H58 H 0.2812 0.7616 -0.1132 0.103 Uiso 1 1 calc R . .
C59 C 0.2108(4) 0.76919(7) -0.0487(3) 0.093(3) Uani 1 1 d G . .
H59 H 0.1936 0.7859 -0.0693 0.112 Uiso 1 1 calc R . .
C60 C 0.1839(3) 0.75878(7) 0.0083(2) 0.0714(18) Uani 1 1 d G . .
H60 H 0.1488 0.7686 0.0259 0.086 Uiso 1 1 calc R . .
N13 N 0.1136(2) 0.79020(6) 0.29071(19) 0.0485(10) Uani 1 1 d G . .
C61 C 0.1580(2) 0.81359(7) 0.3063(3) 0.0660(16) Uani 1 1 d G . .
H61 H 0.1939 0.8173 0.2804 0.079 Uiso 1 1 calc R . .
C62 C 0.1487(3) 0.83143(8) 0.3604(3) 0.100(3) Uani 1 1 d G . .
H62 H 0.1785 0.8471 0.3708 0.119 Uiso 1 1 calc R . .
C63 C 0.0951(3) 0.82588(10) 0.3990(3) 0.103(3) Uani 1 1 d G . .
H63 H 0.0889 0.8378 0.4353 0.123 Uiso 1 1 calc R . .
C64 C 0.0506(3) 0.80249(11) 0.3835(2) 0.091(3) Uani 1 1 d G . .
H64 H 0.0147 0.7988 0.4093 0.110 Uiso 1 1 calc R . .
C65 C 0.0599(2) 0.78464(7) 0.3293(2) 0.0536(13) Uani 1 1 d G . .
N14 N 0.03877(17) 0.74548(6) 0.25368(18) 0.0464(9) Uani 1 1 d G . .
C66 C 0.0191(2) 0.75998(7) 0.30923(19) 0.0518(13) Uani 1 1 d G . .
C67 C -0.0349(2) 0.74964(10) 0.3421(2) 0.077(2) Uani 1 1 d G . .
H67 H -0.0480 0.7593 0.3792 0.092 Uiso 1 1 calc R . .
C68 C -0.0693(2) 0.72479(11) 0.3193(3) 0.089(3) Uani 1 1 d G . .
H68 H -0.1055 0.7179 0.3413 0.106 Uiso 1 1 calc R . .
C69 C -0.0497(2) 0.71028(8) 0.2638(3) 0.084(2) Uani 1 1 d G . .
H69 H -0.0727 0.6937 0.2486 0.101 Uiso 1 1 calc R . .
C70 C 0.0043(2) 0.72063(7) 0.2310(2) 0.0622(15) Uani 1 1 d G . .
H70 H 0.0175 0.7109 0.1938 0.075 Uiso 1 1 calc R . .
N15 N 0.3353(2) 0.79421(7) 0.4645(2) 0.0510(10) Uani 1 1 d G . .
C71 C 0.4004(2) 0.80841(8) 0.4591(2) 0.0645(16) Uani 1 1 d G . .
H71 H 0.4197 0.8053 0.4187 0.077 Uiso 1 1 calc R . .
C72 C 0.4366(3) 0.82731(10) 0.5140(3) 0.080(2) Uani 1 1 d G . .
H72 H 0.4802 0.8368 0.5104 0.096 Uiso 1 1 calc R . .
C73 C 0.4078(3) 0.83200(11) 0.5744(3) 0.116(4) Uani 1 1 d G . .
H73 H 0.4321 0.8446 0.6112 0.140 Uiso 1 1 calc R . .
C74 C 0.3427(4) 0.81779(12) 0.5799(3) 0.099(3) Uani 1 1 d G . .
H74 H 0.3235 0.8209 0.6203 0.119 Uiso 1 1 calc R . .
C75 C 0.3065(2) 0.79890(9) 0.5250(3) 0.0680(17) Uani 1 1 d G . .
N16 N 0.22140(17) 0.76324(7) 0.47087(16) 0.0424(8) Uani 1 1 d G . .
C76 C 0.2402(2) 0.78323(7) 0.5258(2) 0.0611(15) Uani 1 1 d G . .
C77 C 0.1979(3) 0.78541(10) 0.5772(2) 0.090(3) Uani 1 1 d G . .
H77 H 0.2105 0.7988 0.6139 0.109 Uiso 1 1 calc R . .
C78 C 0.1369(3) 0.76759(11) 0.5736(2) 0.080(2) Uani 1 1 d G . .
H78 H 0.1087 0.7691 0.6079 0.096 Uiso 1 1 calc R . .
C79 C 0.1182(2) 0.74760(9) 0.5186(2) 0.0643(16) Uani 1 1 d G . .
H79 H 0.0774 0.7357 0.5162 0.077 Uiso 1 1 calc R . .
C80 C 0.16040(19) 0.74542(6) 0.46726(19) 0.0489(11) Uani 1 1 d G . .
H80 H 0.1478 0.7320 0.4305 0.059 Uiso 1 1 calc R . .
N17 N 0.46034(19) 0.68235(6) 0.3012(2) 0.0485(10) Uani 1 1 d G . .
C81 C 0.4611(3) 0.66689(8) 0.3639(2) 0.0702(18) Uani 1 1 d G . .
H81 H 0.4293 0.6716 0.3932 0.084 Uiso 1 1 calc R . .
C82 C 0.5094(3) 0.64443(9) 0.3826(3) 0.097(3) Uani 1 1 d G . .
H82 H 0.5099 0.6341 0.4245 0.116 Uiso 1 1 calc R . .
C83 C 0.5569(3) 0.63743(8) 0.3388(3) 0.095(3) Uani 1 1 d G . .
H83 H 0.5892 0.6224 0.3513 0.114 Uiso 1 1 calc R . .
C84 C 0.5562(3) 0.65289(8) 0.2762(3) 0.084(2) Uani 1 1 d G . .
H84 H 0.5880 0.6482 0.2468 0.101 Uiso 1 1 calc R . .
C85 C 0.5079(2) 0.67534(7) 0.2574(2) 0.0530(13) Uani 1 1 d G . .
N18 N 0.45029(16) 0.71396(6) 0.18827(15) 0.0408(8) Uani 1 1 d G . .
C86 C 0.50426(19) 0.69317(6) 0.19685(18) 0.0483(11) Uani 1 1 d G . .
C87 C 0.5490(2) 0.69107(7) 0.1477(2) 0.0633(16) Uani 1 1 d G . .
H87 H 0.5851 0.6772 0.1534 0.076 Uiso 1 1 calc R . .
C88 C 0.5398(2) 0.70975(8) 0.0899(2) 0.0643(16) Uani 1 1 d G . .
H88 H 0.5697 0.7083 0.0570 0.077 Uiso 1 1 calc R . .
C89 C 0.4858(2) 0.73053(7) 0.08135(18) 0.0552(13) Uani 1 1 d G . .
H89 H 0.4796 0.7430 0.0427 0.066 Uiso 1 1 calc R . .
C90 C 0.44106(18) 0.73264(6) 0.13052(18) 0.0468(11) Uani 1 1 d G . .
H90 H 0.4049 0.7465 0.1248 0.056 Uiso 1 1 calc R . .
N1C N 0.2054(3) 0.66939(8) 0.5708(2) 0.0420(9) Uani 1 1 d . . .
N3C N 0.2598(3) 0.67796(9) 0.7020(2) 0.0447(9) Uani 1 1 d . . .
N4C N 0.3494(4) 0.71243(11) 0.7462(3) 0.0679(14) Uani 1 1 d D . .
H4E H 0.371(4) 0.7046(5) 0.7913(14) 0.102 Uiso 1 1 d D . .
H4F H 0.342(4) 0.7296(5) 0.754(2) 0.102 Uiso 1 1 d D . .
C2C C 0.2111(3) 0.66304(10) 0.6448(3) 0.0409(10) Uani 1 1 d . . .
O2C O 0.1740(2) 0.64453(8) 0.6617(2) 0.0497(8) Uani 1 1 d . . .
C4C C 0.3038(3) 0.69890(10) 0.6864(3) 0.0474(11) Uani 1 1 d D . .
C5C C 0.2965(4) 0.70520(11) 0.6117(3) 0.0557(13) Uani 1 1 d . . .
H5C H 0.3236 0.7197 0.6004 0.067 Uiso 1 1 calc R . .
C6C C 0.2491(3) 0.68994(10) 0.5557(3) 0.0451(11) Uani 1 1 d . . .
H6C H 0.2460 0.6935 0.5056 0.054 Uiso 1 1 calc R . .
C1'C C 0.1553(3) 0.65308(9) 0.5072(3) 0.0388(9) Uani 1 1 d . . .
H1'C H 0.1357 0.6372 0.5269 0.047 Uiso 1 1 calc R . .
C2'C C 0.0856(3) 0.66857(9) 0.4521(3) 0.0397(9) Uani 1 1 d . . .
H2'C H 0.1002 0.6873 0.4487 0.048 Uiso 1 1 calc R . .
C3'C C 0.0762(3) 0.65413(10) 0.3765(3) 0.0439(11) Uani 1 1 d . . .
H3'C H 0.0572 0.6666 0.3337 0.053 Uiso 1 1 calc R . .
C4'C C 0.1597(3) 0.64450(9) 0.3837(2) 0.0385(9) Uani 1 1 d . . .
H4'C H 0.1564 0.6258 0.3666 0.046 Uiso 1 1 calc R . .
C5'C C 0.2038(3) 0.66033(10) 0.3398(3) 0.0474(11) Uani 1 1 d . . .
H5'5 H 0.2579 0.6540 0.3528 0.057 Uiso 1 1 calc R . .
H5'6 H 0.1788 0.6578 0.2857 0.057 Uiso 1 1 calc R . .
O1'C O 0.2051(2) 0.64519(7) 0.46387(18) 0.0420(7) Uani 1 1 d . . .
O2'C O 0.0183(2) 0.66690(9) 0.4756(3) 0.0690(12) Uani 1 1 d . . .
H2'3 H -0.0180 0.6752 0.4459 0.103 Uiso 1 1 calc R . .
O3'C O 0.0247(3) 0.63194(8) 0.3671(2) 0.0577(10) Uani 1 1 d . . .
H3'3 H -0.0200 0.6372 0.3631 0.086 Uiso 1 1 calc R . .
P3 P 0.23485(6) 0.70876(2) 0.30651(6) 0.0321(2) Uani 1 1 d . . .
O9P O 0.1884(2) 0.70221(7) 0.22503(18) 0.0426(7) Uani 1 1 d . . .
O10P O 0.21540(18) 0.73648(6) 0.33073(18) 0.0354(6) Uani 1 1 d . . .
O11P O 0.32380(19) 0.70381(6) 0.32652(19) 0.0395(7) Uani 1 1 d . . .
O12P O 0.20322(19) 0.68849(6) 0.35835(18) 0.0356(6) Uani 1 1 d . . .
N1D N 0.5915(2) 0.80892(9) 0.2251(2) 0.0430(9) Uani 1 1 d . . .
N3D N 0.7291(2) 0.80618(9) 0.2920(2) 0.0423(9) Uani 1 1 d . . .
N4D N 0.7791(3) 0.77287(11) 0.3796(3) 0.0606(12) Uani 1 1 d D . .
H4G H 0.8272(11) 0.7793(11) 0.392(4) 0.091 Uiso 1 1 d D . .
H4H H 0.7740(14) 0.7600(12) 0.411(3) 0.091 Uiso 1 1 d D . .
C2D C 0.6668(3) 0.81982(10) 0.2414(3) 0.0406(10) Uani 1 1 d . . .
O2D O 0.6807(2) 0.84075(7) 0.2130(2) 0.0470(8) Uani 1 1 d . . .
C4D C 0.7172(3) 0.78404(12) 0.3281(3) 0.0498(12) Uani 1 1 d D . .
C5D C 0.6394(3) 0.77323(12) 0.3124(3) 0.0527(13) Uani 1 1 d . . .
H5D H 0.6306 0.7578 0.3365 0.063 Uiso 1 1 calc R . .
C6D C 0.5789(3) 0.78629(11) 0.2612(3) 0.0496(12) Uani 1 1 d . . .
H6D H 0.5278 0.7797 0.2506 0.059 Uiso 1 1 calc R . .
C1'D C 0.5237(3) 0.82274(11) 0.1718(3) 0.0448(11) Uani 1 1 d . . .
H1'D H 0.5418 0.8388 0.1516 0.054 Uiso 1 1 calc R . .
C2'D C 0.4743(3) 0.80506(11) 0.1056(3) 0.0460(11) Uani 1 1 d . . .
H2'D H 0.4699 0.7871 0.1249 0.055 Uiso 1 1 calc R . .
C3'D C 0.3934(3) 0.81873(12) 0.0843(3) 0.0513(13) Uani 1 1 d . . .
H3'D H 0.3505 0.8058 0.0651 0.062 Uiso 1 1 calc R . .
C4'D C 0.3919(3) 0.83123(10) 0.1602(3) 0.0479(11) Uani 1 1 d . . .
H4'D H 0.3758 0.8500 0.1516 0.057 Uiso 1 1 calc R . .
C5'D C 0.3372(3) 0.81678(10) 0.1972(4) 0.0499(12) Uani 1 1 d . . .
H5'7 H 0.3466 0.8234 0.2485 0.060 Uiso 1 1 calc R . .
H5'8 H 0.2825 0.8203 0.1683 0.060 Uiso 1 1 calc R . .
O1'D O 0.4720(2) 0.83001(9) 0.2115(2) 0.0544(9) Uani 1 1 d . . .
O2'D O 0.5047(3) 0.80314(11) 0.0451(2) 0.0685(12) Uani 1 1 d . . .
H2'4 H 0.5478 0.7957 0.0593 0.103 Uiso 1 1 calc R . .
O3'D O 0.3884(3) 0.83983(11) 0.0307(3) 0.0725(13) Uani 1 1 d . . .
H3'4 H 0.3448 0.8469 0.0200 0.109 Uiso 1 1 calc R . .
P4 P 0.30177(7) 0.76955(2) 0.23581(7) 0.0344(2) Uani 1 1 d . . .
O13P O 0.2168(2) 0.77819(7) 0.2041(2) 0.0434(7) Uani 1 1 d . . .
O14P O 0.3356(2) 0.77327(7) 0.32245(19) 0.0433(7) Uani 1 1 d . . .
O15P O 0.31624(19) 0.74168(6) 0.20946(18) 0.0381(7) Uani 1 1 d . . .
O16P O 0.3523(2) 0.78881(7) 0.1989(2) 0.0428(7) Uani 1 1 d . . .
Cu10 Cu 0.82062(3) 0.831075(12) 0.30223(3) 0.04044(12) Uani 1 1 d . . .
N19 N 0.89120(19) 0.86007(6) 0.28751(18) 0.0483(10) Uani 1 1 d G . .
C91 C 0.9010(3) 0.88502(7) 0.3225(2) 0.0704(18) Uani 1 1 d G . .
H91 H 0.8736 0.8892 0.3562 0.085 Uiso 1 1 calc R . .
C92 C 0.9519(3) 0.90366(6) 0.3071(3) 0.080(2) Uani 1 1 d G . .
H92 H 0.9585 0.9204 0.3305 0.095 Uiso 1 1 calc R . .
C93 C 0.9929(3) 0.89736(8) 0.2567(3) 0.077(2) Uani 1 1 d G . .
H93 H 1.0269 0.9098 0.2464 0.092 Uiso 1 1 calc R . .
C94 C 0.9830(2) 0.87241(8) 0.2217(2) 0.0590(14) Uani 1 1 d G . .
H94 H 1.0105 0.8682 0.1880 0.071 Uiso 1 1 calc R . .
C95 C 0.9322(2) 0.85377(6) 0.23712(19) 0.0452(11) Uani 1 1 d G . .
N20 N 0.86166(17) 0.81294(6) 0.22635(15) 0.0413(8) Uani 1 1 d G . .
C96 C 0.91592(18) 0.82796(5) 0.20356(17) 0.0434(10) Uani 1 1 d G . .
C97 C 0.94859(19) 0.81762(7) 0.15047(19) 0.0524(12) Uani 1 1 d G . .
H97 H 0.9849 0.8277 0.1352 0.063 Uiso 1 1 calc R . .
C98 C 0.9270(2) 0.79226(7) 0.12018(19) 0.0579(14) Uani 1 1 d G . .
H98 H 0.9488 0.7853 0.0847 0.069 Uiso 1 1 calc R . .
C99 C 0.8727(2) 0.77724(5) 0.1430(2) 0.0567(13) Uani 1 1 d G . .
H99 H 0.8583 0.7603 0.1227 0.068 Uiso 1 1 calc R . .
C100 C 0.84006(19) 0.78758(6) 0.19606(18) 0.0483(11) Uani 1 1 d G . .
H100 H 0.8038 0.7775 0.2113 0.058 Uiso 1 1 calc R . .
Cu11 Cu 0.90426(4) 0.890559(12) 0.96800(3) 0.04145(13) Uani 1 1 d . . .
Cu12 Cu 0.94543(3) 0.933688(11) 0.85462(3) 0.03818(12) Uani 1 1 d . . .
Cu13 Cu 0.78097(3) 0.926830(11) 0.68613(3) 0.03676(11) Uani 1 1 d . . .
Cu14 Cu 0.69554(3) 0.876946(10) 0.83467(3) 0.03669(11) Uani 1 1 d . . .
O3O O 0.9759(2) 0.91719(8) 0.9518(2) 0.0482(8) Uani 1 1 d . A .
H3O H 1.0254 0.9149 0.9745 0.072 Uiso 1 1 d . . .
O5W O 0.70469(19) 0.89144(7) 0.6310(2) 0.0579(10) Uani 1 1 d D . .
H5WA H 0.7083 0.8777 0.6671 0.087 Uiso 1 1 d D . .
H5WB H 0.6509 0.8956 0.6199 0.087 Uiso 1 1 d D . .
O6W O 0.5976(2) 0.90223(7) 0.7458(2) 0.0648(11) Uani 1 1 d D . .
H6WA H 0.6176 0.9194 0.7407 0.097 Uiso 1 1 d D . .
H6WB H 0.5856 0.8963 0.6951 0.097 Uiso 1 1 d D . .
O7W O 1.0092(5) 0.8629(2) 1.0407(7) 0.070(2) Uani 0.666(6) 1 d P A 1
S16S S 1.1879(6) 0.9032(3) 1.1262(5) 0.372(10) Uani 0.666(6) 1 d PDU A 1
O46S O 1.1216(13) 0.9190(5) 1.1091(17) 0.472(15) Uani 0.666(6) 1 d PDU A 1
O47S O 1.2495(13) 0.9145(6) 1.1053(13) 0.385(14) Uani 0.666(6) 1 d PDU A 1
O48S O 1.1748(17) 0.8761(4) 1.1070(14) 0.446(14) Uani 0.666(6) 1 d PDU A 1
C16S C 1.2342(14) 0.9032(5) 1.2261(9) 0.392(15) Uani 0.666(6) 1 d PDU A 1
F46S F 1.1837(18) 0.8969(9) 1.2603(16) 0.488(17) Uani 0.666(6) 1 d PDU A 1
F47S F 1.2872(13) 0.8853(6) 1.2492(11) 0.405(16) Uani 0.666(6) 1 d PDU A 1
F48S F 1.2597(19) 0.9276(6) 1.2458(14) 0.435(16) Uani 0.666(6) 1 d PDU A 1
S15S S 1.1033(4) 0.86674(16) 1.0672(3) 0.093(2) Uani 0.334(6) 1 d PDU A 2
O43S O 1.0240(9) 0.8660(7) 1.0597(16) 0.127(9) Uani 0.334(6) 1 d PDU A 2
O44S O 1.1486(15) 0.8616(5) 1.1431(8) 0.143(8) Uani 0.334(6) 1 d PDU A 2
O45S O 1.1311(10) 0.8890(4) 1.0333(12) 0.112(5) Uani 0.334(6) 1 d PDU A 2
C15S C 1.1177(11) 0.8379(3) 1.0137(10) 0.115(5) Uani 0.334(6) 1 d PDU A 2
F43S F 1.0756(13) 0.8388(4) 0.9396(9) 0.144(6) Uani 0.334(6) 1 d PDU A 2
F44S F 1.1859(10) 0.8350(4) 1.0051(15) 0.159(8) Uani 0.334(6) 1 d PDU A 2
F45S F 1.0806(15) 0.8161(3) 1.0280(15) 0.194(8) Uani 0.334(6) 1 d PDU A 2
N21 N 0.83310(17) 0.86469(6) 0.99773(16) 0.0430(9) Uani 1 1 d G A .
C101 C 0.8143(2) 0.83904(6) 0.96852(18) 0.0507(12) Uani 1 1 d G . .
H101 H 0.8348 0.8327 0.9314 0.061 Uiso 1 1 calc R A .
C102 C 0.7648(2) 0.82290(6) 0.9947(2) 0.0649(16) Uani 1 1 d G A .
H102 H 0.7523 0.8057 0.9752 0.078 Uiso 1 1 calc R . .
C103 C 0.7341(2) 0.83241(8) 1.0502(2) 0.071(2) Uani 1 1 d G . .
H103 H 0.7010 0.8216 1.0677 0.085 Uiso 1 1 calc R A .
C104 C 0.7529(2) 0.85806(9) 1.07941(19) 0.0676(19) Uani 1 1 d G A .
H104 H 0.7324 0.8644 1.1165 0.081 Uiso 1 1 calc R . .
C105 C 0.8024(2) 0.87419(6) 1.05318(17) 0.0507(12) Uani 1 1 d G . .
N22 N 0.8822(2) 0.91196(7) 1.04999(19) 0.0541(11) Uani 1 1 d G A .
C106 C 0.8266(2) 0.90080(7) 1.0795(2) 0.0577(15) Uani 1 1 d G A .
C107 C 0.7995(3) 0.91529(11) 1.1304(3) 0.086(2) Uani 1 1 d G . .
H107 H 0.7623 0.9078 1.1502 0.104 Uiso 1 1 calc R A .
C108 C 0.8281(4) 0.94094(11) 1.1519(3) 0.098(3) Uani 1 1 d G A .
H108 H 0.8100 0.9506 1.1859 0.118 Uiso 1 1 calc R . .
C109 C 0.8837(4) 0.95211(8) 1.1224(3) 0.109(3) Uani 1 1 d G . .
H109 H 0.9029 0.9693 1.1367 0.131 Uiso 1 1 calc R A .
C110 C 0.9108(3) 0.93761(8) 1.0714(3) 0.078(2) Uani 1 1 d G A .
H110 H 0.9480 0.9451 1.0517 0.094 Uiso 1 1 calc R . .
N23 N 0.94243(17) 0.96105(5) 0.77353(15) 0.0413(9) Uani 1 1 d G A .
C111 C 0.89030(18) 0.98250(6) 0.75381(19) 0.0481(11) Uani 1 1 d G . .
H111 H 0.8540 0.9854 0.7798 0.058 Uiso 1 1 calc R A .
C112 C 0.8924(2) 0.99961(6) 0.6953(2) 0.0584(14) Uani 1 1 d G A .
H112 H 0.8575 1.0140 0.6821 0.070 Uiso 1 1 calc R . .
C113 C 0.9466(2) 0.99526(7) 0.65648(18) 0.0584(14) Uani 1 1 d G . .
H113 H 0.9479 1.0067 0.6173 0.070 Uiso 1 1 calc R A .
C114 C 0.99869(19) 0.97380(7) 0.67621(19) 0.0532(13) Uani 1 1 d G A .
H114 H 1.0349 0.9709 0.6502 0.064 Uiso 1 1 calc R . .
C115 C 0.99663(16) 0.95670(6) 0.73473(18) 0.0434(10) Uani 1 1 d G . .
N24 N 1.03217(17) 0.91962(6) 0.81950(17) 0.0425(9) Uani 1 1 d G A .
C116 C 1.04503(18) 0.93363(6) 0.75964(18) 0.0457(11) Uani 1 1 d G A .
C117 C 1.0997(2) 0.92424(8) 0.72618(19) 0.0579(14) Uani 1 1 d G . .
H117 H 1.1083 0.9336 0.6861 0.069 Uiso 1 1 calc R A .
C118 C 1.1415(2) 0.90084(8) 0.7526(2) 0.0691(17) Uani 1 1 d G A .
H118 H 1.1781 0.8946 0.7302 0.083 Uiso 1 1 calc R . .
C119 C 1.1286(2) 0.88683(7) 0.8124(3) 0.0706(18) Uani 1 1 d G . .
H119 H 1.1566 0.8712 0.8301 0.085 Uiso 1 1 calc R A .
C120 C 1.0740(2) 0.89622(6) 0.8459(2) 0.0628(15) Uani 1 1 d G A .
H120 H 1.0654 0.8868 0.8860 0.075 Uiso 1 1 calc R . .
N25 N 0.7243(2) 0.95597(6) 0.61748(19) 0.0502(10) Uani 1 1 d G . .
C121 C 0.6639(2) 0.97133(9) 0.6288(2) 0.0677(16) Uani 1 1 d G . .
H121 H 0.6446 0.9674 0.6687 0.081 Uiso 1 1 calc R . .
C122 C 0.6325(3) 0.99261(9) 0.5804(3) 0.085(2) Uani 1 1 d G . .
H122 H 0.5920 1.0029 0.5880 0.102 Uiso 1 1 calc R . .
C123 C 0.6614(3) 0.99853(9) 0.5208(3) 0.093(3) Uani 1 1 d G . .
H123 H 0.6403 1.0128 0.4884 0.112 Uiso 1 1 calc R . .
C124 C 0.7218(3) 0.98317(9) 0.5095(2) 0.082(2) Uani 1 1 d G . .
H124 H 0.7411 0.9871 0.4696 0.098 Uiso 1 1 calc R . .
C125 C 0.7532(2) 0.96189(8) 0.5578(2) 0.0563(14) Uani 1 1 d G . .
N26 N 0.84140(18) 0.92662(6) 0.61126(15) 0.0443(9) Uani 1 1 d G . .
C126 C 0.8172(2) 0.94555(7) 0.55360(18) 0.0507(12) Uani 1 1 d G . .
C127 C 0.8562(3) 0.94765(8) 0.49958(19) 0.0736(19) Uani 1 1 d G . .
H127 H 0.8400 0.9603 0.4610 0.088 Uiso 1 1 calc R . .
C128 C 0.9194(3) 0.93082(9) 0.5032(2) 0.0757(19) Uani 1 1 d G . .
H128 H 0.9455 0.9322 0.4671 0.091 Uiso 1 1 calc R . .
C129 C 0.9436(2) 0.91189(8) 0.5609(2) 0.0660(17) Uani 1 1 d G . .
H129 H 0.9859 0.9006 0.5633 0.079 Uiso 1 1 calc R . .
C130 C 0.9046(2) 0.90979(6) 0.61489(18) 0.0512(12) Uani 1 1 d G . .
H130 H 0.9208 0.8971 0.6535 0.061 Uiso 1 1 calc R . .
N27 N 0.64157(19) 0.84142(5) 0.8124(2) 0.0464(9) Uani 1 1 d G . .
C131 C 0.6530(2) 0.82238(7) 0.7621(2) 0.0659(16) Uani 1 1 d G . .
H131 H 0.6863 0.8261 0.7335 0.079 Uiso 1 1 calc R . .
C132 C 0.6146(3) 0.79782(7) 0.7546(3) 0.086(2) Uani 1 1 d G . .
H132 H 0.6223 0.7851 0.7210 0.104 Uiso 1 1 calc R . .
C133 C 0.5648(3) 0.79230(6) 0.7973(3) 0.079(2) Uani 1 1 d G . .
H133 H 0.5391 0.7759 0.7923 0.095 Uiso 1 1 calc R . .
C134 C 0.5534(3) 0.81134(7) 0.8476(3) 0.075(2) Uani 1 1 d G . .
H134 H 0.5200 0.8077 0.8762 0.090 Uiso 1 1 calc R . .
C135 C 0.5918(2) 0.83590(6) 0.8551(2) 0.0491(12) Uani 1 1 d G . .
N28 N 0.63043(17) 0.87912(5) 0.90442(17) 0.0397(8) Uani 1 1 d G . .
C136 C 0.5841(2) 0.85673(5) 0.90433(19) 0.0461(11) Uani 1 1 d G . .
C137 C 0.5368(2) 0.85591(6) 0.9514(2) 0.0619(15) Uani 1 1 d G . .
H137 H 0.5058 0.8409 0.9513 0.074 Uiso 1 1 calc R . .
C138 C 0.5359(2) 0.87748(7) 0.9985(2) 0.0699(18) Uani 1 1 d G . .
H138 H 0.5042 0.8769 1.0300 0.084 Uiso 1 1 calc R . .
C139 C 0.5822(3) 0.89986(6) 0.9986(2) 0.0611(15) Uani 1 1 d G . .
H139 H 0.5816 0.9143 1.0301 0.073 Uiso 1 1 calc R . .
C140 C 0.6295(2) 0.90068(5) 0.9516(2) 0.0484(11) Uani 1 1 d G . .
H140 H 0.6605 0.9157 0.9516 0.058 Uiso 1 1 calc R . .
N1E N 0.8676(2) 0.83497(8) 0.5289(2) 0.0411(8) Uani 1 1 d . . .
N3E N 0.8087(2) 0.84572(9) 0.3996(2) 0.0440(9) Uani 1 1 d . . .
N4E N 0.7047(3) 0.87602(12) 0.3615(3) 0.0665(14) Uani 1 1 d D . .
H4I H 0.693(4) 0.8717(13) 0.3127(7) 0.100 Uiso 1 1 d D . .
H4L H 0.666(3) 0.8858(14) 0.3677(14) 0.100 Uiso 1 1 d D . .
C2E C 0.8632(3) 0.83155(10) 0.4541(3) 0.0417(10) Uani 1 1 d . . .
O2E O 0.9046(2) 0.81499(9) 0.4334(2) 0.0524(9) Uani 1 1 d . . .
C4E C 0.7576(3) 0.86302(11) 0.4167(3) 0.0485(11) Uani 1 1 d D . .
C5E C 0.7619(4) 0.86633(12) 0.4949(3) 0.0526(13) Uani 1 1 d . . .
H5E H 0.7273 0.8778 0.5084 0.063 Uiso 1 1 calc R . .
C6E C 0.8165(4) 0.85270(10) 0.5476(3) 0.0492(12) Uani 1 1 d . . .
H6E H 0.8205 0.8551 0.5984 0.059 Uiso 1 1 calc R . .
C1'E C 0.9241(3) 0.81924(9) 0.5901(3) 0.0394(9) Uani 1 1 d . . .
H1'E H 0.9412 0.8034 0.5684 0.047 Uiso 1 1 calc R . .
C2'E C 0.9971(3) 0.83516(10) 0.6384(3) 0.0470(11) Uani 1 1 d . . .
H2'E H 0.9824 0.8539 0.6415 0.056 Uiso 1 1 calc R . .
C3'E C 1.0158(3) 0.82226(10) 0.7163(3) 0.0458(11) Uani 1 1 d . . .
H3'E H 1.0375 0.8355 0.7565 0.055 Uiso 1 1 calc R . .
C4'E C 0.9362(3) 0.81218(9) 0.7186(3) 0.0420(10) Uani 1 1 d . . .
H4'E H 0.9432 0.7938 0.7380 0.050 Uiso 1 1 calc R . .
C5'E C 0.8956(4) 0.82792(10) 0.7650(3) 0.0483(12) Uani 1 1 d . . .
H5'9 H 0.8439 0.8203 0.7587 0.058 Uiso 1 1 calc R . .
H5'X H 0.9263 0.8267 0.8184 0.058 Uiso 1 1 calc R . .
O1'E O 0.8837(2) 0.81141(7) 0.64049(19) 0.0436(7) Uani 1 1 d . . .
O2'E O 1.0625(3) 0.83379(12) 0.6101(3) 0.0771(14) Uani 1 1 d . . .
H2'5 H 1.0508 0.8409 0.5682 0.116 Uiso 1 1 calc R . .
O3'E O 1.0684(3) 0.80007(9) 0.7245(3) 0.0639(11) Uani 1 1 d . . .
H3'5 H 1.0454 0.7862 0.7286 0.096 Uiso 1 1 calc R . .
P5 P 0.85050(7) 0.87573(2) 0.79070(6) 0.0328(2) Uani 1 1 d . . .
O17P O 0.8984(2) 0.87202(7) 0.87275(18) 0.0413(7) Uani 1 1 d . A .
O18P O 0.85985(18) 0.90354(6) 0.75965(18) 0.0353(6) Uani 1 1 d . A .
O19P O 0.76311(19) 0.86788(6) 0.7732(2) 0.0405(7) Uani 1 1 d . A .
O20P O 0.8869(2) 0.85579(6) 0.74207(18) 0.0392(7) Uani 1 1 d . A .
N1F N 0.4706(3) 0.97580(9) 0.8461(3) 0.0480(10) Uani 1 1 d . . .
N3F N 0.3352(3) 0.97191(9) 0.7763(3) 0.0468(9) Uani 1 1 d . . .
N4F N 0.2904(3) 0.93676(11) 0.6939(3) 0.0679(14) Uani 1 1 d D . .
H4M H 0.248(2) 0.9458(6) 0.665(3) 0.102 Uiso 1 1 d D . .
H4N H 0.2980(16) 0.9245(12) 0.661(3) 0.102 Uiso 1 1 d D . .
C2F C 0.3958(3) 0.98668(9) 0.8247(3) 0.0427(10) Uani 1 1 d . . .
O2F O 0.3793(2) 1.00845(8) 0.8481(2) 0.0511(9) Uani 1 1 d . . .
C4F C 0.3491(4) 0.94883(11) 0.7452(3) 0.0545(13) Uani 1 1 d D . .
C5F C 0.4277(4) 0.93802(13) 0.7676(4) 0.0643(16) Uani 1 1 d . . .
H5F H 0.4377 0.9216 0.7486 0.077 Uiso 1 1 calc R . .
C6F C 0.4867(4) 0.95195(12) 0.8167(4) 0.0619(15) Uani 1 1 d . . .
H6F H 0.5382 0.9455 0.8306 0.074 Uiso 1 1 calc R . .
C1'F C 0.5379(3) 0.99173(10) 0.8963(3) 0.0425(10) Uani 1 1 d . . .
H1'F H 0.5187 1.0089 0.9090 0.051 Uiso 1 1 calc R . .
C2'F C 0.5847(3) 0.97697(10) 0.9691(3) 0.0457(11) Uani 1 1 d . . .
H2'F H 0.5877 0.9579 0.9579 0.055 Uiso 1 1 calc R . .
C3'F C 0.6679(3) 0.98956(10) 0.9880(3) 0.0433(10) Uani 1 1 d . . .
H3'F H 0.7078 0.9757 1.0080 0.052 Uiso 1 1 calc R . .
C4'F C 0.6710(3) 0.99853(10) 0.9100(3) 0.0446(10) Uani 1 1 d . . .
H4'F H 0.6853 1.0175 0.9137 0.054 Uiso 1 1 calc R . .
C5'F C 0.7281(3) 0.98397(9) 0.8796(3) 0.0448(11) Uani 1 1 d . . .
H5'Y H 0.7204 0.9894 0.8275 0.054 Uiso 1 1 calc R . .
H5'Z H 0.7819 0.9884 0.9096 0.054 Uiso 1 1 calc R . .
O1'F O 0.5921(2) 0.99604(8) 0.8556(2) 0.0494(8) Uani 1 1 d . . .
O2'F O 0.5463(3) 0.98012(12) 1.0244(3) 0.0737(13) Uani 1 1 d . . .
H2'6 H 0.5713 0.9723 1.0634 0.111 Uiso 1 1 calc R . .
O3'F O 0.6819(3) 1.01136(9) 1.0413(2) 0.0618(10) Uani 1 1 d . . .
H3'6 H 0.6799 1.0059 1.0823 0.093 Uiso 1 1 calc R . .
P6 P 0.76647(7) 0.93594(2) 0.84704(7) 0.0333(2) Uani 1 1 d . . .
O21P O 0.85007(19) 0.94682(6) 0.87271(19) 0.0392(7) Uani 1 1 d . A .
O22P O 0.7287(2) 0.93670(7) 0.76068(19) 0.0412(7) Uani 1 1 d . A .
O23P O 0.7578(2) 0.90883(6) 0.88076(19) 0.0388(7) Uani 1 1 d . A .
O24P O 0.7156(2) 0.95544(6) 0.8828(2) 0.0425(7) Uani 1 1 d . A .
Cu15 Cu 0.24034(4) 0.995886(13) 0.76150(3) 0.04321(13) Uani 1 1 d . . .
N29 N 0.2057(2) 0.97982(8) 0.84411(18) 0.0616(13) Uani 1 1 d G . .
C141 C 0.2364(3) 0.95658(8) 0.8837(3) 0.077(2) Uani 1 1 d G . .
H141 H 0.2761 0.9472 0.8718 0.093 Uiso 1 1 calc R . .
C142 C 0.2079(4) 0.94741(10) 0.9409(3) 0.100(3) Uani 1 1 d G . .
H142 H 0.2285 0.9319 0.9674 0.120 Uiso 1 1 calc R . .
C143 C 0.1487(4) 0.96146(13) 0.9587(2) 0.112(4) Uani 1 1 d G . .
H143 H 0.1296 0.9553 0.9970 0.135 Uiso 1 1 calc R . .
C144 C 0.1180(3) 0.98470(12) 0.9191(3) 0.096(3) Uani 1 1 d G . .
H144 H 0.0784 0.9941 0.9310 0.115 Uiso 1 1 calc R . .
C145 C 0.1465(2) 0.99388(8) 0.8618(2) 0.0635(17) Uani 1 1 d G . .
N30 N 0.15455(19) 1.02212(8) 0.7617(2) 0.0592(12) Uani 1 1 d G . .
C146 C 0.1192(2) 1.01690(9) 0.8173(2) 0.0664(18) Uani 1 1 d G . .
C147 C 0.0597(3) 1.03357(12) 0.8249(3) 0.087(3) Uani 1 1 d G . .
H147 H 0.0361 1.0301 0.8621 0.104 Uiso 1 1 calc R . .
C148 C 0.0355(2) 1.05547(11) 0.7769(4) 0.123(5) Uani 1 1 d G . .
H148 H -0.0043 1.0666 0.7820 0.148 Uiso 1 1 calc R . .
C149 C 0.0708(3) 1.06069(8) 0.7213(3) 0.093(3) Uani 1 1 d G . .
H149 H 0.0546 1.0753 0.6892 0.112 Uiso 1 1 calc R . .
C150 C 0.1303(2) 1.04401(9) 0.7137(2) 0.0696(17) Uani 1 1 d G . .
H150 H 0.1540 1.0475 0.6765 0.084 Uiso 1 1 calc R . .
O8W O 0.6397(3) 0.77410(11) 1.0859(3) 0.0804(14) Uani 1 1 d . . .
O9W O 0.7282(4) 0.73685(13) 1.1951(4) 0.0935(17) Uani 1 1 d . . .
O10W O -0.0481(5) 0.72007(15) 0.0567(4) 0.114(2) Uani 1 1 d . . .
O11W O 0.5612(5) 0.72143(13) 0.8452(5) 0.111(2) Uani 1 1 d . . .
O12W O 0.8003(5) 0.71191(16) 1.0929(6) 0.139(3) Uani 1 1 d . . .
O13W O 0.8172(6) 0.9885(2) 1.3319(7) 0.168(4) Uani 1 1 d . . .
O14W O 0.6763(7) 0.7506(2) 0.9662(5) 0.160(4) Uani 1 1 d . . .
O15W O 0.4371(6) 0.7465(2) 0.8906(6) 0.149(3) Uani 1 1 d . . .
O16W O 0.7174(8) 0.9927(2) 1.1895(7) 0.181(5) Uani 1 1 d . . .
O17W O 0.7112(7) 0.70967(16) 0.3259(6) 0.148(4) Uani 1 1 d . . .
O18W O 0.3588(8) 0.8930(3) 0.6320(8) 0.193(5) Uiso 1 1 d . . .
O19W O 0.6577(9) 0.9199(3) 0.4258(8) 0.197(5) Uiso 1 1 d . . .
O20W O 0.5252(8) 0.7314(3) 0.6890(8) 0.188(5) Uiso 1 1 d . . .
O21W O 0.4058(13) 0.7572(5) 0.6812(13) 0.300(10) Uiso 1 1 d . . .
O22W O 0.0110(10) 0.9967(3) 1.0453(9) 0.227(6) Uiso 1 1 d . . .
S2S S 0.45877(12) 0.57479(3) 1.05903(12) 0.0704(4) Uani 1 1 d . . .
O4S O 0.4448(6) 0.59938(12) 1.0290(5) 0.127(3) Uani 1 1 d . . .
O5S O 0.5415(6) 0.5706(3) 1.0767(9) 0.216(6) Uani 1 1 d . . .
O6S O 0.4144(7) 0.55336(14) 1.0261(4) 0.146(4) Uani 1 1 d . . .
C2S C 0.4490(6) 0.57701(15) 1.1523(5) 0.088(2) Uani 1 1 d . . .
F4S F 0.4808(7) 0.59696(14) 1.1899(4) 0.170(4) Uani 1 1 d . . .
F5S F 0.3714(5) 0.5814(2) 1.1451(5) 0.159(3) Uani 1 1 d . . .
F6S F 0.4717(7) 0.55503(14) 1.1917(3) 0.168(4) Uani 1 1 d . . .
S3S S 0.90541(10) 0.73000(3) 0.52146(9) 0.0583(3) Uani 1 1 d . . .
O7S O 0.8312(4) 0.72193(12) 0.4693(3) 0.0947(19) Uani 1 1 d . . .
O8S O 0.9334(3) 0.75568(9) 0.5046(3) 0.0701(12) Uani 1 1 d . . .
O9S O 0.9664(4) 0.70941(11) 0.5424(5) 0.105(2) Uani 1 1 d . . .
C3S C 0.8844(4) 0.73573(12) 0.6099(4) 0.0580(14) Uani 1 1 d . . .
F7S F 0.9429(4) 0.74535(15) 0.6633(3) 0.125(2) Uani 1 1 d . . .
F8S F 0.8288(4) 0.75389(10) 0.6013(4) 0.1067(18) Uani 1 1 d . . .
F9S F 0.8593(5) 0.71338(10) 0.6328(3) 0.114(2) Uani 1 1 d . . .
S4S S 1.12517(10) 0.54952(4) 1.10088(10) 0.0659(4) Uani 1 1 d . . .
O10S O 1.1718(4) 0.54880(16) 1.0495(4) 0.105(2) Uani 1 1 d . . .
O11S O 1.1008(5) 0.52315(12) 1.1158(4) 0.104(2) Uani 1 1 d . . .
O12S O 1.0624(3) 0.56903(12) 1.0870(3) 0.0893(17) Uani 1 1 d . . .
C4S C 1.1932(5) 0.5609(3) 1.1904(5) 0.109(4) Uani 1 1 d . . .
F10S F 1.1580(4) 0.5614(2) 1.2441(3) 0.147(3) Uani 1 1 d . . .
F11S F 1.2533(4) 0.5418(2) 1.2118(5) 0.168(4) Uani 1 1 d . . .
F12S F 1.2252(4) 0.58380(19) 1.1857(5) 0.152(3) Uani 1 1 d . . .
S5S S 0.19133(14) 0.55454(6) 0.57239(14) 0.0974(7) Uani 1 1 d . . .
O13S O 0.2737(5) 0.5516(2) 0.6064(5) 0.154(4) Uani 1 1 d . . .
O14S O 0.1613(4) 0.5768(3) 0.6012(6) 0.180(5) Uani 1 1 d . . .
O15S O 0.1509(10) 0.5317(3) 0.5692(7) 0.252(9) Uani 1 1 d . . .
C5S C 0.1815(7) 0.56339(18) 0.4760(6) 0.101(3) Uani 1 1 d . . .
F13S F 0.1050(6) 0.5684(3) 0.4368(5) 0.226(6) Uani 1 1 d . . .
F14S F 0.2069(6) 0.54523(15) 0.4392(4) 0.147(3) Uani 1 1 d . . .
F15S F 0.2212(9) 0.58481(17) 0.4746(7) 0.217(6) Uani 1 1 d . . .
C6S C 0.7599(5) 0.6179(2) 0.3040(6) 0.095(3) Uani 1 1 d D B .
F16S F 0.6922(5) 0.60805(15) 0.2554(4) 0.144(3) Uani 1 1 d . . .
F17S F 0.7374(4) 0.62290(16) 0.3652(4) 0.127(2) Uani 1 1 d . . .
F18S F 0.8110(6) 0.59968(16) 0.3254(9) 0.228(6) Uani 1 1 d . . .
S6S S 0.79430(11) 0.64694(5) 0.26949(11) 0.0784(5) Uani 1 1 d D . .
O16S O 0.8596(5) 0.6561(2) 0.3293(5) 0.085(4) Uani 0.69(2) 1 d PD B 1
O17S O 0.7279(5) 0.6651(3) 0.2527(10) 0.139(7) Uani 0.69(2) 1 d PD B 1
O18S O 0.8046(12) 0.6404(3) 0.2000(8) 0.155(8) Uani 0.69(2) 1 d PD B 1
O16B O 0.800(3) 0.6646(4) 0.3293(14) 0.165(17) Uani 0.31(2) 1 d PD B 2
O17B O 0.7352(12) 0.6505(7) 0.2035(10) 0.143(15) Uani 0.31(2) 1 d PD B 2
O18B O 0.8643(14) 0.6376(6) 0.258(2) 0.147(17) Uani 0.31(2) 1 d PD B 2
S7S S 0.60043(12) 0.75693(4) 0.53468(12) 0.0821(5) Uani 1 1 d . . .
O19S O 0.6119(5) 0.74207(14) 0.4734(4) 0.117(3) Uani 1 1 d . . .
O20S O 0.5176(4) 0.76137(16) 0.5279(6) 0.131(3) Uani 1 1 d . . .
O21S O 0.6483(4) 0.74941(16) 0.6089(4) 0.111(2) Uani 1 1 d . . .
C7S C 0.6362(6) 0.7915(2) 0.5243(6) 0.096(3) Uani 1 1 d . . .
F19S F 0.6317(5) 0.80657(14) 0.5759(4) 0.138(3) Uani 1 1 d . . .
F20S F 0.7094(4) 0.78972(17) 0.5178(5) 0.145(3) Uani 1 1 d . . .
F21S F 0.5916(5) 0.80145(14) 0.4588(4) 0.131(2) Uani 1 1 d . . .
S8S S 0.49630(11) 0.65811(4) 0.66354(12) 0.0738(4) Uani 1 1 d . . .
O22S O 0.5302(7) 0.68119(16) 0.6414(7) 0.162(4) Uani 1 1 d . . .
O23S O 0.4413(4) 0.66393(14) 0.7032(3) 0.0933(18) Uani 1 1 d . . .
O24S O 0.5520(3) 0.63730(14) 0.6955(3) 0.0930(18) Uani 1 1 d . . .
C8S C 0.4387(8) 0.6442(3) 0.5749(6) 0.117(4) Uani 1 1 d . . .
F22S F 0.3940(5) 0.6601(2) 0.5241(4) 0.164(3) Uani 1 1 d . . .
F23S F 0.4836(6) 0.6320(2) 0.5400(4) 0.195(5) Uani 1 1 d . . .
F24S F 0.3906(8) 0.6247(3) 0.5887(6) 0.219(6) Uani 1 1 d . . .
S9S S 0.51299(13) 0.56285(4) 0.43366(14) 0.0851(5) Uani 1 1 d DU . .
O25S O 0.5228(6) 0.53631(16) 0.4379(10) 0.247(7) Uani 1 1 d DU . .
O26S O 0.5456(7) 0.5686(3) 0.3714(7) 0.239(6) Uani 1 1 d DU . .
O27S O 0.5497(6) 0.5836(2) 0.4802(8) 0.213(6) Uani 1 1 d DU . .
C9S C 0.4135(5) 0.5736(2) 0.3865(7) 0.125(3) Uani 1 1 d DU . .
F25S F 0.4059(5) 0.5883(3) 0.3250(6) 0.218(4) Uani 1 1 d DU . .
F26S F 0.3631(5) 0.55639(19) 0.3702(8) 0.232(5) Uani 1 1 d DU . .
F27S F 0.3886(6) 0.5935(2) 0.4199(7) 0.212(4) Uani 1 1 d DU . .
S10S S 0.30095(14) 0.81852(5) 0.81669(12) 0.0908(6) Uani 1 1 d . . .
O28S O 0.3619(4) 0.81320(17) 0.8845(4) 0.110(2) Uani 1 1 d . . .
O29S O 0.2244(5) 0.8227(3) 0.8209(7) 0.174(5) Uani 1 1 d . . .
O30S O 0.3042(13) 0.8006(2) 0.7596(7) 0.273(11) Uani 1 1 d . . .
C10S C 0.3259(7) 0.8491(2) 0.7817(7) 0.104(3) Uani 1 1 d . . .
F28S F 0.3960(5) 0.8483(2) 0.7708(6) 0.196(5) Uani 1 1 d . . .
F29S F 0.3311(7) 0.86859(15) 0.8278(6) 0.168(3) Uani 1 1 d . . .
F30S F 0.2717(5) 0.85523(19) 0.7161(4) 0.166(4) Uani 1 1 d . . .
S11S S 1.15284(16) 0.88996(7) 0.53523(14) 0.1015(7) Uani 1 1 d . . .
O31S O 1.2169(5) 0.8698(2) 0.5386(6) 0.146(3) Uani 1 1 d . . .
O32S O 1.1580(7) 0.9088(3) 0.5874(6) 0.194(6) Uani 1 1 d . . .
O33S O 1.0802(4) 0.87604(13) 0.5099(5) 0.106(2) Uani 1 1 d . . .
C11S C 1.1727(11) 0.9080(2) 0.4586(7) 0.137(6) Uani 1 1 d . . .
F31S F 1.0999(6) 0.92582(15) 0.4402(7) 0.202(5) Uani 1 1 d . . .
F32S F 1.1573(8) 0.8976(2) 0.4008(5) 0.191(4) Uani 1 1 d . . .
F33S F 1.2299(5) 0.92480(15) 0.4783(5) 0.146(3) Uani 1 1 d . . .
S12S S 0.8579(2) 0.76384(6) 0.88990(18) 0.1097(8) Uani 1 1 d DU . .
O34S O 0.8126(7) 0.78553(19) 0.8561(8) 0.195(5) Uani 1 1 d DU . .
O35S O 0.8424(8) 0.7562(2) 0.9571(4) 0.169(4) Uani 1 1 d DU . .
O36S O 0.9382(6) 0.7642(3) 0.8997(9) 0.206(5) Uani 1 1 d DU . .
C12S C 0.8153(8) 0.7377(3) 0.8268(7) 0.165(4) Uani 1 1 d DU . .
F34S F 0.8544(9) 0.7152(2) 0.8477(9) 0.269(6) Uani 1 1 d DU . .
F35S F 0.7433(7) 0.7330(3) 0.8162(8) 0.261(6) Uani 1 1 d DU . .
F36S F 0.8255(11) 0.7435(4) 0.7633(6) 0.314(7) Uani 1 1 d DU . .
S13S S 0.6247(2) 0.93279(6) 1.21619(15) 0.1249(11) Uani 1 1 d DU . .
O37S O 0.6444(6) 0.9485(3) 1.2814(5) 0.178(4) Uani 1 1 d DU . .
O38S O 0.6200(9) 0.9475(2) 1.1507(6) 0.199(5) Uani 1 1 d DU . .
O39S O 0.6699(7) 0.90922(17) 1.2179(6) 0.164(4) Uani 1 1 d DU . .
C13S C 0.5282(6) 0.9201(2) 1.2070(6) 0.142(2) Uani 1 1 d DU . .
F37S F 0.4975(8) 0.9073(3) 1.1436(7) 0.261(5) Uani 1 1 d DU . .
F38S F 0.5291(6) 0.9045(3) 1.2627(6) 0.206(4) Uani 1 1 d DU . .
F39S F 0.4763(6) 0.9384(2) 1.2075(6) 0.206(4) Uani 1 1 d DU . .
S14S S 0.5020(3) 0.91111(9) 0.5264(3) 0.261(4) Uani 1 1 d DU . .
O40S O 0.4512(8) 0.9304(3) 0.5410(7) 0.301(6) Uani 1 1 d DU . .
O41S O 0.5629(6) 0.9233(3) 0.5069(8) 0.333(8) Uani 1 1 d DU . .
O42S O 0.5203(8) 0.88835(19) 0.5719(7) 0.312(9) Uani 1 1 d DU . .
C14S C 0.4415(6) 0.8979(2) 0.4354(6) 0.222(5) Uani 1 1 d DU . .
F40S F 0.4775(9) 0.8805(3) 0.4062(7) 0.292(5) Uani 1 1 d DU . .
F41S F 0.4250(7) 0.9151(2) 0.3805(5) 0.256(6) Uani 1 1 d DU . .
F42S F 0.3797(5) 0.8856(2) 0.4414(5) 0.208(4) Uani 1 1 d DU . .

loop_
_atom_site_aniso_label
_atom_site_aniso_U_11
_atom_site_aniso_U_22
_atom_site_aniso_U_33
_atom_site_aniso_U_23
_atom_site_aniso_U_13
_atom_site_aniso_U_12
Cu1 0.0322(3) 0.0523(3) 0.0480(3) 0.0092(3) 0.0182(2) 0.0022(2)
Cu2 0.0442(3) 0.0429(3) 0.0308(3) 0.0008(2) 0.0184(2) -0.0020(2)
Cu3 0.0402(3) 0.0395(3) 0.0362(3) -0.0040(2) 0.0154(2) -0.0048(2)
Cu4 0.0365(3) 0.0358(2) 0.0308(2) 0.0020(2) 0.0173(2) 0.0025(2)
O1O 0.0417(17) 0.058(2) 0.0402(18) 0.0033(15) 0.0104(14) -0.0043(15)
O1W 0.060(2) 0.057(2) 0.045(2) -0.0039(16) 0.0132(17) -0.0096(17)
O2W 0.074(3) 0.059(2) 0.061(3) 0.012(2) 0.019(2) 0.005(2)
S1S 0.0592(8) 0.0851(11) 0.0633(9) -0.0002(8) 0.0278(7) 0.0016(8)
O1S 0.059(3) 0.165(7) 0.128(6) -0.005(5) 0.042(3) 0.014(4)
O2S 0.117(5) 0.069(3) 0.141(6) 0.029(4) 0.038(4) 0.004(3)
O3S 0.076(3) 0.087(3) 0.072(3) -0.017(3) 0.025(2) -0.002(3)
C1S 0.078(4) 0.079(4) 0.060(4) -0.020(3) 0.024(3) -0.024(4)
F1S 0.070(3) 0.165(6) 0.121(5) -0.036(4) 0.002(3) -0.004(3)
F2S 0.159(5) 0.121(4) 0.079(3) -0.047(3) 0.046(3) -0.022(4)
F3S 0.179(6) 0.099(4) 0.093(4) 0.016(3) 0.057(4) -0.004(4)
N1 0.0366(19) 0.050(2) 0.043(2) -0.0016(17) 0.0143(16) -0.0128(17)
C1 0.057(3) 0.048(3) 0.053(3) -0.004(2) 0.023(2) -0.005(2)
C2 0.066(4) 0.052(3) 0.058(3) 0.002(3) 0.021(3) -0.011(3)
C3 0.064(4) 0.072(4) 0.057(3) 0.015(3) 0.010(3) -0.021(3)
C4 0.047(3) 0.086(4) 0.049(3) -0.009(3) 0.022(2) -0.019(3)
C5 0.037(2) 0.056(3) 0.041(2) -0.003(2) 0.0144(19) -0.009(2)
N2 0.035(2) 0.064(3) 0.052(2) 0.000(2) 0.0164(18) 0.0033(18)
C6 0.030(2) 0.083(4) 0.042(3) -0.011(2) 0.0147(19) -0.008(2)
C7 0.058(3) 0.083(4) 0.065(4) -0.009(3) 0.033(3) 0.001(3)
C8 0.063(4) 0.101(6) 0.093(5) -0.005(4) 0.042(4) 0.017(4)
C9 0.059(4) 0.093(5) 0.117(7) -0.009(5) 0.028(4) 0.024(4)
C10 0.057(3) 0.065(4) 0.078(4) 0.000(3) 0.026(3) 0.007(3)
N3 0.053(2) 0.041(2) 0.036(2) 0.0072(16) 0.0183(17) 0.0023(17)
C11 0.073(4) 0.046(3) 0.047(3) -0.001(2) 0.016(3) -0.003(3)
C12 0.078(4) 0.057(3) 0.065(4) 0.005(3) 0.016(3) -0.014(3)
C13 0.070(4) 0.065(4) 0.072(4) 0.013(3) 0.017(3) -0.025(3)
C14 0.061(3) 0.067(4) 0.056(3) 0.016(3) 0.024(3) -0.010(3)
C15 0.050(3) 0.050(3) 0.038(2) 0.018(2) 0.015(2) 0.003(2)
N4 0.046(2) 0.048(2) 0.0275(17) 0.0015(15) 0.0130(15) 0.0036(17)
C16 0.046(3) 0.062(3) 0.028(2) 0.016(2) 0.0137(18) 0.007(2)
C17 0.071(4) 0.076(4) 0.052(3) 0.011(3) 0.038(3) 0.013(3)
C18 0.089(5) 0.086(5) 0.053(3) 0.003(3) 0.042(3) 0.025(4)
C19 0.072(4) 0.063(3) 0.038(3) -0.012(2) 0.015(3) 0.002(3)
C20 0.062(3) 0.059(3) 0.037(3) -0.002(2) 0.015(2) -0.004(3)
N5 0.051(3) 0.055(3) 0.056(3) -0.005(2) 0.011(2) -0.012(2)
C21 0.094(5) 0.075(4) 0.070(4) -0.035(4) 0.026(4) -0.014(4)
C22 0.110(7) 0.096(6) 0.119(8) -0.058(6) 0.022(6) -0.031(6)
C23 0.107(7) 0.085(6) 0.129(9) -0.037(6) -0.014(6) -0.039(5)
C24 0.076(5) 0.089(6) 0.114(7) 0.002(5) 0.002(5) -0.037(4)
C25 0.053(3) 0.055(3) 0.081(4) 0.011(3) 0.007(3) -0.013(3)
N6 0.051(2) 0.060(3) 0.052(2) 0.017(2) 0.028(2) 0.000(2)
C26 0.057(3) 0.063(3) 0.075(4) 0.017(3) 0.026(3) -0.004(3)
C27 0.091(6) 0.107(6) 0.137(8) 0.028(6) 0.070(6) -0.022(5)
C28 0.111(7) 0.132(8) 0.133(9) 0.043(7) 0.087(7) 0.006(6)
C29 0.086(5) 0.144(8) 0.095(6) 0.027(6) 0.067(5) 0.013(6)
C30 0.067(4) 0.065(3) 0.068(4) 0.019(3) 0.037(3) 0.018(3)
N7 0.041(2) 0.043(2) 0.041(2) 0.0063(16) 0.0198(16) -0.0013(16)
C31 0.058(3) 0.057(3) 0.066(3) 0.014(3) 0.033(3) 0.015(3)
C32 0.069(4) 0.056(3) 0.111(6) 0.029(4) 0.051(4) 0.027(3)
C33 0.081(4) 0.058(3) 0.089(5) 0.037(3) 0.041(4) 0.016(3)
C34 0.065(3) 0.055(3) 0.073(4) 0.020(3) 0.037(3) 0.002(3)
C35 0.043(2) 0.042(2) 0.040(2) 0.0053(19) 0.0153(19) -0.0058(19)
N8 0.0377(18) 0.0421(19) 0.0343(18) 0.0014(15) 0.0187(15) -0.0022(15)
C36 0.039(2) 0.044(2) 0.038(2) 0.0000(18) 0.0189(19) -0.0045(18)
C37 0.055(3) 0.060(3) 0.048(3) 0.013(2) 0.025(2) -0.003(2)
C38 0.062(3) 0.065(3) 0.063(3) 0.012(3) 0.042(3) 0.001(3)
C39 0.055(3) 0.058(3) 0.072(4) -0.005(3) 0.040(3) -0.002(2)
C40 0.044(2) 0.051(3) 0.047(3) -0.003(2) 0.024(2) 0.001(2)
N1A 0.060(3) 0.047(2) 0.045(2) -0.0133(18) 0.024(2) 0.0042(19)
N3A 0.045(2) 0.048(2) 0.046(2) -0.0010(18) 0.0210(18) 0.0007(17)
N4A 0.060(3) 0.069(3) 0.069(3) -0.002(3) 0.014(3) 0.020(3)
C2A 0.037(2) 0.045(2) 0.049(3) -0.006(2) 0.021(2) 0.0010(19)
O2A 0.052(2) 0.055(2) 0.0453(19) -0.0109(16) 0.0210(16) 0.0101(16)
C4A 0.048(3) 0.064(3) 0.060(3) -0.006(3) 0.024(3) 0.008(2)
C5A 0.080(4) 0.066(4) 0.063(4) -0.019(3) 0.031(3) 0.019(3)
C6A 0.060(3) 0.059(3) 0.067(4) -0.021(3) 0.026(3) 0.009(3)
C1'A 0.051(3) 0.049(3) 0.036(2) -0.0038(19) 0.024(2) 0.006(2)
C2'A 0.054(3) 0.057(3) 0.051(3) -0.002(2) 0.023(2) 0.002(2)
C3'A 0.055(3) 0.042(2) 0.049(3) -0.006(2) 0.013(2) 0.017(2)
C4'A 0.085(4) 0.037(2) 0.043(3) 0.000(2) 0.030(3) 0.009(2)
C5'A 0.102(5) 0.040(2) 0.050(3) 0.008(2) 0.047(3) 0.014(3)
O1'A 0.070(2) 0.057(2) 0.049(2) -0.0059(17) 0.0357(19) -0.0081(18)
O2'A 0.061(3) 0.124(4) 0.073(3) -0.002(3) 0.039(2) -0.007(3)
O3'A 0.084(3) 0.062(3) 0.080(3) 0.005(2) 0.030(3) 0.037(2)
P1 0.0430(6) 0.0349(5) 0.0307(5) -0.0010(4) 0.0196(4) 0.0043(4)
O1P 0.059(2) 0.0445(17) 0.0342(16) 0.0052(13) 0.0243(15) 0.0098(15)
O2P 0.0464(18) 0.0483(18) 0.0415(17) -0.0095(14) 0.0183(14) -0.0011(14)
O3P 0.0402(16) 0.0331(15) 0.0415(17) -0.0005(12) 0.0191(13) 0.0002(12)
O4P 0.060(2) 0.0331(15) 0.0403(17) 0.0028(13) 0.0303(16) 0.0112(14)
N1B 0.0332(18) 0.048(2) 0.040(2) -0.0129(17) 0.0118(16) 0.0028(16)
N3B 0.0349(19) 0.053(2) 0.042(2) -0.0029(17) 0.0160(16) -0.0023(17)
N4B 0.051(3) 0.064(3) 0.060(3) -0.018(2) 0.008(2) -0.010(2)
C2B 0.035(2) 0.051(2) 0.033(2) -0.0020(19) 0.0186(17) 0.0022(18)
O2B 0.0426(17) 0.0548(19) 0.0424(18) -0.0100(15) 0.0194(14) 0.0064(15)
C4B 0.043(3) 0.051(3) 0.041(2) -0.006(2) 0.014(2) -0.004(2)
C5B 0.051(3) 0.050(3) 0.054(3) -0.014(2) 0.012(2) 0.000(2)
C6B 0.046(3) 0.057(3) 0.051(3) -0.013(2) 0.018(2) 0.008(2)
C1'B 0.034(2) 0.041(2) 0.041(2) -0.0087(18) 0.0179(18) -0.0032(17)
C2'B 0.040(2) 0.044(2) 0.037(2) -0.0060(19) 0.0163(19) -0.0085(19)
C3'B 0.038(2) 0.040(2) 0.040(2) -0.0072(18) 0.0127(18) -0.0057(18)
C4'B 0.038(2) 0.035(2) 0.049(3) -0.0053(19) 0.0228(19) -0.0004(17)
C5'B 0.048(3) 0.037(2) 0.050(3) -0.0078(19) 0.027(2) -0.0040(19)
O1'B 0.0333(15) 0.0529(19) 0.0486(19) 0.0042(15) 0.0164(14) 0.0008(14)
O2'B 0.063(2) 0.086(3) 0.044(2) -0.0065(19) 0.0288(18) -0.024(2)
O3'B 0.056(2) 0.062(2) 0.047(2) -0.0214(17) 0.0224(17) -0.0165(17)
P2 0.0336(5) 0.0344(5) 0.0282(5) -0.0024(4) 0.0145(4) 0.0019(4)
O5P 0.0339(16) 0.062(2) 0.0400(17) -0.0094(15) 0.0150(13) 0.0009(15)
O6P 0.0540(19) 0.0382(16) 0.0361(16) -0.0014(13) 0.0166(14) -0.0041(14)
O7P 0.0432(17) 0.0429(16) 0.0357(16) 0.0039(13) 0.0200(13) 0.0090(13)
O8P 0.0356(15) 0.0381(15) 0.0411(16) -0.0065(13) 0.0229(13) -0.0036(12)
Cu5 0.0338(3) 0.0577(3) 0.0311(3) -0.0029(2) 0.0148(2) 0.0017(2)
N9 0.041(2) 0.065(3) 0.035(2) -0.0079(19) 0.0108(17) 0.0091(19)
C41 0.058(3) 0.090(5) 0.056(3) -0.004(3) 0.019(3) 0.022(3)
C42 0.062(4) 0.080(5) 0.086(5) -0.007(4) 0.015(4) 0.026(3)
C43 0.055(3) 0.080(4) 0.084(5) -0.030(4) 0.029(3) 0.007(3)
C44 0.043(3) 0.094(5) 0.067(4) -0.031(3) 0.028(3) -0.005(3)
C45 0.027(2) 0.073(3) 0.045(3) -0.015(2) 0.0123(19) -0.007(2)
N10 0.039(2) 0.065(3) 0.036(2) -0.0059(19) 0.0154(17) -0.0042(18)
C46 0.035(2) 0.082(4) 0.034(2) -0.014(2) 0.0142(19) -0.017(2)
C47 0.053(3) 0.106(5) 0.060(4) -0.024(4) 0.038(3) -0.021(3)
C48 0.073(4) 0.085(5) 0.058(4) 0.001(3) 0.035(3) -0.025(3)
C49 0.068(4) 0.082(4) 0.052(3) 0.014(3) 0.023(3) -0.014(3)
C50 0.051(3) 0.068(3) 0.046(3) 0.009(3) 0.015(2) 0.000(3)
Cu6 0.0558(3) 0.0460(3) 0.0361(3) 0.0001(2) 0.0262(3) 0.0093(3)
Cu7 0.0362(3) 0.0417(3) 0.0425(3) -0.0050(2) 0.0205(2) 0.0018(2)
Cu8 0.0384(3) 0.0366(2) 0.0346(3) -0.0037(2) 0.0171(2) -0.0032(2)
Cu9 0.0357(3) 0.0381(3) 0.0413(3) 0.0031(2) 0.0203(2) 0.0034(2)
O2O 0.0457(19) 0.061(2) 0.0435(19) -0.0060(16) 0.0175(15) 0.0056(16)
O3W 0.051(2) 0.058(2) 0.055(2) 0.0011(17) 0.0196(17) 0.0086(17)
O4W 0.049(2) 0.063(2) 0.060(2) -0.0131(19) 0.0177(18) -0.0122(17)
N11 0.053(2) 0.050(2) 0.042(2) -0.0095(18) 0.0261(18) 0.0026(18)
C51 0.062(3) 0.046(3) 0.065(3) -0.003(2) 0.029(3) 0.004(2)
C52 0.079(4) 0.047(3) 0.085(5) -0.014(3) 0.034(4) 0.008(3)
C53 0.064(4) 0.075(4) 0.089(5) -0.037(4) 0.028(4) 0.010(3)
C54 0.048(3) 0.086(4) 0.060(3) -0.033(3) 0.026(3) -0.010(3)
C55 0.045(3) 0.058(3) 0.039(2) -0.019(2) 0.016(2) -0.006(2)
N12 0.066(3) 0.055(2) 0.036(2) -0.0032(18) 0.023(2) -0.002(2)
C56 0.050(3) 0.071(3) 0.039(2) -0.015(2) 0.020(2) -0.014(3)
C57 0.085(4) 0.085(4) 0.045(3) -0.005(3) 0.035(3) -0.012(4)
C58 0.111(6) 0.096(6) 0.059(4) 0.015(4) 0.041(4) -0.015(5)
C59 0.150(8) 0.064(4) 0.071(5) 0.024(4) 0.041(5) 0.000(5)
C60 0.107(5) 0.062(4) 0.053(3) 0.008(3) 0.036(4) 0.013(4)
N13 0.045(2) 0.051(2) 0.053(2) -0.0064(19) 0.0204(19) 0.0121(18)
C61 0.067(4) 0.046(3) 0.087(5) -0.015(3) 0.027(3) 0.004(3)
C62 0.102(6) 0.068(5) 0.118(7) -0.039(5) 0.019(5) 0.017(4)
C63 0.100(6) 0.106(7) 0.096(6) -0.061(5) 0.021(5) 0.022(5)
C64 0.084(5) 0.136(7) 0.063(4) -0.011(4) 0.036(4) 0.059(5)
C65 0.049(3) 0.070(3) 0.043(3) -0.002(2) 0.017(2) 0.025(3)
N14 0.0357(19) 0.054(2) 0.053(2) 0.0029(19) 0.0202(18) 0.0050(17)
C66 0.033(2) 0.082(4) 0.041(3) 0.010(3) 0.0130(19) 0.019(2)
C67 0.048(3) 0.130(7) 0.061(4) 0.024(4) 0.029(3) 0.021(4)
C68 0.043(3) 0.140(8) 0.089(5) 0.041(5) 0.031(3) 0.000(4)
C69 0.048(3) 0.099(5) 0.105(6) 0.032(5) 0.023(4) -0.018(3)
C70 0.040(3) 0.064(3) 0.088(4) 0.002(3) 0.027(3) -0.005(2)
N15 0.051(2) 0.047(2) 0.057(3) -0.015(2) 0.020(2) -0.0044(19)
C71 0.063(4) 0.052(3) 0.079(4) -0.013(3) 0.023(3) -0.008(3)
C72 0.072(4) 0.061(4) 0.103(6) -0.023(4) 0.023(4) -0.021(3)
C73 0.131(8) 0.121(8) 0.108(7) -0.072(6) 0.055(6) -0.071(7)
C74 0.114(7) 0.087(5) 0.106(7) -0.047(5) 0.048(6) -0.028(5)
C75 0.075(4) 0.068(4) 0.064(4) -0.025(3) 0.026(3) -0.007(3)
N16 0.042(2) 0.050(2) 0.0371(19) -0.0091(17) 0.0153(16) 0.0018(18)
C76 0.063(3) 0.072(4) 0.052(3) -0.021(3) 0.024(3) 0.005(3)
C77 0.093(5) 0.117(7) 0.075(5) -0.050(5) 0.047(4) -0.023(5)
C78 0.069(4) 0.117(6) 0.071(4) -0.019(4) 0.045(4) -0.006(4)
C79 0.050(3) 0.095(5) 0.061(3) -0.005(3) 0.035(3) -0.002(3)
C80 0.044(3) 0.061(3) 0.048(3) 0.006(2) 0.024(2) 0.003(2)
N17 0.044(2) 0.047(2) 0.061(3) 0.007(2) 0.026(2) 0.0054(18)
C81 0.058(3) 0.062(3) 0.101(5) 0.035(4) 0.040(3) 0.019(3)
C82 0.092(6) 0.080(5) 0.129(8) 0.053(5) 0.050(5) 0.031(4)
C83 0.079(5) 0.075(5) 0.148(8) 0.035(5) 0.060(5) 0.030(4)
C84 0.060(4) 0.063(4) 0.149(8) 0.023(4) 0.063(5) 0.021(3)
C85 0.036(2) 0.051(3) 0.076(4) -0.006(3) 0.025(2) 0.002(2)
N18 0.0364(19) 0.0411(19) 0.048(2) -0.0055(17) 0.0177(17) -0.0028(16)
C86 0.038(2) 0.053(3) 0.058(3) -0.012(2) 0.021(2) -0.002(2)
C87 0.055(3) 0.073(4) 0.078(4) -0.012(3) 0.045(3) -0.001(3)
C88 0.057(3) 0.081(4) 0.069(4) -0.024(3) 0.040(3) -0.013(3)
C89 0.060(3) 0.064(3) 0.053(3) -0.004(3) 0.032(3) -0.015(3)
C90 0.047(3) 0.054(3) 0.044(3) -0.003(2) 0.021(2) -0.006(2)
N1C 0.048(2) 0.045(2) 0.0342(19) 0.0021(16) 0.0146(17) -0.0053(17)
N3C 0.043(2) 0.059(2) 0.034(2) -0.0045(18) 0.0154(17) -0.0025(18)
N4C 0.082(4) 0.061(3) 0.054(3) -0.019(2) 0.012(3) -0.016(3)
C2C 0.040(2) 0.050(3) 0.034(2) -0.0002(19) 0.0140(18) 0.002(2)
O2C 0.0449(18) 0.070(2) 0.0385(17) 0.0084(16) 0.0190(15) -0.0107(17)
C4C 0.046(3) 0.045(3) 0.047(3) -0.006(2) 0.008(2) 0.000(2)
C5C 0.060(3) 0.045(3) 0.056(3) 0.010(2) 0.010(3) -0.011(2)
C6C 0.052(3) 0.043(2) 0.038(2) 0.0128(19) 0.010(2) -0.006(2)
C1'C 0.045(2) 0.041(2) 0.032(2) 0.0024(18) 0.0144(18) -0.0040(19)
C2'C 0.038(2) 0.038(2) 0.045(2) -0.0005(19) 0.0144(19) -0.0004(18)
C3'C 0.043(2) 0.052(3) 0.032(2) 0.0076(19) 0.0057(18) -0.015(2)
C4'C 0.051(3) 0.035(2) 0.032(2) 0.0008(17) 0.0153(19) -0.0053(18)
C5'C 0.066(3) 0.039(2) 0.049(3) -0.009(2) 0.035(2) -0.012(2)
O1'C 0.0439(17) 0.0485(18) 0.0341(16) 0.0041(14) 0.0130(13) 0.0079(14)
O2'C 0.047(2) 0.068(3) 0.104(4) -0.017(2) 0.042(2) -0.0073(19)
O3'C 0.060(2) 0.061(2) 0.053(2) -0.0081(18) 0.0206(18) -0.0244(19)
P3 0.0353(5) 0.0333(5) 0.0334(5) -0.0010(4) 0.0190(4) -0.0028(4)
O9P 0.0468(18) 0.0511(18) 0.0342(16) -0.0015(14) 0.0188(14) -0.0092(14)
O10P 0.0367(15) 0.0346(15) 0.0399(16) -0.0037(12) 0.0190(13) -0.0021(12)
O11P 0.0373(16) 0.0427(16) 0.0432(17) 0.0069(13) 0.0195(13) 0.0055(13)
O12P 0.0442(16) 0.0315(14) 0.0375(16) 0.0011(12) 0.0221(13) -0.0043(12)
N1D 0.0346(19) 0.056(2) 0.039(2) 0.0107(17) 0.0120(16) -0.0086(17)
N3D 0.039(2) 0.055(2) 0.036(2) 0.0018(17) 0.0148(16) -0.0055(17)
N4D 0.048(2) 0.073(3) 0.055(3) 0.018(2) 0.007(2) 0.000(2)
C2D 0.039(2) 0.048(2) 0.038(2) 0.0011(19) 0.0156(19) -0.0108(19)
O2D 0.0453(18) 0.0534(19) 0.0436(18) 0.0077(15) 0.0160(15) -0.0120(15)
C4D 0.049(3) 0.065(3) 0.034(2) 0.008(2) 0.011(2) -0.010(2)
C5D 0.046(3) 0.063(3) 0.050(3) 0.020(2) 0.016(2) -0.007(2)
C6D 0.043(3) 0.061(3) 0.048(3) 0.014(2) 0.018(2) -0.010(2)
C1'D 0.043(2) 0.051(3) 0.041(2) 0.012(2) 0.014(2) -0.007(2)
C2'D 0.047(3) 0.054(3) 0.039(2) 0.011(2) 0.017(2) -0.003(2)
C3'D 0.040(2) 0.063(3) 0.051(3) 0.023(2) 0.016(2) -0.005(2)
C4'D 0.046(3) 0.044(2) 0.060(3) 0.015(2) 0.026(2) -0.003(2)
C5'D 0.050(3) 0.041(2) 0.072(4) 0.015(2) 0.037(3) 0.007(2)
O1'D 0.0454(19) 0.066(2) 0.055(2) -0.0014(18) 0.0199(17) -0.0033(17)
O2'D 0.065(3) 0.102(3) 0.044(2) 0.009(2) 0.0241(19) 0.014(2)
O3'D 0.056(2) 0.095(3) 0.067(3) 0.046(3) 0.020(2) 0.007(2)
P4 0.0352(5) 0.0351(5) 0.0386(6) 0.0055(4) 0.0200(4) -0.0002(4)
O13P 0.0394(17) 0.0447(17) 0.0528(19) 0.0087(15) 0.0240(15) 0.0034(14)
O14P 0.0520(19) 0.0433(17) 0.0413(17) -0.0020(14) 0.0243(15) -0.0055(14)
O15P 0.0387(16) 0.0414(16) 0.0393(16) 0.0044(13) 0.0195(13) 0.0036(13)
O16P 0.0451(17) 0.0395(16) 0.0526(19) 0.0122(14) 0.0279(15) 0.0021(13)
Cu10 0.0384(3) 0.0542(3) 0.0317(3) -0.0034(2) 0.0153(2) -0.0095(2)
N19 0.057(3) 0.056(2) 0.037(2) -0.0036(18) 0.0213(19) -0.015(2)
C91 0.088(5) 0.066(4) 0.064(4) -0.023(3) 0.032(3) -0.034(3)
C92 0.105(6) 0.073(4) 0.067(4) -0.019(3) 0.035(4) -0.042(4)
C93 0.080(5) 0.085(5) 0.068(4) -0.004(3) 0.029(4) -0.039(4)
C94 0.057(3) 0.072(4) 0.057(3) -0.002(3) 0.031(3) -0.020(3)
C95 0.034(2) 0.063(3) 0.039(2) 0.005(2) 0.0109(19) -0.006(2)
N20 0.042(2) 0.052(2) 0.0316(19) 0.0044(16) 0.0138(16) -0.0061(17)
C96 0.038(2) 0.061(3) 0.032(2) 0.009(2) 0.0122(18) 0.002(2)
C97 0.050(3) 0.071(3) 0.043(3) 0.004(2) 0.025(2) 0.004(2)
C98 0.055(3) 0.078(4) 0.046(3) 0.003(3) 0.023(2) 0.014(3)
C99 0.067(4) 0.055(3) 0.049(3) 0.000(2) 0.019(3) 0.011(3)
C100 0.052(3) 0.052(3) 0.043(3) -0.002(2) 0.018(2) -0.004(2)
Cu11 0.0502(3) 0.0460(3) 0.0350(3) -0.0012(2) 0.0233(2) -0.0009(2)
Cu12 0.0374(3) 0.0412(3) 0.0421(3) 0.0007(2) 0.0214(2) -0.0012(2)
Cu13 0.0423(3) 0.0361(3) 0.0345(3) 0.0003(2) 0.0159(2) 0.0038(2)
Cu14 0.0388(3) 0.0332(2) 0.0438(3) -0.0026(2) 0.0211(2) -0.0039(2)
O3O 0.0480(19) 0.057(2) 0.0399(18) 0.0039(15) 0.0141(15) -0.0059(16)
O5W 0.053(2) 0.068(2) 0.053(2) -0.0167(19) 0.0163(17) -0.0105(18)
O6W 0.052(2) 0.074(3) 0.066(3) 0.015(2) 0.0146(19) 0.0017(19)
O7W 0.064(4) 0.076(5) 0.068(5) 0.021(4) 0.019(4) 0.014(4)
S16S 0.254(10) 0.495(18) 0.219(7) 0.225(10) -0.138(7) -0.267(12)
O46S 0.293(17) 0.59(3) 0.39(3) 0.35(2) -0.113(16) -0.202(17)
O47S 0.364(18) 0.48(3) 0.231(16) 0.14(2) -0.030(16) -0.29(2)
O48S 0.39(2) 0.50(2) 0.285(19) 0.211(16) -0.12(2) -0.318(17)
C16S 0.26(2) 0.63(4) 0.200(9) 0.174(19) -0.053(13) -0.12(3)
F46S 0.40(3) 0.72(5) 0.338(17) 0.20(3) 0.10(2) -0.08(3)
F47S 0.244(19) 0.66(4) 0.191(16) 0.19(2) -0.105(13) -0.12(2)
F48S 0.33(3) 0.66(4) 0.221(19) 0.083(19) -0.05(2) -0.13(3)
S15S 0.077(4) 0.138(5) 0.073(3) 0.046(3) 0.036(3) 0.039(4)
O43S 0.093(7) 0.21(2) 0.115(17) 0.072(16) 0.084(10) 0.051(12)
O44S 0.164(16) 0.174(19) 0.075(7) 0.046(7) 0.014(10) 0.032(17)
O45S 0.079(10) 0.144(9) 0.118(14) 0.058(9) 0.040(10) 0.025(9)
C15S 0.132(13) 0.137(9) 0.100(9) 0.050(9) 0.070(11) 0.049(10)
F43S 0.175(14) 0.148(15) 0.106(8) 0.013(7) 0.039(10) 0.039(14)
F44S 0.118(10) 0.110(12) 0.27(2) -0.003(13) 0.084(11) 0.052(10)
F45S 0.29(2) 0.095(7) 0.31(2) 0.072(9) 0.259(19) 0.085(9)
N21 0.046(2) 0.053(2) 0.0344(19) 0.0123(17) 0.0182(17) 0.0054(18)
C101 0.056(3) 0.045(3) 0.051(3) 0.013(2) 0.018(2) 0.006(2)
C102 0.053(3) 0.065(4) 0.074(4) 0.029(3) 0.017(3) 0.000(3)
C103 0.045(3) 0.103(5) 0.063(4) 0.036(4) 0.014(3) 0.000(3)
C104 0.048(3) 0.118(6) 0.046(3) 0.031(3) 0.028(3) 0.013(3)
C105 0.045(3) 0.072(3) 0.038(2) 0.014(2) 0.018(2) 0.007(2)
N22 0.059(3) 0.065(3) 0.041(2) -0.004(2) 0.021(2) 0.007(2)
C106 0.054(3) 0.092(4) 0.031(2) -0.002(3) 0.019(2) 0.016(3)
C107 0.078(5) 0.126(7) 0.067(4) -0.016(4) 0.040(4) 0.023(5)
C108 0.093(6) 0.124(7) 0.087(6) -0.052(5) 0.041(5) 0.009(5)
C109 0.125(8) 0.105(7) 0.103(7) -0.056(6) 0.045(6) -0.006(6)
C110 0.084(5) 0.076(4) 0.081(5) -0.035(4) 0.037(4) -0.006(4)
N23 0.046(2) 0.0401(19) 0.046(2) -0.0057(16) 0.0269(18) -0.0070(16)
C111 0.062(3) 0.039(2) 0.051(3) 0.002(2) 0.028(2) -0.006(2)
C112 0.074(4) 0.047(3) 0.059(3) 0.008(2) 0.028(3) 0.001(3)
C113 0.067(4) 0.059(3) 0.051(3) 0.004(3) 0.022(3) -0.014(3)
C114 0.051(3) 0.062(3) 0.055(3) -0.005(2) 0.030(2) -0.019(2)
C115 0.037(2) 0.055(3) 0.044(2) -0.009(2) 0.021(2) -0.013(2)
N24 0.0347(19) 0.047(2) 0.048(2) -0.0045(17) 0.0162(17) -0.0022(16)
C116 0.038(2) 0.060(3) 0.045(3) -0.010(2) 0.021(2) -0.014(2)
C117 0.053(3) 0.073(4) 0.058(3) -0.005(3) 0.032(3) 0.004(3)
C118 0.064(4) 0.077(4) 0.083(5) -0.012(3) 0.048(3) 0.003(3)
C119 0.057(3) 0.064(4) 0.098(5) -0.009(3) 0.036(3) 0.011(3)
C120 0.055(3) 0.050(3) 0.090(5) -0.006(3) 0.031(3) 0.002(2)
N25 0.051(2) 0.051(2) 0.047(2) 0.0073(19) 0.0132(19) 0.0066(19)
C121 0.065(4) 0.065(4) 0.075(4) 0.012(3) 0.026(3) 0.018(3)
C122 0.086(5) 0.072(4) 0.092(6) 0.021(4) 0.021(4) 0.039(4)
C123 0.101(6) 0.070(4) 0.095(6) 0.040(4) 0.011(5) 0.018(4)
C124 0.091(5) 0.073(4) 0.075(5) 0.039(4) 0.017(4) 0.010(4)
C125 0.064(3) 0.048(3) 0.049(3) 0.013(2) 0.006(3) -0.001(2)
N26 0.055(2) 0.047(2) 0.0349(19) -0.0039(17) 0.0194(18) -0.0081(18)
C126 0.068(3) 0.054(3) 0.030(2) 0.000(2) 0.016(2) -0.008(2)
C127 0.094(5) 0.091(5) 0.041(3) 0.008(3) 0.030(3) -0.004(4)
C128 0.090(5) 0.098(5) 0.053(3) -0.011(4) 0.042(3) -0.007(4)
C129 0.073(4) 0.068(4) 0.075(4) -0.020(3) 0.049(3) -0.005(3)
C130 0.058(3) 0.056(3) 0.046(3) -0.010(2) 0.026(2) -0.008(2)
N27 0.047(2) 0.040(2) 0.054(2) -0.0071(18) 0.0184(19) -0.0086(17)
C131 0.069(4) 0.053(3) 0.083(4) -0.019(3) 0.036(3) -0.013(3)
C132 0.087(5) 0.058(4) 0.120(7) -0.031(4) 0.041(5) -0.015(4)
C133 0.095(5) 0.050(3) 0.100(6) -0.013(3) 0.041(4) -0.028(3)
C134 0.081(4) 0.042(3) 0.112(6) -0.005(3) 0.046(4) -0.018(3)
C135 0.042(3) 0.050(3) 0.058(3) 0.011(2) 0.018(2) -0.005(2)
N28 0.0384(19) 0.0396(19) 0.046(2) 0.0011(16) 0.0201(16) 0.0018(16)
C136 0.049(3) 0.039(2) 0.057(3) 0.009(2) 0.026(2) 0.001(2)
C137 0.058(3) 0.060(3) 0.083(4) 0.004(3) 0.044(3) -0.010(3)
C138 0.076(4) 0.067(4) 0.093(5) 0.014(3) 0.065(4) 0.006(3)
C139 0.078(4) 0.053(3) 0.072(4) 0.003(3) 0.050(3) 0.006(3)
C140 0.056(3) 0.039(2) 0.060(3) -0.002(2) 0.033(3) 0.004(2)
N1E 0.048(2) 0.046(2) 0.0326(19) -0.0075(16) 0.0178(16) 0.0042(17)
N3E 0.044(2) 0.057(2) 0.035(2) -0.0036(17) 0.0184(17) 0.0006(18)
N4E 0.070(3) 0.075(3) 0.047(3) -0.002(2) 0.006(2) 0.014(3)
C2E 0.042(2) 0.053(3) 0.033(2) -0.008(2) 0.0151(18) -0.005(2)
O2E 0.050(2) 0.073(2) 0.0415(18) -0.0043(17) 0.0245(16) 0.0085(18)
C4E 0.048(3) 0.055(3) 0.043(3) -0.005(2) 0.014(2) -0.002(2)
C5E 0.060(3) 0.056(3) 0.042(3) -0.007(2) 0.015(2) 0.012(2)
C6E 0.069(3) 0.048(3) 0.038(2) -0.007(2) 0.026(2) 0.011(2)
C1'E 0.049(3) 0.038(2) 0.034(2) -0.0029(18) 0.0177(19) 0.0043(19)
C2'E 0.043(2) 0.044(3) 0.058(3) -0.003(2) 0.022(2) -0.002(2)
C3'E 0.052(3) 0.039(2) 0.046(3) -0.007(2) 0.014(2) 0.006(2)
C4'E 0.059(3) 0.035(2) 0.033(2) 0.0000(17) 0.015(2) 0.005(2)
C5'E 0.071(3) 0.039(2) 0.046(3) 0.004(2) 0.034(3) 0.007(2)
O1'E 0.0439(18) 0.0517(18) 0.0374(17) -0.0043(14) 0.0160(14) -0.0079(14)
O2'E 0.056(2) 0.100(4) 0.090(3) 0.015(3) 0.044(2) 0.006(2)
O3'E 0.056(2) 0.056(2) 0.076(3) 0.011(2) 0.016(2) 0.0192(18)
P5 0.0384(5) 0.0314(5) 0.0341(5) -0.0024(4) 0.0192(4) 0.0018(4)
O17P 0.0490(18) 0.0434(17) 0.0371(16) 0.0032(13) 0.0217(14) 0.0071(14)
O18P 0.0347(15) 0.0338(14) 0.0413(16) 0.0000(12) 0.0178(13) -0.0005(12)
O19P 0.0411(17) 0.0384(16) 0.0470(18) -0.0087(14) 0.0209(14) -0.0088(13)
O20P 0.0543(19) 0.0346(15) 0.0365(16) 0.0020(12) 0.0255(14) 0.0084(13)
N1F 0.044(2) 0.043(2) 0.054(3) -0.0066(18) 0.0111(19) 0.0085(17)
N3F 0.046(2) 0.052(2) 0.045(2) -0.0002(18) 0.0169(18) 0.0018(18)
N4F 0.065(3) 0.058(3) 0.071(3) -0.015(3) 0.007(3) -0.004(2)
C2F 0.044(2) 0.038(2) 0.047(3) -0.0047(19) 0.016(2) 0.0020(19)
O2F 0.0418(18) 0.053(2) 0.059(2) -0.0109(17) 0.0165(16) 0.0084(15)
C4F 0.064(3) 0.043(3) 0.053(3) -0.003(2) 0.015(3) -0.005(2)
C5F 0.068(4) 0.050(3) 0.072(4) -0.021(3) 0.018(3) 0.004(3)
C6F 0.062(3) 0.052(3) 0.063(4) -0.013(3) 0.006(3) 0.012(3)
C1'F 0.038(2) 0.044(2) 0.049(3) -0.005(2) 0.018(2) 0.0031(18)
C2'F 0.048(3) 0.041(2) 0.051(3) 0.001(2) 0.019(2) 0.003(2)
C3'F 0.045(2) 0.044(2) 0.041(2) -0.0024(19) 0.014(2) 0.014(2)
C4'F 0.047(3) 0.038(2) 0.054(3) -0.005(2) 0.023(2) 0.0034(19)
C5'F 0.048(3) 0.034(2) 0.063(3) -0.008(2) 0.032(2) -0.0049(19)
O1'F 0.0427(18) 0.067(2) 0.0418(18) 0.0045(16) 0.0176(15) 0.0042(16)
O2'F 0.072(3) 0.105(4) 0.055(2) 0.009(2) 0.035(2) 0.001(3)
O3'F 0.066(3) 0.068(2) 0.050(2) -0.0184(19) 0.0169(19) 0.003(2)
P6 0.0379(5) 0.0291(5) 0.0397(6) -0.0023(4) 0.0219(5) -0.0003(4)
O21P 0.0402(16) 0.0367(15) 0.0474(18) -0.0075(13) 0.0233(14) -0.0070(13)
O22P 0.0441(17) 0.0443(17) 0.0397(17) 0.0010(14) 0.0197(14) 0.0092(14)
O23P 0.0495(18) 0.0325(14) 0.0432(17) -0.0005(13) 0.0273(15) 0.0001(13)
O24P 0.0511(19) 0.0307(15) 0.059(2) -0.0070(14) 0.0363(16) -0.0013(13)
Cu15 0.0417(3) 0.0519(3) 0.0394(3) -0.0016(2) 0.0176(2) -0.0045(2)
N29 0.060(3) 0.085(4) 0.038(2) -0.002(2) 0.012(2) -0.027(3)
C141 0.082(5) 0.088(5) 0.056(4) 0.009(3) 0.012(3) -0.027(4)
C142 0.114(7) 0.123(7) 0.056(4) 0.009(4) 0.017(4) -0.060(6)
C143 0.120(8) 0.167(10) 0.054(4) -0.011(5) 0.033(5) -0.091(8)
C144 0.094(6) 0.140(8) 0.074(5) -0.049(5) 0.055(4) -0.069(6)
C145 0.055(3) 0.095(5) 0.051(3) -0.032(3) 0.031(3) -0.034(3)
N30 0.047(2) 0.079(3) 0.058(3) -0.022(3) 0.026(2) -0.009(2)
C146 0.045(3) 0.088(4) 0.076(4) -0.039(4) 0.033(3) -0.027(3)
C147 0.051(4) 0.124(7) 0.101(6) -0.053(5) 0.045(4) -0.019(4)
C148 0.051(4) 0.139(9) 0.192(12) -0.094(9) 0.055(6) -0.013(5)
C149 0.063(4) 0.065(4) 0.149(8) -0.030(5) 0.031(5) 0.003(3)
C150 0.052(3) 0.077(4) 0.080(4) -0.010(4) 0.021(3) 0.003(3)
O8W 0.070(3) 0.087(3) 0.093(4) 0.002(3) 0.037(3) 0.006(3)
O9W 0.088(4) 0.099(4) 0.088(4) 0.010(3) 0.020(3) -0.018(3)
O10W 0.122(5) 0.107(5) 0.088(4) -0.014(4) -0.002(4) 0.021(4)
O11W 0.121(5) 0.081(4) 0.132(6) 0.013(4) 0.041(5) 0.001(4)
O12W 0.130(6) 0.106(5) 0.201(9) -0.073(6) 0.079(6) -0.058(5)
O13W 0.140(8) 0.158(8) 0.182(10) -0.008(7) 0.015(7) 0.058(7)
O14W 0.191(10) 0.176(9) 0.107(6) -0.023(6) 0.039(6) 0.026(8)
O15W 0.138(7) 0.201(10) 0.125(7) -0.004(6) 0.067(6) -0.014(7)
O16W 0.216(12) 0.163(9) 0.147(9) 0.027(7) 0.031(8) -0.008(9)
O17W 0.198(9) 0.085(5) 0.138(7) 0.003(4) 0.017(6) -0.014(5)
S2S 0.0810(11) 0.0509(8) 0.0925(12) -0.0103(8) 0.0460(10) -0.0049(7)
O4S 0.218(9) 0.062(3) 0.147(6) 0.014(4) 0.125(7) 0.012(4)
O5S 0.103(6) 0.306(16) 0.276(15) -0.085(13) 0.113(8) 0.017(8)
O6S 0.266(11) 0.091(4) 0.086(4) -0.022(3) 0.063(5) -0.101(6)
C2S 0.131(7) 0.053(4) 0.082(5) -0.008(4) 0.036(5) 0.008(4)
F4S 0.282(11) 0.107(5) 0.109(5) -0.046(4) 0.045(6) -0.034(6)
F5S 0.135(6) 0.219(9) 0.167(7) 0.021(6) 0.111(5) 0.041(6)
F6S 0.303(11) 0.113(5) 0.073(3) 0.026(3) 0.039(5) 0.067(6)
S3S 0.0752(9) 0.0493(7) 0.0639(9) -0.0009(6) 0.0414(8) 0.0002(6)
O7S 0.140(5) 0.091(4) 0.051(3) -0.001(2) 0.027(3) -0.050(4)
O8S 0.074(3) 0.062(3) 0.085(3) 0.005(2) 0.040(2) -0.013(2)
O9S 0.122(5) 0.068(3) 0.152(6) 0.001(3) 0.083(5) 0.038(3)
C3S 0.068(4) 0.052(3) 0.055(3) -0.002(3) 0.021(3) 0.003(3)
F7S 0.125(5) 0.164(6) 0.067(3) -0.025(3) 0.002(3) 0.009(4)
F8S 0.119(4) 0.083(3) 0.146(5) 0.004(3) 0.080(4) 0.035(3)
F9S 0.213(7) 0.071(3) 0.090(3) 0.022(2) 0.093(4) 0.004(3)
S4S 0.0617(8) 0.0744(10) 0.0660(9) 0.0235(8) 0.0261(7) 0.0130(7)
O10S 0.105(4) 0.136(6) 0.090(4) 0.010(4) 0.055(4) -0.004(4)
O11S 0.127(5) 0.074(3) 0.124(5) 0.028(3) 0.060(4) 0.012(3)
O12S 0.071(3) 0.088(4) 0.090(4) 0.003(3) -0.002(3) 0.023(3)
C4S 0.052(4) 0.203(12) 0.071(5) 0.028(6) 0.017(4) 0.025(6)
F10S 0.124(5) 0.253(9) 0.067(3) -0.010(4) 0.035(3) -0.017(5)
F11S 0.111(5) 0.216(9) 0.131(6) 0.002(6) -0.029(4) 0.068(5)
F12S 0.112(5) 0.203(8) 0.137(6) -0.050(6) 0.035(4) -0.076(6)
S5S 0.0784(12) 0.137(2) 0.0868(14) -0.0371(14) 0.0408(11) -0.0383(13)
O13S 0.116(6) 0.220(11) 0.116(6) 0.021(7) 0.025(5) 0.048(7)
O14S 0.081(4) 0.309(13) 0.155(7) -0.152(9) 0.046(5) -0.001(6)
O15S 0.349(19) 0.281(15) 0.153(9) -0.032(9) 0.119(11) -0.234(15)
C5S 0.126(8) 0.072(5) 0.097(6) -0.015(5) 0.025(6) 0.022(5)
F13S 0.166(8) 0.343(16) 0.120(6) -0.008(8) -0.026(6) 0.083(10)
F14S 0.233(9) 0.118(5) 0.112(5) -0.016(4) 0.085(5) 0.015(5)
F15S 0.377(18) 0.100(5) 0.207(10) 0.013(6) 0.140(11) -0.021(8)
C6S 0.063(4) 0.116(7) 0.105(7) -0.039(6) 0.025(4) 0.007(4)
F16S 0.150(6) 0.139(5) 0.145(6) -0.074(5) 0.051(5) -0.058(5)
F17S 0.109(4) 0.176(6) 0.101(4) -0.007(4) 0.042(3) -0.038(4)
F18S 0.188(9) 0.106(5) 0.44(2) 0.039(8) 0.163(11) 0.062(6)
S6S 0.0612(9) 0.1110(15) 0.0609(10) -0.0245(10) 0.0160(8) -0.0116(9)
O16S 0.066(5) 0.107(7) 0.072(5) -0.005(4) 0.006(4) -0.029(5)
O17S 0.061(5) 0.158(11) 0.178(16) 0.079(11) 0.008(7) 0.013(6)
O18S 0.21(2) 0.175(14) 0.099(9) -0.055(9) 0.085(12) -0.044(13)
O16B 0.19(4) 0.078(15) 0.21(4) 0.034(19) 0.03(3) 0.010(19)
O17B 0.091(15) 0.28(4) 0.066(13) 0.053(19) 0.033(12) 0.07(2)
O18B 0.080(16) 0.19(3) 0.20(4) 0.07(3) 0.08(2) 0.039(18)
S7S 0.0698(10) 0.0887(13) 0.0725(11) -0.0104(9) 0.0002(9) 0.0066(9)
O19S 0.142(6) 0.099(4) 0.089(4) -0.017(3) 0.008(4) 0.045(4)
O20S 0.067(3) 0.108(5) 0.192(8) -0.038(5) 0.004(4) -0.002(3)
O21S 0.112(5) 0.125(5) 0.080(4) 0.008(4) 0.007(4) -0.012(4)
C7S 0.085(6) 0.106(7) 0.101(7) -0.006(6) 0.032(5) -0.007(5)
F19S 0.188(7) 0.111(4) 0.124(5) -0.046(4) 0.062(5) -0.038(5)
F20S 0.095(4) 0.163(6) 0.186(7) 0.027(6) 0.056(5) -0.001(4)
F21S 0.167(6) 0.114(4) 0.108(5) 0.029(4) 0.038(4) 0.034(4)
S8S 0.0659(10) 0.0898(12) 0.0795(11) -0.0003(9) 0.0427(9) 0.0059(9)
O22S 0.213(10) 0.093(5) 0.252(12) 0.002(6) 0.178(10) -0.011(6)
O23S 0.091(4) 0.129(5) 0.079(3) 0.024(3) 0.053(3) 0.045(3)
O24S 0.064(3) 0.134(5) 0.092(4) 0.009(3) 0.041(3) 0.031(3)
C8S 0.126(9) 0.149(10) 0.075(6) 0.017(6) 0.030(6) 0.045(8)
F22S 0.154(6) 0.231(9) 0.096(4) 0.038(5) 0.021(4) 0.059(6)
F23S 0.232(10) 0.259(11) 0.081(4) -0.047(5) 0.030(5) 0.108(9)
F24S 0.243(12) 0.216(10) 0.151(8) -0.033(7) -0.005(8) -0.097(10)
S9S 0.0737(11) 0.0767(11) 0.0914(14) -0.0044(10) 0.0064(10) -0.0043(9)
O25S 0.126(7) 0.094(3) 0.441(18) 0.031(7) -0.028(10) -0.029(4)
O26S 0.179(9) 0.381(15) 0.199(8) 0.116(9) 0.122(8) 0.144(11)
O27S 0.116(6) 0.176(7) 0.261(10) -0.110(9) -0.066(7) 0.031(6)
C9S 0.067(4) 0.153(7) 0.140(8) -0.009(5) 0.008(4) -0.011(3)
F25S 0.118(6) 0.309(12) 0.203(8) 0.106(8) 0.013(6) 0.055(6)
F26S 0.102(4) 0.161(6) 0.345(13) 0.015(6) -0.057(7) -0.036(4)
F27S 0.132(6) 0.217(9) 0.260(9) -0.050(8) 0.023(7) 0.067(6)
S10S 0.0875(14) 0.1011(15) 0.0645(11) 0.0047(10) -0.0041(10) -0.0079(11)
O28S 0.091(4) 0.148(6) 0.073(4) 0.038(4) -0.002(3) 0.001(4)
O29S 0.084(5) 0.230(12) 0.179(9) 0.057(9) 0.001(5) -0.021(6)
O30S 0.50(3) 0.116(7) 0.137(9) -0.033(7) 0.009(13) 0.082(12)
C10S 0.107(7) 0.109(7) 0.108(7) 0.041(6) 0.050(6) 0.039(6)
F28S 0.143(6) 0.270(11) 0.217(9) 0.146(9) 0.118(7) 0.099(7)
F29S 0.242(11) 0.098(5) 0.172(8) -0.019(5) 0.079(7) 0.001(5)
F30S 0.171(7) 0.211(8) 0.114(5) 0.081(6) 0.044(5) 0.095(6)
S11S 0.0992(16) 0.145(2) 0.0717(12) 0.0001(13) 0.0428(12) -0.0091(15)
O31S 0.111(6) 0.153(8) 0.174(9) 0.026(7) 0.044(6) 0.032(5)
O32S 0.178(9) 0.277(13) 0.167(9) -0.153(9) 0.111(7) -0.132(9)
O33S 0.118(5) 0.079(4) 0.141(6) -0.029(4) 0.071(5) -0.013(3)
C11S 0.257(18) 0.081(6) 0.081(7) -0.013(5) 0.066(9) -0.030(9)
F31S 0.188(8) 0.086(4) 0.251(11) 0.022(6) -0.046(8) 0.004(5)
F32S 0.303(13) 0.187(8) 0.123(6) -0.002(6) 0.123(8) -0.054(9)
F33S 0.156(6) 0.116(5) 0.177(7) 0.033(5) 0.068(5) -0.027(5)
S12S 0.141(2) 0.0868(14) 0.1187(19) 0.0081(13) 0.0655(17) 0.0157(15)
O34S 0.198(9) 0.126(5) 0.249(12) 0.075(6) 0.053(10) 0.035(6)
O35S 0.264(11) 0.167(8) 0.084(4) -0.003(4) 0.068(6) 0.001(8)
O36S 0.133(4) 0.184(10) 0.309(15) -0.063(10) 0.080(7) 0.004(5)
C12S 0.171(8) 0.212(8) 0.144(7) -0.080(6) 0.095(8) -0.009(7)
F34S 0.321(12) 0.155(6) 0.331(13) -0.136(8) 0.102(12) 0.008(8)
F35S 0.190(7) 0.361(16) 0.248(12) -0.160(11) 0.092(8) -0.083(7)
F36S 0.352(16) 0.50(2) 0.130(7) -0.078(7) 0.131(10) -0.066(15)
S13S 0.198(3) 0.1102(18) 0.0867(14) 0.0388(13) 0.0738(18) 0.0874(19)
O37S 0.146(6) 0.249(10) 0.133(5) -0.043(6) 0.037(6) 0.070(6)
O38S 0.331(13) 0.130(7) 0.131(5) 0.073(5) 0.064(9) 0.015(8)
O39S 0.229(8) 0.139(6) 0.192(8) 0.079(5) 0.161(8) 0.108(6)
C13S 0.183(5) 0.156(8) 0.098(6) -0.004(4) 0.058(6) 0.071(4)
F37S 0.265(10) 0.343(15) 0.169(6) -0.111(8) 0.060(9) 0.015(9)
F38S 0.167(7) 0.283(11) 0.191(7) 0.092(8) 0.088(7) 0.059(6)
F39S 0.160(5) 0.234(9) 0.191(8) -0.026(6) 0.008(6) 0.107(7)
S14S 0.180(4) 0.134(3) 0.309(6) 0.122(3) -0.152(4) -0.072(3)
O40S 0.317(13) 0.216(11) 0.236(10) 0.092(8) -0.107(10) -0.008(9)
O41S 0.193(9) 0.221(12) 0.43(2) 0.160(12) -0.122(8) -0.098(8)
O42S 0.263(11) 0.136(6) 0.330(12) 0.129(7) -0.204(10) -0.107(6)
C14S 0.124(8) 0.187(12) 0.262(9) 0.090(5) -0.073(7) -0.013(6)
F40S 0.250(13) 0.234(11) 0.380(14) 0.090(9) 0.083(12) -0.004(9)
F41S 0.213(10) 0.206(9) 0.255(8) 0.091(8) -0.064(9) -0.052(8)
F42S 0.153(6) 0.221(10) 0.173(8) 0.024(6) -0.058(5) -0.058(6)

loop_
_atom_type_symbol
_atom_type_description
_atom_type_scat_dispersion_real
_atom_type_scat_dispersion_imag
_atom_type_scat_source
C C 0.0033 0.0016 'International Tables Vol C Tables 4.2.6.8 and 6.1.1.4'
H H 0.0000 0.0000 'International Tables Vol C Tables 4.2.6.8 and 6.1.1.4'
N N 0.0061 0.0033 'International Tables Vol C Tables 4.2.6.8 and 6.1.1.4'
O O 0.0106 0.0060 'International Tables Vol C Tables 4.2.6.8 and 6.1.1.4'
F F 0.0171 0.0103 'International Tables Vol C Tables 4.2.6.8 and 6.1.1.4'
P P 0.1023 0.0942 'International Tables Vol C Tables 4.2.6.8 and 6.1.1.4'
Cu Cu 0.3201 1.2651 'International Tables Vol C Tables 4.2.6.8 and 6.1.1.4'
S S 0.1246 0.1234 'International Tables Vol C Tables 4.2.6.8 and 6.1.1.4'

loop_
_geom_angle_atom_site_label_1
_geom_angle_atom_site_label_2
_geom_angle_atom_site_label_3
_geom_angle
_geom_angle_site_symmetry_1
_geom_angle_site_symmetry_3
O1O Cu1 O5P 91.41(16) . .
O1O Cu1 N1 171.84(14) . .
O5P Cu1 N1 95.51(14) . .
O1O Cu1 N2 93.91(15) . .
O5P Cu1 N2 166.70(15) . .
N1 Cu1 N2 80.27(13) . .
O1O Cu2 O1P 87.84(16) . .
O1O Cu2 N4 98.97(14) . .
O1P Cu2 N4 171.73(15) . .
O1O Cu2 N3 159.77(15) . .
O1P Cu2 N3 94.35(14) . .
N4 Cu2 N3 80.90(12) . .
O2P Cu3 O6P 95.34(15) . .
O2P Cu3 N6 161.84(15) . .
O6P Cu3 N6 92.87(15) . .
O2P Cu3 N5 88.28(15) . .
O6P Cu3 N5 168.58(15) . .
N6 Cu3 N5 80.76(15) . .
O2P Cu3 O2W 103.35(16) . .
O6P Cu3 O2W 97.47(13) . .
N6 Cu3 O2W 91.58(16) . .
N5 Cu3 O2W 92.21(15) . .
O7P Cu4 O3P 94.10(13) . .
O7P Cu4 N8 168.33(13) . .
O3P Cu4 N8 91.85(12) . .
O7P Cu4 N7 91.28(12) . .
O3P Cu4 N7 167.33(13) . .
N8 Cu4 N7 80.97(11) . .
O7P Cu4 O1W 102.41(14) . .
O3P Cu4 O1W 97.65(12) . .
N8 Cu4 O1W 86.70(13) . .
N7 Cu4 O1W 92.38(13) . .
Cu2 O1O Cu1 112.41(17) . .
Cu2 O1O H1O 115.4 . .
Cu1 O1O H1O 115.1 . .
Cu4 O1W H1WA 104.0 . .
Cu4 O1W H1WB 120.1 . .
H1WA O1W H1WB 97.1 . .
Cu3 O2W H2WA 121.9 . .
Cu3 O2W H2WB 114.7 . .
H2WA O2W H2WB 99.6 . .
O1S S1S O2S 113.1(5) . .
O1S S1S O3S 115.8(4) . .
O2S S1S O3S 117.1(4) . .
O1S S1S C1S 103.6(4) . .
O2S S1S C1S 100.2(4) . .
O3S S1S C1S 104.2(3) . .
F1S C1S F2S 108.2(6) . .
F1S C1S F3S 107.6(7) . .
F2S C1S F3S 107.0(6) . .
F1S C1S S1S 111.2(5) . .
F2S C1S S1S 112.8(6) . .
F3S C1S S1S 109.8(5) . .
C1 N1 C5 120.0 . .
C1 N1 Cu1 124.47(16) . .
C5 N1 Cu1 115.29(16) . .
N1 C1 C2 120.0 . .
N1 C1 H1 120.0 . .
C2 C1 H1 120.0 . .
C1 C2 C3 120.0 . .
C1 C2 H2 120.0 . .
C3 C2 H2 120.0 . .
C4 C3 C2 120.0 . .
C4 C3 H3 120.0 . .
C2 C3 H3 120.0 . .
C3 C4 C5 120.0 . .
C3 C4 H4 120.0 . .
C5 C4 H4 120.0 . .
C4 C5 N1 120.0 . .
C4 C5 C6 126.3(2) . .
N1 C5 C6 113.7(2) . .
C6 N2 C10 120.0 . .
C6 N2 Cu1 114.07(18) . .
C10 N2 Cu1 125.30(18) . .
C7 C6 N2 120.0 . .
C7 C6 C5 124.6(2) . .
N2 C6 C5 115.3(2) . .
C8 C7 C6 120.0 . .
C8 C7 H7 120.0 . .
C6 C7 H7 120.0 . .
C7 C8 C9 120.0 . .
C7 C8 H8 120.0 . .
C9 C8 H8 120.0 . .
C8 C9 C10 120.0 . .
C8 C9 H9 120.0 . .
C10 C9 H9 120.0 . .
C9 C10 N2 120.0 . .
C9 C10 H10 120.0 . .
N2 C10 H10 120.0 . .
C11 N3 C15 120.0 . .
C11 N3 Cu2 125.85(16) . .
C15 N3 Cu2 114.11(16) . .
N3 C11 C12 120.0 . .
N3 C11 H11 120.0 . .
C12 C11 H11 120.0 . .
C11 C12 C13 120.0 . .
C11 C12 H12 120.0 . .
C13 C12 H12 120.0 . .
C12 C13 C14 120.0 . .
C12 C13 H13 120.0 . .
C14 C13 H13 120.0 . .
C15 C14 C13 120.0 . .
C15 C14 H14 120.0 . .
C13 C14 H14 120.0 . .
C14 C15 N3 120.0 . .
C14 C15 C16 125.3(2) . .
N3 C15 C16 114.6(2) . .
C16 N4 C20 120.0 . .
C16 N4 Cu2 115.20(16) . .
C20 N4 Cu2 124.26(16) . .
N4 C16 C17 120.0 . .
N4 C16 C15 114.9(2) . .
C17 C16 C15 125.1(2) . .
C18 C17 C16 120.0 . .
C18 C17 H17 120.0 . .
C16 C17 H17 120.0 . .
C17 C18 C19 120.0 . .
C17 C18 H18 120.0 . .
C19 C18 H18 120.0 . .
C20 C19 C18 120.0 . .
C20 C19 H19 120.0 . .
C18 C19 H19 120.0 . .
C19 C20 N4 120.0 . .
C19 C20 H20 120.0 . .
N4 C20 H20 120.0 . .
C21 N5 C25 120.0 . .
C21 N5 Cu3 125.0(2) . .
C25 N5 Cu3 115.0(2) . .
N5 C21 C22 120.0 . .
N5 C21 H21 120.0 . .
C22 C21 H21 120.0 . .
C21 C22 C23 120.0 . .
C21 C22 H22 120.0 . .
C23 C22 H22 120.0 . .
C24 C23 C22 120.0 . .
C24 C23 H23 120.0 . .
C22 C23 H23 120.0 . .
C23 C24 C25 120.0 . .
C23 C24 H24 120.0 . .
C25 C24 H24 120.0 . .
C24 C25 N5 120.0 . .
C24 C25 C26 125.8(3) . .
N5 C25 C26 114.2(3) . .
C26 N6 C30 120.0 . .
C26 N6 Cu3 115.6(2) . .
C30 N6 Cu3 124.4(2) . .
N6 C26 C27 120.0 . .
N6 C26 C25 114.2(3) . .
C27 C26 C25 125.7(3) . .
C26 C27 C28 120.0 . .
C26 C27 H27 120.0 . .
C28 C27 H27 120.0 . .
C27 C28 C29 120.0 . .
C27 C28 H28 120.0 . .
C29 C28 H28 120.0 . .
C30 C29 C28 120.0 . .
C30 C29 H29 120.0 . .
C28 C29 H29 120.0 . .
C29 C30 N6 120.0 . .
C29 C30 H30 120.0 . .
N6 C30 H30 120.0 . .
C31 N7 C35 120.0 . .
C31 N7 Cu4 125.63(15) . .
C35 N7 Cu4 114.34(15) . .
C32 C31 N7 120.0 . .
C32 C31 H31 120.0 . .
N7 C31 H31 120.0 . .
C31 C32 C33 120.0 . .
C31 C32 H32 120.0 . .
C33 C32 H32 120.0 . .
C32 C33 C34 120.0 . .
C32 C33 H33 120.0 . .
C34 C33 H33 120.0 . .
C33 C34 C35 120.0 . .
C33 C34 H34 120.0 . .
C35 C34 H34 120.0 . .
C34 C35 N7 120.0 . .
C34 C35 C36 124.7(2) . .
N7 C35 C36 115.3(2) . .
C36 N8 C40 120.0 . .
C36 N8 Cu4 114.92(14) . .
C40 N8 Cu4 125.04(14) . .
C37 C36 N8 120.0 . .
C37 C36 C35 125.6(2) . .
N8 C36 C35 114.4(2) . .
C38 C37 C36 120.0 . .
C38 C37 H37 120.0 . .
C36 C37 H37 120.0 . .
C37 C38 C39 120.0 . .
C37 C38 H38 120.0 . .
C39 C38 H38 120.0 . .
C38 C39 C40 120.0 . .
C38 C39 H39 120.0 . .
C40 C39 H39 120.0 . .
C39 C40 N8 120.0 . .
C39 C40 H40 120.0 . .
N8 C40 H40 120.0 . .
C2A N1A C6A 119.9(5) . .
C2A N1A C1'A 120.3(4) . .
C6A N1A C1'A 119.8(5) . .
C4A N3A C2A 122.5(5) . .
C4A N3A Cu15 135.6(4) . 2_646
C2A N3A Cu15 101.9(3) . 2_646
C4A N4A H4A 122.0(16) . .
C4A N4A H4B 122.0(16) . .
H4A N4A H4B 107(2) . .
O2A C2A N3A 119.8(5) . .
O2A C2A N1A 121.5(5) . .
N3A C2A N1A 118.7(4) . .
N4A C4A N3A 120.1(5) . .
N4A C4A C5A 120.7(5) . .
N3A C4A C5A 119.1(5) . .
C6A C5A C4A 118.3(5) . .
C6A C5A H5A 120.9 . .
C4A C5A H5A 120.9 . .
C5A C6A N1A 121.1(6) . .
C5A C6A H6A 119.5 . .
N1A C6A H6A 119.5 . .
O1'A C1'A N1A 106.2(4) . .
O1'A C1'A C2'A 104.9(4) . .
N1A C1'A C2'A 114.8(4) . .
O1'A C1'A H1'A 110.2 . .
N1A C1'A H1'A 110.2 . .
C2'A C1'A H1'A 110.2 . .
O2'A C2'A C1'A 107.6(5) . .
O2'A C2'A C3'A 115.8(5) . .
C1'A C2'A C3'A 103.3(5) . .
O2'A C2'A H2'A 109.9 . .
C1'A C2'A H2'A 109.9 . .
C3'A C2'A H2'A 109.9 . .
O3'A C3'A C4'A 107.6(5) . .
O3'A C3'A C2'A 113.1(5) . .
C4'A C3'A C2'A 102.9(4) . .
O3'A C3'A H3'A 111.0 . .
C4'A C3'A H3'A 111.0 . .
C2'A C3'A H3'A 111.0 . .
O1'A C4'A C5'A 107.6(5) . .
O1'A C4'A C3'A 108.0(4) . .
C5'A C4'A C3'A 117.9(5) . .
O1'A C4'A H4'A 107.7 . .
C5'A C4'A H4'A 107.7 . .
C3'A C4'A H4'A 107.7 . .
O4P C5'A C4'A 109.3(4) . .
O4P C5'A H5'1 109.8 . .
C4'A C5'A H5'1 109.8 . .
O4P C5'A H5'2 109.8 . .
C4'A C5'A H5'2 109.8 . .
H5'1 C5'A H5'2 108.3 . .
C1'A O1'A C4'A 108.6(4) . .
C2'A O2'A H2'1 109.5 . .
C3'A O3'A H3'1 109.5 . .
O1P P1 O3P 114.1(2) . .
O1P P1 O2P 113.1(2) . .
O3P P1 O2P 112.14(19) . .
O1P P1 O4P 105.32(18) . .
O3P P1 O4P 104.64(18) . .
O2P P1 O4P 106.65(19) . .
P1 O1P Cu2 130.9(2) . .
P1 O2P Cu3 126.6(2) . .
P1 O3P Cu4 127.9(2) . .
C5'A O4P P1 116.5(3) . .
C6B N1B C2B 119.7(4) . .
C6B N1B C1'B 119.3(4) . .
C2B N1B C1'B 120.5(4) . .
C4B N3B C2B 121.6(4) . .
C4B N3B Cu5 134.3(3) . .
C2B N3B Cu5 103.5(3) . .
C4B N4B H4C 124.2(15) . .
C4B N4B H4D 124.3(15) . .
H4C N4B H4D 108(2) . .
O2B C2B N3B 119.2(4) . .
O2B C2B N1B 122.6(4) . .
N3B C2B N1B 118.3(4) . .
N4B C4B N3B 118.8(5) . .
N4B C4B C5B 121.4(5) . .
N3B C4B C5B 119.8(4) . .
C6B C5B C4B 117.9(5) . .
C6B C5B H5B 121.1 . .
C4B C5B H5B 121.1 . .
C5B C6B N1B 122.1(5) . .
C5B C6B H6B 118.9 . .
N1B C6B H6B 118.9 . .
O1'B C1'B N1B 107.8(4) . .
O1'B C1'B C2'B 107.1(4) . .
N1B C1'B C2'B 115.0(4) . .
O1'B C1'B H1'B 108.9 . .
N1B C1'B H1'B 108.9 . .
C2'B C1'B H1'B 108.9 . .
O2'B C2'B C3'B 110.7(4) . .
O2'B C2'B C1'B 113.0(4) . .
C3'B C2'B C1'B 103.0(4) . .
O2'B C2'B H2'B 110.0 . .
C3'B C2'B H2'B 110.0 . .
C1'B C2'B H2'B 110.0 . .
O3'B C3'B C2'B 109.5(4) . .
O3'B C3'B C4'B 108.2(4) . .
C2'B C3'B C4'B 103.4(4) . .
O3'B C3'B H3'B 111.8 . .
C2'B C3'B H3'B 111.8 . .
C4'B C3'B H3'B 111.8 . .
O1'B C4'B C5'B 111.0(4) . .
O1'B C4'B C3'B 106.6(4) . .
C5'B C4'B C3'B 116.5(4) . .
O1'B C4'B H4'B 107.5 . .
C5'B C4'B H4'B 107.5 . .
C3'B C4'B H4'B 107.5 . .
O8P C5'B C4'B 112.2(4) . .
O8P C5'B H5'3 109.2 . .
C4'B C5'B H5'3 109.2 . .
O8P C5'B H5'4 109.2 . .
C4'B C5'B H5'4 109.2 . .
H5'3 C5'B H5'4 107.9 . .
C1'B O1'B C4'B 110.4(4) . .
C2'B O2'B H2'2 109.5 . .
C3'B O3'B H3'2 109.5 . .
O5P P2 O7P 114.44(19) . .
O5P P2 O6P 111.5(2) . .
O7P P2 O6P 112.77(19) . .
O5P P2 O8P 105.40(18) . .
O7P P2 O8P 107.14(17) . .
O6P P2 O8P 104.73(18) . .
P2 O5P Cu1 135.9(2) . .
P2 O6P Cu3 131.1(2) . .
P2 O7P Cu4 129.29(19) . .
C5'B O8P P2 116.4(3) . .
N10 Cu5 N3C 167.82(16) . .
N10 Cu5 N9 81.66(13) . .
N3C Cu5 N9 94.35(16) . .
N10 Cu5 N3B 94.48(15) . .
N3C Cu5 N3B 91.66(18) . .
N9 Cu5 N3B 167.81(16) . .
C41 N9 C45 120.0 . .
C41 N9 Cu5 126.05(18) . .
C45 N9 Cu5 113.87(18) . .
C42 C41 N9 120.0 . .
C42 C41 H41 120.0 . .
N9 C41 H41 120.0 . .
C41 C42 C43 120.0 . .
C41 C42 H42 120.0 . .
C43 C42 H42 120.0 . .
C42 C43 C44 120.0 . .
C42 C43 H43 120.0 . .
C44 C43 H43 120.0 . .
C45 C44 C43 120.0 . .
C45 C44 H44 120.0 . .
C43 C44 H44 120.0 . .
C44 C45 N9 120.0 . .
C44 C45 C46 125.0(2) . .
N9 C45 C46 115.0(2) . .
C46 N10 C50 120.0 . .
C46 N10 Cu5 113.86(17) . .
C50 N10 Cu5 126.09(17) . .
C47 C46 N10 120.0 . .
C47 C46 C45 124.4(2) . .
N10 C46 C45 115.6(2) . .
C46 C47 C48 120.0 . .
C46 C47 H47 120.0 . .
C48 C47 H47 120.0 . .
C49 C48 C47 120.0 . .
C49 C48 H48 120.0 . .
C47 C48 H48 120.0 . .
C48 C49 C50 120.0 . .
C48 C49 H49 120.0 . .
C50 C49 H49 120.0 . .
C49 C50 N10 120.0 . .
C49 C50 H50 120.0 . .
N10 C50 H50 120.0 . .
O2O Cu6 O9P 93.69(16) . .
O2O Cu6 N12 93.52(15) . .
O9P Cu6 N12 170.87(15) . .
O2O Cu6 N11 164.64(15) . .
O9P Cu6 N11 93.63(14) . .
N12 Cu6 N11 80.73(13) . .
O2O Cu7 O13P 89.24(16) . .
O2O Cu7 N13 160.62(16) . .
O13P Cu7 N13 93.05(14) . .
O2O Cu7 N14 99.32(15) . .
O13P Cu7 N14 169.10(15) . .
N13 Cu7 N14 81.13(13) . .
O14P Cu8 O10P 93.19(14) . .
O14P Cu8 N15 91.33(14) . .
O10P Cu8 N15 169.40(14) . .
O14P Cu8 N16 164.93(14) . .
O10P Cu8 N16 93.11(12) . .
N15 Cu8 N16 80.31(13) . .
O14P Cu8 O3W 100.59(14) . .
O10P Cu8 O3W 95.05(12) . .
N15 Cu8 O3W 93.53(15) . .
N16 Cu8 O3W 92.47(14) . .
O11P Cu9 O15P 92.55(13) . .
O11P Cu9 N17 91.44(13) . .
O15P Cu9 N17 169.30(15) . .
O11P Cu9 N18 163.95(13) . .
O15P Cu9 N18 93.06(12) . .
N17 Cu9 N18 80.58(12) . .
O11P Cu9 O4W 101.68(14) . .
O15P Cu9 O4W 93.65(13) . .
N17 Cu9 O4W 95.27(14) . .
N18 Cu9 O4W 92.95(13) . .
Cu7 O2O Cu6 113.06(19) . .
Cu7 O2O H2O 108.8 . .
Cu6 O2O H2O 108.8 . .
Cu8 O3W H3WA 109.9 . .
Cu8 O3W H3WB 113.7 . .
H3WA O3W H3WB 96.8 . .
Cu9 O4W H4WA 110.5 . .
Cu9 O4W H4WB 116.4 . .
H4WA O4W H4WB 101.2 . .
C51 N11 C55 120.0 . .
C51 N11 Cu6 124.81(17) . .
C55 N11 Cu6 115.11(17) . .
N11 C51 C52 120.0 . .
N11 C51 H51 120.0 . .
C52 C51 H51 120.0 . .
C53 C52 C51 120.0 . .
C53 C52 H52 120.0 . .
C51 C52 H52 120.0 . .
C52 C53 C54 120.0 . .
C52 C53 H53 120.0 . .
C54 C53 H53 120.0 . .
C55 C54 C53 120.0 . .
C55 C54 H54 120.0 . .
C53 C54 H54 120.0 . .
C54 C55 N11 120.0 . .
C54 C55 C56 126.2(2) . .
N11 C55 C56 113.8(2) . .
C56 N12 C60 120.0 . .
C56 N12 Cu6 114.20(19) . .
C60 N12 Cu6 125.23(19) . .
N12 C56 C57 120.0 . .
N12 C56 C55 115.7(3) . .
C57 C56 C55 124.2(3) . .
C56 C57 C58 120.0 . .
C56 C57 H57 120.0 . .
C58 C57 H57 120.0 . .
C59 C58 C57 120.0 . .
C59 C58 H58 120.0 . .
C57 C58 H58 120.0 . .
C60 C59 C58 120.0 . .
C60 C59 H59 120.0 . .
C58 C59 H59 120.0 . .
C59 C60 N12 120.0 . .
C59 C60 H60 120.0 . .
N12 C60 H60 120.0 . .
C61 N13 C65 120.0 . .
C61 N13 Cu7 125.12(19) . .
C65 N13 Cu7 114.84(19) . .
C62 C61 N13 120.0 . .
C62 C61 H61 120.0 . .
N13 C61 H61 120.0 . .
C63 C62 C61 120.0 . .
C63 C62 H62 120.0 . .
C61 C62 H62 120.0 . .
C64 C63 C62 120.0 . .
C64 C63 H63 120.0 . .
C62 C63 H63 120.0 . .
C63 C64 C65 120.0 . .
C63 C64 H64 120.0 . .
C65 C64 H64 120.0 . .
C64 C65 N13 120.0 . .
C64 C65 C66 125.4(3) . .
N13 C65 C66 114.6(3) . .
C66 N14 C70 120.0 . .
C66 N14 Cu7 114.55(18) . .
C70 N14 Cu7 125.30(18) . .
N14 C66 C67 120.0 . .
N14 C66 C65 114.8(3) . .
C67 C66 C65 125.1(3) . .
C68 C67 C66 120.0 . .
C68 C67 H67 120.0 . .
C66 C67 H67 120.0 . .
C69 C68 C67 120.0 . .
C69 C68 H68 120.0 . .
C67 C68 H68 120.0 . .
C68 C69 C70 120.0 . .
C68 C69 H69 120.0 . .
C70 C69 H69 120.0 . .
C69 C70 N14 120.0 . .
C69 C70 H70 120.0 . .
N14 C70 H70 120.0 . .
C71 N15 C75 120.0 . .
C71 N15 Cu8 125.17(19) . .
C75 N15 Cu8 114.42(19) . .
C72 C71 N15 120.0 . .
C72 C71 H71 120.0 . .
N15 C71 H71 120.0 . .
C73 C72 C71 120.0 . .
C73 C72 H72 120.0 . .
C71 C72 H72 120.0 . .
C72 C73 C74 120.0 . .
C72 C73 H73 120.0 . .
C74 C73 H73 120.0 . .
C75 C74 C73 120.0 . .
C75 C74 H74 120.0 . .
C73 C74 H74 120.0 . .
C74 C75 N15 120.0 . .
C74 C75 C76 124.2(3) . .
N15 C75 C76 115.8(3) . .
C76 N16 C80 120.0 . .
C76 N16 Cu8 115.63(16) . .
C80 N16 Cu8 124.33(16) . .
C77 C76 N16 120.0 . .
C77 C76 C75 126.5(3) . .
N16 C76 C75 113.4(3) . .
C78 C77 C76 120.0 . .
C78 C77 H77 120.0 . .
C76 C77 H77 120.0 . .
C77 C78 C79 120.0 . .
C77 C78 H78 120.0 . .
C79 C78 H78 120.0 . .
C80 C79 C78 120.0 . .
C80 C79 H79 120.0 . .
C78 C79 H79 120.0 . .
C79 C80 N16 120.0 . .
C79 C80 H80 120.0 . .
N16 C80 H80 120.0 . .
C81 N17 C85 120.0 . .
C81 N17 Cu9 124.68(17) . .
C85 N17 Cu9 115.25(18) . .
C82 C81 N17 120.0 . .
C82 C81 H81 120.0 . .
N17 C81 H81 120.0 . .
C81 C82 C83 120.0 . .
C81 C82 H82 120.0 . .
C83 C82 H82 120.0 . .
C82 C83 C84 120.0 . .
C82 C83 H83 120.0 . .
C84 C83 H83 120.0 . .
C83 C84 C85 120.0 . .
C83 C84 H84 120.0 . .
C85 C84 H84 120.0 . .
C84 C85 N17 120.0 . .
C84 C85 C86 125.1(2) . .
N17 C85 C86 114.8(2) . .
C86 N18 C90 120.0 . .
C86 N18 Cu9 114.47(15) . .
C90 N18 Cu9 125.53(15) . .
C87 C86 N18 120.0 . .
C87 C86 C85 125.3(2) . .
N18 C86 C85 114.7(2) . .
C88 C87 C86 120.0 . .
C88 C87 H87 120.0 . .
C86 C87 H87 120.0 . .
C87 C88 C89 120.0 . .
C87 C88 H88 120.0 . .
C89 C88 H88 120.0 . .
C90 C89 C88 120.0 . .
C90 C89 H89 120.0 . .
C88 C89 H89 120.0 . .
C89 C90 N18 120.0 . .
C89 C90 H90 120.0 . .
N18 C90 H90 120.0 . .
C6C N1C C2C 120.4(4) . .
C6C N1C C1'C 119.3(4) . .
C2C N1C C1'C 120.2(4) . .
C2C N3C C4C 120.8(4) . .
C2C N3C Cu5 103.7(3) . .
C4C N3C Cu5 135.3(3) . .
C4C N4C H4E 121.9(16) . .
C4C N4C H4F 122.8(16) . .
H4E N4C H4F 108(2) . .
O2C C2C N3C 118.2(4) . .
O2C C2C N1C 123.2(4) . .
N3C C2C N1C 118.6(4) . .
N4C C4C C5C 123.9(5) . .
N4C C4C N3C 116.4(5) . .
C5C C4C N3C 119.7(5) . .
C6C C5C C4C 118.7(5) . .
C6C C5C H5C 120.6 . .
C4C C5C H5C 120.6 . .
C5C C6C N1C 121.7(5) . .
C5C C6C H6C 119.2 . .
N1C C6C H6C 119.2 . .
O1'C C1'C N1C 105.8(4) . .
O1'C C1'C C2'C 106.3(4) . .
N1C C1'C C2'C 114.2(4) . .
O1'C C1'C H1'C 110.1 . .
N1C C1'C H1'C 110.1 . .
C2'C C1'C H1'C 110.1 . .
O2'C C2'C C3'C 113.4(4) . .
O2'C C2'C C1'C 110.7(4) . .
C3'C C2'C C1'C 101.7(4) . .
O2'C C2'C H2'C 110.3 . .
C3'C C2'C H2'C 110.3 . .
C1'C C2'C H2'C 110.3 . .
O3'C C3'C C4'C 109.9(4) . .
O3'C C3'C C2'C 111.1(4) . .
C4'C C3'C C2'C 104.1(4) . .
O3'C C3'C H3'C 110.5 . .
C4'C C3'C H3'C 110.5 . .
C2'C C3'C H3'C 110.5 . .
O1'C C4'C C5'C 108.6(4) . .
O1'C C4'C C3'C 107.3(4) . .
C5'C C4'C C3'C 116.2(4) . .
O1'C C4'C H4'C 108.1 . .
C5'C C4'C H4'C 108.1 . .
C3'C C4'C H4'C 108.1 . .
O12P C5'C C4'C 109.6(4) . .
O12P C5'C H5'5 109.8 . .
C4'C C5'C H5'5 109.8 . .
O12P C5'C H5'6 109.8 . .
C4'C C5'C H5'6 109.8 . .
H5'5 C5'C H5'6 108.2 . .
C1'C O1'C C4'C 109.6(3) . .
C2'C O2'C H2'3 109.5 . .
C3'C O3'C H3'3 109.5 . .
O9P P3 O10P 112.7(2) . .
O9P P3 O11P 114.11(19) . .
O10P P3 O11P 112.85(19) . .
O9P P3 O12P 105.91(18) . .
O10P P3 O12P 103.87(17) . .
O11P P3 O12P 106.42(18) . .
P3 O9P Cu6 131.2(2) . .
P3 O10P Cu8 130.40(19) . .
P3 O11P Cu9 126.3(2) . .
C5'C O12P P3 116.0(3) . .
C6D N1D C2D 120.8(4) . .
C6D N1D C1'D 119.4(4) . .
C2D N1D C1'D 119.7(4) . .
C4D N3D C2D 121.6(4) . .
C4D N3D Cu10 135.3(4) . .
C2D N3D Cu10 102.3(3) . .
C4D N4D H4G 124.1(14) . .
C4D N4D H4H 122.6(14) . .
H4G N4D H4H 112(2) . .
O2D C2D N3D 118.8(4) . .
O2D C2D N1D 123.3(5) . .
N3D C2D N1D 117.9(4) . .
N4D C4D N3D 118.5(5) . .
N4D C4D C5D 121.3(5) . .
N3D C4D C5D 120.3(5) . .
C6D C5D C4D 117.8(5) . .
C6D C5D H5D 121.1 . .
C4D C5D H5D 121.1 . .
C5D C6D N1D 121.5(5) . .
C5D C6D H6D 119.2 . .
N1D C6D H6D 119.2 . .
O1'D C1'D N1D 107.9(4) . .
O1'D C1'D C2'D 105.1(4) . .
N1D C1'D C2'D 114.1(4) . .
O1'D C1'D H1'D 109.9 . .
N1D C1'D H1'D 109.9 . .
C2'D C1'D H1'D 109.9 . .
O2'D C2'D C3'D 113.3(4) . .
O2'D C2'D C1'D 114.2(4) . .
C3'D C2'D C1'D 101.9(5) . .
O2'D C2'D H2'D 109.1 . .
C3'D C2'D H2'D 109.1 . .
C1'D C2'D H2'D 109.1 . .
O3'D C3'D C2'D 110.9(4) . .
O3'D C3'D C4'D 108.6(5) . .
C2'D C3'D C4'D 103.2(4) . .
O3'D C3'D H3'D 111.3 . .
C2'D C3'D H3'D 111.3 . .
C4'D C3'D H3'D 111.3 . .
O1'D C4'D C5'D 108.7(4) . .
O1'D C4'D C3'D 106.6(4) . .
C5'D C4'D C3'D 114.2(5) . .
O1'D C4'D H4'D 109.1 . .
C5'D C4'D H4'D 109.1 . .
C3'D C4'D H4'D 109.1 . .
O16P C5'D C4'D 109.3(4) . .
O16P C5'D H5'7 109.8 . .
C4'D C5'D H5'7 109.8 . .
O16P C5'D H5'8 109.8 . .
C4'D C5'D H5'8 109.8 . .
H5'7 C5'D H5'8 108.3 . .
C1'D O1'D C4'D 110.0(4) . .
C2'D O2'D H2'4 109.5 . .
C3'D O3'D H3'4 109.5 . .
O13P P4 O15P 112.8(2) . .
O13P P4 O14P 112.9(2) . .
O15P P4 O14P 113.22(19) . .
O13P P4 O16P 106.95(18) . .
O15P P4 O16P 103.69(18) . .
O14P P4 O16P 106.4(2) . .
P4 O13P Cu7 129.1(2) . .
P4 O14P Cu8 126.7(2) . .
P4 O15P Cu9 129.2(2) . .
C5'D O16P P4 118.1(3) . .
N19 Cu10 N20 81.18(12) . .
N19 Cu10 N3D 164.62(16) . .
N20 Cu10 N3D 96.79(15) . .
N19 Cu10 N3E 96.15(15) . .
N20 Cu10 N3E 163.60(16) . .
N3D Cu10 N3E 89.94(17) . .
C91 N19 C95 120.0 . .
C91 N19 Cu10 125.50(17) . .
C95 N19 Cu10 114.50(17) . .
C92 C91 N19 120.0 . .
C92 C91 H91 120.0 . .
N19 C91 H91 120.0 . .
C91 C92 C93 120.0 . .
C91 C92 H92 120.0 . .
C93 C92 H92 120.0 . .
C92 C93 C94 120.0 . .
C92 C93 H93 120.0 . .
C94 C93 H93 120.0 . .
C95 C94 C93 120.0 . .
C95 C94 H94 120.0 . .
C93 C94 H94 120.0 . .
C94 C95 N19 120.0 . .
C94 C95 C96 125.1(2) . .
N19 C95 C96 114.9(2) . .
C96 N20 C100 120.0 . .
C96 N20 Cu10 114.39(15) . .
C100 N20 Cu10 125.61(15) . .
N20 C96 C97 120.0 . .
N20 C96 C95 115.0(2) . .
C97 C96 C95 125.0(2) . .
C96 C97 C98 120.0 . .
C96 C97 H97 120.0 . .
C98 C97 H97 120.0 . .
C99 C98 C97 120.0 . .
C99 C98 H98 120.0 . .
C97 C98 H98 120.0 . .
C100 C99 C98 120.0 . .
C100 C99 H99 120.0 . .
C98 C99 H99 120.0 . .
C99 C100 N20 120.0 . .
C99 C100 H100 120.0 . .
N20 C100 H100 120.0 . .
O3O Cu11 O17P 92.07(15) . .
O3O Cu11 N22 92.70(15) . .
O17P Cu11 N22 165.48(16) . .
O3O Cu11 N21 173.03(14) . .
O17P Cu11 N21 94.76(13) . .
N22 Cu11 N21 81.00(13) . .
O3O Cu11 O7W 92.7(3) . .
O17P Cu11 O7W 92.6(3) . .
N22 Cu11 O7W 100.8(3) . .
N21 Cu11 O7W 85.6(3) . .
O3O Cu12 O21P 89.34(16) . .
O3O Cu12 N24 97.86(15) . .
O21P Cu12 N24 171.08(14) . .
O3O Cu12 N23 158.85(15) . .
O21P Cu12 N23 94.55(13) . .
N24 Cu12 N23 80.63(12) . .
O22P Cu13 N25 90.50(14) . .
O22P Cu13 O18P 93.12(13) . .
N25 Cu13 O18P 166.24(14) . .
O22P Cu13 N26 165.44(14) . .
N25 Cu13 N26 80.58(13) . .
O18P Cu13 N26 93.04(13) . .
O22P Cu13 O5W 99.39(14) . .
N25 Cu13 O5W 99.79(14) . .
O18P Cu13 O5W 92.71(12) . .
N26 Cu13 O5W 93.48(13) . .
O19P Cu14 O23P 94.20(13) . .
O19P Cu14 N28 169.17(13) . .
O23P Cu14 N28 92.20(12) . .
O19P Cu14 N27 91.05(13) . .
O23P Cu14 N27 166.83(14) . .
N28 Cu14 N27 80.91(12) . .
O19P Cu14 O6W 100.02(15) . .
O23P Cu14 O6W 93.60(13) . .
N28 Cu14 O6W 88.27(14) . .
N27 Cu14 O6W 97.38(14) . .
Cu12 O3O Cu11 116.13(18) . .
Cu12 O3O H3O 117.9 . .
Cu11 O3O H3O 117.3 . .
Cu13 O5W H5WA 110.5 . .
Cu13 O5W H5WB 110.7 . .
H5WA O5W H5WB 98.9 . .
Cu14 O6W H6WA 109.7 . .
Cu14 O6W H6WB 114.5 . .
H6WA O6W H6WB 99.2 . .
O46S S16S O47S 113.3(15) . .
O46S S16S O48S 115.9(15) . .
O47S S16S O48S 114.0(18) . .
O46S S16S C16S 108.9(15) . .
O47S S16S C16S 98.0(11) . .
O48S S16S C16S 104.6(12) . .
F47S C16S F46S 102.8(19) . .
F47S C16S F48S 114(2) . .
F46S C16S F48S 109(2) . .
F47S C16S S16S 113.7(14) . .
F46S C16S S16S 110.0(18) . .
F48S C16S S16S 107.5(15) . .
O43S S15S O44S 110.1(15) . .
O43S S15S O45S 117.4(14) . .
O44S S15S O45S 114.1(14) . .
O43S S15S C15S 103.9(14) . .
O44S S15S C15S 105.5(12) . .
O45S S15S C15S 104.4(10) . .
F44S C15S F45S 118.6(16) . .
F44S C15S F43S 97.1(16) . .
F45S C15S F43S 94.4(16) . .
F44S C15S S15S 117.4(14) . .
F45S C15S S15S 111.9(12) . .
F43S C15S S15S 113.7(14) . .
C101 N21 C105 120.0 . .
C101 N21 Cu11 125.65(17) . .
C105 N21 Cu11 114.34(17) . .
N21 C101 C102 120.0 . .
N21 C101 H101 120.0 . .
C102 C101 H101 120.0 . .
C103 C102 C101 120.0 . .
C103 C102 H102 120.0 . .
C101 C102 H102 120.0 . .
C104 C103 C102 120.0 . .
C104 C103 H103 120.0 . .
C102 C103 H103 120.0 . .
C103 C104 C105 120.0 . .
C103 C104 H104 120.0 . .
C105 C104 H104 120.0 . .
C104 C105 N21 120.0 . .
C104 C105 C106 125.0(2) . .
N21 C105 C106 115.0(2) . .
C106 N22 C110 120.0 . .
C106 N22 Cu11 114.8(2) . .
C110 N22 Cu11 124.7(2) . .
N22 C106 C107 120.0 . .
N22 C106 C105 114.4(3) . .
C107 C106 C105 125.6(3) . .
C106 C107 C108 120.0 . .
C106 C107 H107 120.0 . .
C108 C107 H107 120.0 . .
C107 C108 C109 120.0 . .
C107 C108 H108 120.0 . .
C109 C108 H108 120.0 . .
C110 C109 C108 120.0 . .
C110 C109 H109 120.0 . .
C108 C109 H109 120.0 . .
C109 C110 N22 120.0 . .
C109 C110 H110 120.0 . .
N22 C110 H110 120.0 . .
C111 N23 C115 120.0 . .
C111 N23 Cu12 125.23(15) . .
C115 N23 Cu12 114.74(15) . .
N23 C111 C112 120.0 . .
N23 C111 H111 120.0 . .
C112 C111 H111 120.0 . .
C111 C112 C113 120.0 . .
C111 C112 H112 120.0 . .
C113 C112 H112 120.0 . .
C114 C113 C112 120.0 . .
C114 C113 H113 120.0 . .
C112 C113 H113 120.0 . .
C113 C114 C115 120.0 . .
C113 C114 H114 120.0 . .
C115 C114 H114 120.0 . .
C114 C115 N23 120.0 . .
C114 C115 C116 126.0(2) . .
N23 C115 C116 114.0(2) . .
C116 N24 C120 120.0 . .
C116 N24 Cu12 115.07(16) . .
C120 N24 Cu12 124.68(16) . .
N24 C116 C117 120.0 . .
N24 C116 C115 115.5(2) . .
C117 C116 C115 124.4(2) . .
C116 C117 C118 120.0 . .
C116 C117 H117 120.0 . .
C118 C117 H117 120.0 . .
C119 C118 C117 120.0 . .
C119 C118 H118 120.0 . .
C117 C118 H118 120.0 . .
C118 C119 C120 120.0 . .
C118 C119 H119 120.0 . .
C120 C119 H119 120.0 . .
C119 C120 N24 120.0 . .
C119 C120 H120 120.0 . .
N24 C120 H120 120.0 . .
C121 N25 C125 120.0 . .
C121 N25 Cu13 124.73(19) . .
C125 N25 Cu13 115.10(19) . .
C122 C121 N25 120.0 . .
C122 C121 H121 120.0 . .
N25 C121 H121 120.0 . .
C121 C122 C123 120.0 . .
C121 C122 H122 120.0 . .
C123 C122 H122 120.0 . .
C124 C123 C122 120.0 . .
C124 C123 H123 120.0 . .
C122 C123 H123 120.0 . .
C123 C124 C125 120.0 . .
C123 C124 H124 120.0 . .
C125 C124 H124 120.0 . .
C124 C125 N25 120.0 . .
C124 C125 C126 124.8(3) . .
N25 C125 C126 115.1(3) . .
C126 N26 C130 120.0 . .
C126 N26 Cu13 115.06(17) . .
C130 N26 Cu13 124.92(17) . .
C127 C126 N26 120.0 . .
C127 C126 C125 125.9(2) . .
N26 C126 C125 114.1(2) . .
C126 C127 C128 120.0 . .
C126 C127 H127 120.0 . .
C128 C127 H127 120.0 . .
C129 C128 C127 120.0 . .
C129 C128 H128 120.0 . .
C127 C128 H128 120.0 . .
C128 C129 C130 120.0 . .
C128 C129 H129 120.0 . .
C130 C129 H129 120.0 . .
C129 C130 N26 120.0 . .
C129 C130 H130 120.0 . .
N26 C130 H130 120.0 . .
C131 N27 C135 120.0 . .
C131 N27 Cu14 125.72(17) . .
C135 N27 Cu14 114.21(17) . .
C132 C131 N27 120.0 . .
C132 C131 H131 120.0 . .
N27 C131 H131 120.0 . .
C131 C132 C133 120.0 . .
C131 C132 H132 120.0 . .
C133 C132 H132 120.0 . .
C134 C133 C132 120.0 . .
C134 C133 H133 120.0 . .
C132 C133 H133 120.0 . .
C135 C134 C133 120.0 . .
C135 C134 H134 120.0 . .
C133 C134 H134 120.0 . .
C134 C135 N27 120.0 . .
C134 C135 C136 124.6(2) . .
N27 C135 C136 115.4(2) . .
C136 N28 C140 120.0 . .
C136 N28 Cu14 114.99(15) . .
C140 N28 Cu14 125.01(15) . .
C137 C136 N28 120.0 . .
C137 C136 C135 125.6(2) . .
N28 C136 C135 114.4(2) . .
C136 C137 C138 120.0 . .
C136 C137 H137 120.0 . .
C138 C137 H137 120.0 . .
C139 C138 C137 120.0 . .
C139 C138 H138 120.0 . .
C137 C138 H138 120.0 . .
C138 C139 C140 120.0 . .
C138 C139 H139 120.0 . .
C140 C139 H139 120.0 . .
C139 C140 N28 120.0 . .
C139 C140 H140 120.0 . .
N28 C140 H140 120.0 . .
C2E N1E C6E 119.8(4) . .
C2E N1E C1'E 121.0(4) . .
C6E N1E C1'E 119.2(4) . .
C2E N3E C4E 122.1(4) . .
C2E N3E Cu10 103.0(3) . .
C4E N3E Cu10 134.7(4) . .
C4E N4E H4I 123.1(15) . .
C4E N4E H4L 124.6(16) . .
H4I N4E H4L 109(2) . .
O2E C2E N3E 118.1(4) . .
O2E C2E N1E 122.8(5) . .
N3E C2E N1E 119.0(4) . .
N4E C4E N3E 119.8(5) . .
N4E C4E C5E 121.6(5) . .
N3E C4E C5E 118.6(5) . .
C6E C5E C4E 118.5(5) . .
C6E C5E H5E 120.7 . .
C4E C5E H5E 120.7 . .
C5E C6E N1E 121.9(5) . .
C5E C6E H6E 119.0 . .
N1E C6E H6E 119.0 . .
O1'E C1'E N1E 106.8(4) . .
O1'E C1'E C2'E 105.8(4) . .
N1E C1'E C2'E 114.6(4) . .
O1'E C1'E H1'E 109.8 . .
N1E C1'E H1'E 109.8 . .
C2'E C1'E H1'E 109.8 . .
O2'E C2'E C3'E 111.7(5) . .
O2'E C2'E C1'E 113.5(5) . .
C3'E C2'E C1'E 103.1(4) . .
O2'E C2'E H2'E 109.5 . .
C3'E C2'E H2'E 109.5 . .
C1'E C2'E H2'E 109.5 . .
O3'E C3'E C4'E 109.1(4) . .
O3'E C3'E C2'E 111.7(4) . .
C4'E C3'E C2'E 103.8(4) . .
O3'E C3'E H3'E 110.7 . .
C4'E C3'E H3'E 110.7 . .
C2'E C3'E H3'E 110.7 . .
O1'E C4'E C5'E 107.9(4) . .
O1'E C4'E C3'E 107.3(4) . .
C5'E C4'E C3'E 117.5(4) . .
O1'E C4'E H4'E 108.0 . .
C5'E C4'E H4'E 108.0 . .
C3'E C4'E H4'E 108.0 . .
O20P C5'E C4'E 111.1(4) . .
O20P C5'E H5'9 109.4 . .
C4'E C5'E H5'9 109.4 . .
O20P C5'E H5'X 109.4 . .
C4'E C5'E H5'X 109.4 . .
H5'9 C5'E H5'X 108.0 . .
C1'E O1'E C4'E 110.5(4) . .
C2'E O2'E H2'5 109.5 . .
C3'E O3'E H3'5 109.5 . .
O17P P5 O18P 113.39(19) . .
O17P P5 O19P 113.4(2) . .
O18P P5 O19P 111.96(19) . .
O17P P5 O20P 106.82(18) . .
O18P P5 O20P 103.89(17) . .
O19P P5 O20P 106.48(18) . .
P5 O17P Cu11 134.7(2) . .
P5 O18P Cu13 130.41(19) . .
P5 O19P Cu14 125.9(2) . .
C5'E O20P P5 117.1(3) . .
C2F N1F C6F 122.1(5) . .
C2F N1F C1'F 119.0(4) . .
C6F N1F C1'F 118.7(4) . .
C4F N3F C2F 121.6(5) . .
C4F N3F Cu15 135.1(4) . .
C2F N3F Cu15 102.9(3) . .
C4F N4F H4M 122.2(17) . .
C4F N4F H4N 122.8(17) . .
H4M N4F H4N 102(2) . .
O2F C2F N1F 124.1(5) . .
O2F C2F N3F 118.1(5) . .
N1F C2F N3F 117.7(4) . .
N4F C4F N3F 119.3(6) . .
N4F C4F C5F 121.2(5) . .
N3F C4F C5F 119.5(5) . .
C6F C5F C4F 119.0(5) . .
C6F C5F H5F 120.5 . .
C4F C5F H5F 120.5 . .
C5F C6F N1F 119.8(6) . .
C5F C6F H6F 120.1 . .
N1F C6F H6F 120.1 . .
O1'F C1'F N1F 107.4(4) . .
O1'F C1'F C2'F 105.5(4) . .
N1F C1'F C2'F 113.6(4) . .
O1'F C1'F H1'F 110.1 . .
N1F C1'F H1'F 110.1 . .
C2'F C1'F H1'F 110.1 . .
O2'F C2'F C1'F 109.4(4) . .
O2'F C2'F C3'F 116.1(5) . .
C1'F C2'F C3'F 102.8(4) . .
O2'F C2'F H2'F 109.4 . .
C1'F C2'F H2'F 109.4 . .
C3'F C2'F H2'F 109.4 . .
O3'F C3'F C4'F 112.1(4) . .
O3'F C3'F C2'F 114.3(4) . .
C4'F C3'F C2'F 102.8(4) . .
O3'F C3'F H3'F 109.1 . .
C4'F C3'F H3'F 109.1 . .
C2'F C3'F H3'F 109.1 . .
O1'F C4'F C5'F 108.8(4) . .
O1'F C4'F C3'F 108.3(4) . .
C5'F C4'F C3'F 116.3(4) . .
O1'F C4'F H4'F 107.7 . .
C5'F C4'F H4'F 107.7 . .
C3'F C4'F H4'F 107.7 . .
O24P C5'F C4'F 109.4(4) . .
O24P C5'F H5'Y 109.8 . .
C4'F C5'F H5'Y 109.8 . .
O24P C5'F H5'Z 109.8 . .
C4'F C5'F H5'Z 109.8 . .
H5'Y C5'F H5'Z 108.2 . .
C1'F O1'F C4'F 108.5(4) . .
C2'F O2'F H2'6 109.5 . .
C3'F O3'F H3'6 109.5 . .
O21P P6 O23P 114.0(2) . .
O21P P6 O22P 112.74(19) . .
O23P P6 O22P 112.60(19) . .
O21P P6 O24P 106.19(18) . .
O23P P6 O24P 103.13(18) . .
O22P P6 O24P 107.24(19) . .
P6 O21P Cu12 130.59(19) . .
P6 O22P Cu13 125.6(2) . .
P6 O23P Cu14 131.0(2) . .
C5'F O24P P6 117.8(3) . .
N29 Cu15 N3A 167.90(17) . 2_656
N29 Cu15 N30 80.92(16) . .
N3A Cu15 N30 92.82(17) 2_656 .
N29 Cu15 N3F 96.00(17) . .
N3A Cu15 N3F 91.58(18) 2_656 .
N30 Cu15 N3F 171.55(17) . .
C141 N29 C145 120.0 . .
C141 N29 Cu15 125.2(2) . .
C145 N29 Cu15 114.8(2) . .
C142 C141 N29 120.0 . .
C142 C141 H141 120.0 . .
N29 C141 H141 120.0 . .
C141 C142 C143 120.0 . .
C141 C142 H142 120.0 . .
C143 C142 H142 120.0 . .
C142 C143 C144 120.0 . .
C142 C143 H143 120.0 . .
C144 C143 H143 120.0 . .
C145 C144 C143 120.0 . .
C145 C144 H144 120.0 . .
C143 C144 H144 120.0 . .
C144 C145 N29 120.0 . .
C144 C145 C146 125.0(3) . .
N29 C145 C146 115.0(3) . .
C146 N30 C150 120.0 . .
C146 N30 Cu15 113.6(2) . .
C150 N30 Cu15 126.4(2) . .
N30 C146 C147 120.0 . .
N30 C146 C145 115.7(3) . .
C147 C146 C145 124.3(3) . .
C148 C147 C146 120.0 . .
C148 C147 H147 120.0 . .
C146 C147 H147 120.0 . .
C149 C148 C147 120.0 . .
C149 C148 H148 120.0 . .
C147 C148 H148 120.0 . .
C148 C149 C150 120.0 . .
C148 C149 H149 120.0 . .
C150 C149 H149 120.0 . .
C149 C150 N30 120.0 . .
C149 C150 H150 120.0 . .
N30 C150 H150 120.0 . .
O4S S2S O6S 122.0(6) . .
O4S S2S O5S 106.0(8) . .
O6S S2S O5S 113.7(8) . .
O4S S2S C2S 106.4(4) . .
O6S S2S C2S 105.2(4) . .
O5S S2S C2S 101.2(7) . .
F4S C2S F6S 110.6(9) . .
F4S C2S F5S 101.3(9) . .
F6S C2S F5S 108.5(10) . .
F4S C2S S2S 115.0(8) . .
F6S C2S S2S 112.3(6) . .
F5S C2S S2S 108.5(7) . .
O7S S3S O8S 114.4(3) . .
O7S S3S O9S 115.8(4) . .
O8S S3S O9S 113.9(4) . .
O7S S3S C3S 104.2(3) . .
O8S S3S C3S 103.7(3) . .
O9S S3S C3S 102.6(4) . .
F7S C3S F8S 103.6(6) . .
F7S C3S F9S 110.2(6) . .
F8S C3S F9S 107.7(6) . .
F7S C3S S3S 114.0(5) . .
F8S C3S S3S 111.0(5) . .
F9S C3S S3S 110.1(4) . .
O11S S4S O12S 112.8(4) . .
O11S S4S O10S 112.0(4) . .
O12S S4S O10S 118.2(4) . .
O11S S4S C4S 105.5(5) . .
O12S S4S C4S 102.1(5) . .
O10S S4S C4S 104.6(4) . .
F12S C4S F10S 110.7(12) . .
F12S C4S F11S 108.0(9) . .
F10S C4S F11S 107.4(9) . .
F12S C4S S4S 113.5(7) . .
F10S C4S S4S 110.6(7) . .
F11S C4S S4S 106.3(9) . .
O15S S5S O14S 115.2(9) . .
O15S S5S O13S 113.6(11) . .
O14S S5S O13S 112.2(6) . .
O15S S5S C5S 106.4(6) . .
O14S S5S C5S 104.6(6) . .
O13S S5S C5S 103.5(6) . .
F15S C5S F14S 106.7(11) . .
F15S C5S F13S 107.6(11) . .
F14S C5S F13S 107.8(10) . .
F15S C5S S5S 110.0(8) . .
F14S C5S S5S 114.2(7) . .
F13S C5S S5S 110.3(10) . .
F18S C6S F17S 104.3(11) . .
F18S C6S F16S 110.7(10) . .
F17S C6S F16S 101.0(8) . .
F18S C6S S6S 114.0(8) . .
F17S C6S S6S 112.5(7) . .
F16S C6S S6S 113.3(8) . .
O17B S6S O18S 59.1(13) . .
O17B S6S O16B 118.3(18) . .
O18S S6S O16B 152.2(14) . .
O17B S6S O16S 152.5(16) . .
O18S S6S O16S 119.2(9) . .
O16B S6S O16S 48.4(16) . .
O17B S6S O18B 112.2(18) . .
O18S S6S O18B 53.1(14) . .
O16B S6S O18B 119(2) . .
O16S S6S O18B 71.3(17) . .
O17B S6S O17S 50.9(12) . .
O18S S6S O17S 106.5(11) . .
O16B S6S O17S 67.8(16) . .
O16S S6S O17S 112.6(8) . .
O18B S6S O17S 151.3(13) . .
O17B S6S C6S 100.0(14) . .
O18S S6S C6S 107.5(7) . .
O16B S6S C6S 100.2(12) . .
O16S S6S C6S 106.0(5) . .
O18B S6S C6S 102.1(12) . .
O17S S6S C6S 103.8(5) . .
O21S S7S O19S 116.1(5) . .
O21S S7S O20S 114.1(6) . .
O19S S7S O20S 113.8(5) . .
O21S S7S C7S 102.8(5) . .
O19S S7S C7S 105.1(5) . .
O20S S7S C7S 102.7(5) . .
F19S C7S F21S 108.2(10) . .
F19S C7S F20S 114.0(10) . .
F21S C7S F20S 105.1(9) . .
F19S C7S S7S 112.1(8) . .
F21S C7S S7S 108.4(7) . .
F20S C7S S7S 108.7(8) . .
O22S S8S O23S 114.0(5) . .
O22S S8S O24S 113.9(5) . .
O23S S8S O24S 115.7(3) . .
O22S S8S C8S 103.0(7) . .
O23S S8S C8S 105.3(5) . .
O24S S8S C8S 102.9(5) . .
F22S C8S F23S 104.9(9) . .
F22S C8S F24S 107.0(12) . .
F23S C8S F24S 105.9(13) . .
F22S C8S S8S 118.3(11) . .
F23S C8S S8S 111.6(9) . .
F24S C8S S8S 108.5(8) . .
O25S S9S O27S 133.0(8) . .
O25S S9S O26S 99.3(10) . .
O27S S9S O26S 96.7(10) . .
O25S S9S C9S 114.6(6) . .
O27S S9S C9S 106.5(5) . .
O26S S9S C9S 97.6(6) . .
F26S C9S F27S 108.7(11) . .
F26S C9S F25S 108.1(11) . .
F27S C9S F25S 91.5(10) . .
F26S C9S S9S 116.9(9) . .
F27S C9S S9S 115.0(8) . .
F25S C9S S9S 113.7(8) . .
O30S S10S O28S 110.6(8) . .
O30S S10S O29S 114.0(11) . .
O28S S10S O29S 118.0(6) . .
O30S S10S C10S 101.5(9) . .
O28S S10S C10S 106.2(5) . .
O29S S10S C10S 104.7(6) . .
F29S C10S F28S 104.4(12) . .
F29S C10S F30S 108.4(9) . .
F28S C10S F30S 108.5(9) . .
F29S C10S S10S 112.7(8) . .
F28S C10S S10S 112.8(7) . .
F30S C10S S10S 109.9(10) . .
O32S S11S O33S 115.8(5) . .
O32S S11S O31S 124.3(8) . .
O33S S11S O31S 106.7(5) . .
O32S S11S C11S 103.5(7) . .
O33S S11S C11S 111.6(6) . .
O31S S11S C11S 91.9(7) . .
F32S C11S F33S 119.9(14) . .
F32S C11S F31S 96.8(14) . .
F33S C11S F31S 103.1(9) . .
F32S C11S S11S 117.5(10) . .
F33S C11S S11S 115.9(9) . .
F31S C11S S11S 96.0(10) . .
O34S S12S O36S 118.9(8) . .
O34S S12S O35S 111.4(8) . .
O36S S12S O35S 111.6(9) . .
O34S S12S C12S 102.2(8) . .
O36S S12S C12S 108.0(7) . .
O35S S12S C12S 103.0(6) . .
F35S C12S F36S 109.4(14) . .
F35S C12S F34S 108.0(14) . .
F36S C12S F34S 104.5(12) . .
F35S C12S S12S 116.6(9) . .
F36S C12S S12S 106.6(11) . .
F34S C12S S12S 111.2(9) . .
O37S S13S O38S 112.7(8) . .
O37S S13S O39S 117.5(7) . .
O38S S13S O39S 109.5(6) . .
O37S S13S C13S 104.9(6) . .
O38S S13S C13S 108.1(7) . .
O39S S13S C13S 103.3(6) . .
F38S C13S F37S 108.7(13) . .
F38S C13S F39S 104.4(10) . .
F37S C13S F39S 104.7(11) . .
F38S C13S S13S 111.6(9) . .
F37S C13S S13S 112.3(9) . .
F39S C13S S13S 114.5(10) . .
O41S S14S O42S 117.5(9) . .
O41S S14S O40S 110.8(9) . .
O42S S14S O40S 119.1(11) . .
O41S S14S C14S 101.7(6) . .
O42S S14S C14S 102.9(5) . .
O40S S14S C14S 101.3(5) . .
F41S C14S F40S 97.9(12) . .
F41S C14S F42S 113.2(10) . .
F40S C14S F42S 105.1(12) . .
F41S C14S S14S 114.3(7) . .
F40S C14S S14S 113.8(8) . .
F42S C14S S14S 111.5(7) . .

loop_
_geom_bond_atom_site_label_1
_geom_bond_atom_site_label_2
_geom_bond_distance
_geom_bond_site_symmetry_2
Cu1 O1O 1.930(4) .
Cu1 O5P 1.940(3) .
Cu1 N1 2.005(2) .
Cu1 N2 2.007(2) .
Cu2 O1O 1.913(4) .
Cu2 O1P 1.948(3) .
Cu2 N4 1.976(2) .
Cu2 N3 2.016(2) .
Cu3 O2P 1.946(3) .
Cu3 O6P 1.964(3) .
Cu3 N6 1.978(3) .
Cu3 N5 1.999(3) .
Cu3 O2W 2.284(4) .
Cu4 O7P 1.939(3) .
Cu4 O3P 1.997(3) .
Cu4 N8 1.999(2) .
Cu4 N7 2.001(2) .
Cu4 O1W 2.347(4) .
O1O H1O 0.8509 .
O1W H1WA 0.9380 .
O1W H1WB 0.9445 .
O2W H2WA 0.9500 .
O2W H2WB 0.9428 .
S1S O1S 1.426(5) .
S1S O2S 1.429(6) .
S1S O3S 1.432(5) .
S1S C1S 1.811(7) .
C1S F1S 1.304(8) .
C1S F2S 1.317(8) .
C1S F3S 1.335(8) .
N1 C1 1.3900 .
N1 C5 1.3900 .
C1 C2 1.3900 .
C1 H1 0.9300 .
C2 C3 1.3900 .
C2 H2 0.9300 .
C3 C4 1.3900 .
C3 H3 0.9300 .
C4 C5 1.3900 .
C4 H4 0.9300 .
C5 C6 1.432(4) .
N2 C6 1.3900 .
N2 C10 1.3900 .
C6 C7 1.3900 .
C7 C8 1.3900 .
C7 H7 0.9300 .
C8 C9 1.3900 .
C8 H8 0.9300 .
C9 C10 1.3900 .
C9 H9 0.9300 .
C10 H10 0.9300 .
N3 C11 1.3900 .
N3 C15 1.3900 .
C11 C12 1.3900 .
C11 H11 0.9300 .
C12 C13 1.3900 .
C12 H12 0.9300 .
C13 C14 1.3900 .
C13 H13 0.9300 .
C14 C15 1.3900 .
C14 H14 0.9300 .
C15 C16 1.424(4) .
N4 C16 1.3900 .
N4 C20 1.3900 .
C16 C17 1.3900 .
C17 C18 1.3900 .
C17 H17 0.9300 .
C18 C19 1.3900 .
C18 H18 0.9300 .
C19 C20 1.3900 .
C19 H19 0.9300 .
C20 H20 0.9300 .
N5 C21 1.3900 .
N5 C25 1.3900 .
C21 C22 1.3900 .
C21 H21 0.9300 .
C22 C23 1.3900 .
C22 H22 0.9300 .
C23 C24 1.3900 .
C23 H23 0.9300 .
C24 C25 1.3900 .
C24 H24 0.9300 .
C25 C26 1.434(5) .
N6 C26 1.3900 .
N6 C30 1.3900 .
C26 C27 1.3900 .
C27 C28 1.3900 .
C27 H27 0.9300 .
C28 C29 1.3900 .
C28 H28 0.9300 .
C29 C30 1.3900 .
C29 H29 0.9300 .
C30 H30 0.9300 .
N7 C31 1.3900 .
N7 C35 1.3900 .
C31 C32 1.3900 .
C31 H31 0.9300 .
C32 C33 1.3900 .
C32 H32 0.9300 .
C33 C34 1.3900 .
C33 H33 0.9300 .
C34 C35 1.3900 .
C34 H34 0.9300 .
C35 C36 1.427(3) .
N8 C36 1.3900 .
N8 C40 1.3900 .
C36 C37 1.3900 .
C37 C38 1.3900 .
C37 H37 0.9300 .
C38 C39 1.3900 .
C38 H38 0.9300 .
C39 C40 1.3900 .
C39 H39 0.9300 .
C40 H40 0.9300 .
N1A C2A 1.384(7) .
N1A C6A 1.392(7) .
N1A C1'A 1.481(7) .
N3A C4A 1.334(7) .
N3A C2A 1.346(7) .
N3A Cu15 2.011(4) 2_646
N4A C4A 1.333(8) .
N4A H4A 0.892(10) .
N4A H4B 0.892(10) .
C2A O2A 1.260(6) .
C4A C5A 1.447(9) .
C5A C6A 1.326(10) .
C5A H5A 0.9300 .
C6A H6A 0.9300 .
C1'A O1'A 1.424(6) .
C1'A C2'A 1.516(8) .
C1'A H1'A 0.9800 .
C2'A O2'A 1.413(7) .
C2'A C3'A 1.526(8) .
C2'A H2'A 0.9800 .
C3'A O3'A 1.419(6) .
C3'A C4'A 1.519(9) .
C3'A H3'A 0.9800 .
C4'A O1'A 1.450(7) .
C4'A C5'A 1.509(7) .
C4'A H4'A 0.9800 .
C5'A O4P 1.452(6) .
C5'A H5'1 0.9700 .
C5'A H5'2 0.9700 .
O2'A H2'1 0.8200 .
O3'A H3'1 0.8200 .
P1 O1P 1.513(3) .
P1 O3P 1.518(3) .
P1 O2P 1.534(4) .
P1 O4P 1.619(3) .
N1B C6B 1.377(6) .
N1B C2B 1.390(6) .
N1B C1'B 1.465(6) .
N3B C4B 1.358(7) .
N3B C2B 1.373(6) .
N3B Cu5 2.009(4) .
N4B C4B 1.324(7) .
N4B H4C 0.884(10) .
N4B H4D 0.881(10) .
C2B O2B 1.239(6) .
C4B C5B 1.424(8) .
C5B C6B 1.346(8) .
C5B H5B 0.9300 .
C6B H6B 0.9300 .
C1'B O1'B 1.414(6) .
C1'B C2'B 1.539(7) .
C1'B H1'B 0.9800 .
C2'B O2'B 1.416(6) .
C2'B C3'B 1.527(6) .
C2'B H2'B 0.9800 .
C3'B O3'B 1.438(6) .
C3'B C4'B 1.538(7) .
C3'B H3'B 0.9800 .
C4'B O1'B 1.462(6) .
C4'B C5'B 1.509(6) .
C4'B H4'B 0.9800 .
C5'B O8P 1.440(5) .
C5'B H5'3 0.9700 .
C5'B H5'4 0.9700 .
O2'B H2'2 0.8200 .
O3'B H3'2 0.8200 .
P2 O5P 1.521(3) .
P2 O7P 1.524(3) .
P2 O6P 1.539(3) .
P2 O8P 1.616(3) .
Cu5 N10 1.996(2) .
Cu5 N3C 1.998(4) .
Cu5 N9 2.005(2) .
N9 C41 1.3900 .
N9 C45 1.3900 .
C41 C42 1.3900 .
C41 H41 0.9300 .
C42 C43 1.3900 .
C42 H42 0.9300 .
C43 C44 1.3900 .
C43 H43 0.9300 .
C44 C45 1.3900 .
C44 H44 0.9300 .
C45 C46 1.429(4) .
N10 C46 1.3900 .
N10 C50 1.3900 .
C46 C47 1.3900 .
C47 C48 1.3900 .
C47 H47 0.9300 .
C48 C49 1.3900 .
C48 H48 0.9300 .
C49 C50 1.3900 .
C49 H49 0.9300 .
C50 H50 0.9300 .
Cu6 O2O 1.921(4) .
Cu6 O9P 1.937(3) .
Cu6 N12 1.990(3) .
Cu6 N11 1.998(2) .
Cu7 O2O 1.900(4) .
Cu7 O13P 1.955(3) .
Cu7 N13 1.982(2) .
Cu7 N14 1.987(2) .
Cu8 O14P 1.962(3) .
Cu8 O10P 1.978(3) .
Cu8 N15 2.002(3) .
Cu8 N16 2.005(2) .
Cu8 O3W 2.282(4) .
Cu9 O11P 1.968(3) .
Cu9 O15P 1.975(3) .
Cu9 N17 1.983(2) .
Cu9 N18 2.011(2) .
Cu9 O4W 2.275(4) .
O2O H2O 0.8516 .
O3W H3WA 0.9600 .
O3W H3WB 0.9566 .
O4W H4WA 0.9462 .
O4W H4WB 0.9548 .
N11 C51 1.3900 .
N11 C55 1.3900 .
C51 C52 1.3900 .
C51 H51 0.9300 .
C52 C53 1.3900 .
C52 H52 0.9300 .
C53 C54 1.3900 .
C53 H53 0.9300 .
C54 C55 1.3900 .
C54 H54 0.9300 .
C55 C56 1.418(4) .
N12 C56 1.3900 .
N12 C60 1.3900 .
C56 C57 1.3900 .
C57 C58 1.3900 .
C57 H57 0.9300 .
C58 C59 1.3900 .
C58 H58 0.9300 .
C59 C60 1.3900 .
C59 H59 0.9300 .
C60 H60 0.9300 .
N13 C61 1.3900 .
N13 C65 1.3900 .
C61 C62 1.3900 .
C61 H61 0.9300 .
C62 C63 1.3900 .
C62 H62 0.9300 .
C63 C64 1.3900 .
C63 H63 0.9300 .
C64 C65 1.3900 .
C64 H64 0.9300 .
C65 C66 1.419(5) .
N14 C66 1.3900 .
N14 C70 1.3900 .
C66 C67 1.3900 .
C67 C68 1.3900 .
C67 H67 0.9300 .
C68 C69 1.3900 .
C68 H68 0.9300 .
C69 C70 1.3900 .
C69 H69 0.9300 .
C70 H70 0.9300 .
N15 C71 1.3900 .
N15 C75 1.3900 .
C71 C72 1.3900 .
C71 H71 0.9300 .
C72 C73 1.3900 .
C72 H72 0.9300 .
C73 C74 1.3900 .
C73 H73 0.9300 .
C74 C75 1.3900 .
C74 H74 0.9300 .
C75 C76 1.422(4) .
N16 C76 1.3900 .
N16 C80 1.3900 .
C76 C77 1.3900 .
C77 C78 1.3900 .
C77 H77 0.9300 .
C78 C79 1.3900 .
C78 H78 0.9300 .
C79 C80 1.3900 .
C79 H79 0.9300 .
C80 H80 0.9300 .
N17 C81 1.3900 .
N17 C85 1.3900 .
C81 C82 1.3900 .
C81 H81 0.9300 .
C82 C83 1.3900 .
C82 H82 0.9300 .
C83 C84 1.3900 .
C83 H83 0.9300 .
C84 C85 1.3900 .
C84 H84 0.9300 .
C85 C86 1.418(4) .
N18 C86 1.3900 .
N18 C90 1.3900 .
C86 C87 1.3900 .
C87 C88 1.3900 .
C87 H87 0.9300 .
C88 C89 1.3900 .
C88 H88 0.9300 .
C89 C90 1.3900 .
C89 H89 0.9300 .
C90 H90 0.9300 .
N1C C6C 1.369(6) .
N1C C2C 1.379(6) .
N1C C1'C 1.480(6) .
N3C C2C 1.363(7) .
N3C C4C 1.391(7) .
N4C C4C 1.334(7) .
N4C H4E 0.893(10) .
N4C H4F 0.885(10) .
C2C O2C 1.233(6) .
C4C C5C 1.385(8) .
C5C C6C 1.350(8) .
C5C H5C 0.9300 .
C6C H6C 0.9300 .
C1'C O1'C 1.427(6) .
C1'C C2'C 1.545(7) .
C1'C H1'C 0.9800 .
C2'C O2'C 1.401(6) .
C2'C C3'C 1.538(7) .
C2'C H2'C 0.9800 .
C3'C O3'C 1.415(6) .
C3'C C4'C 1.530(7) .
C3'C H3'C 0.9800 .
C4'C O1'C 1.453(5) .
C4'C C5'C 1.518(6) .
C4'C H4'C 0.9800 .
C5'C O12P 1.449(6) .
C5'C H5'5 0.9700 .
C5'C H5'6 0.9700 .
O2'C H2'3 0.8200 .
O3'C H3'3 0.8200 .
P3 O9P 1.513(3) .
P3 O10P 1.528(3) .
P3 O11P 1.531(3) .
P3 O12P 1.614(3) .
N1D C6D 1.367(6) .
N1D C2D 1.392(6) .
N1D C1'D 1.471(6) .
N3D C4D 1.343(7) .
N3D C2D 1.386(7) .
N3D Cu10 2.012(4) .
N4D C4D 1.334(7) .
N4D H4G 0.874(10) .
N4D H4H 0.885(10) .
C2D O2D 1.230(6) .
C4D C5D 1.429(7) .
C5D C6D 1.359(8) .
C5D H5D 0.9300 .
C6D H6D 0.9300 .
C1'D O1'D 1.396(7) .
C1'D C2'D 1.543(7) .
C1'D H1'D 0.9800 .
C2'D O2'D 1.394(7) .
C2'D C3'D 1.530(8) .
C2'D H2'D 0.9800 .
C3'D O3'D 1.432(6) .
C3'D C4'D 1.546(8) .
C3'D H3'D 0.9800 .
C4'D O1'D 1.446(7) .
C4'D C5'D 1.536(6) .
C4'D H4'D 0.9800 .
C5'D O16P 1.421(6) .
C5'D H5'7 0.9700 .
C5'D H5'8 0.9700 .
O2'D H2'4 0.8200 .
O3'D H3'4 0.8200 .
P4 O13P 1.506(4) .
P4 O15P 1.524(3) .
P4 O14P 1.539(4) .
P4 O16P 1.609(3) .
Cu10 N19 1.992(2) .
Cu10 N20 1.994(2) .
Cu10 N3E 2.019(4) .
N19 C91 1.3900 .
N19 C95 1.3900 .
C91 C92 1.3900 .
C91 H91 0.9300 .
C92 C93 1.3900 .
C92 H92 0.9300 .
C93 C94 1.3900 .
C93 H93 0.9300 .
C94 C95 1.3900 .
C94 H94 0.9300 .
C95 C96 1.421(3) .
N20 C96 1.3900 .
N20 C100 1.3900 .
C96 C97 1.3900 .
C97 C98 1.3900 .
C97 H97 0.9300 .
C98 C99 1.3900 .
C98 H98 0.9300 .
C99 C100 1.3900 .
C99 H99 0.9300 .
C100 H100 0.9300 .
Cu11 O3O 1.931(4) .
Cu11 O17P 1.966(3) .
Cu11 N22 1.995(3) .
Cu11 N21 2.005(2) .
Cu11 O7W 2.375(10) .
Cu12 O3O 1.897(4) .
Cu12 O21P 1.946(3) .
Cu12 N24 1.984(2) .
Cu12 N23 2.019(2) .
Cu13 O22P 1.956(3) .
Cu13 N25 1.987(2) .
Cu13 O18P 1.996(3) .
Cu13 N26 2.005(2) .
Cu13 O5W 2.268(4) .
Cu14 O19P 1.952(3) .
Cu14 O23P 1.976(3) .
Cu14 N28 1.992(2) .
Cu14 N27 1.999(2) .
Cu14 O6W 2.356(4) .
O3O H3O 0.8579 .
O5W H5WA 0.9477 .
O5W H5WB 0.9379 .
O6W H6WA 0.9430 .
O6W H6WB 0.9438 .
S16S O46S 1.375(14) .
S16S O47S 1.394(13) .
S16S O48S 1.401(14) .
S16S C16S 1.776(14) .
C16S F47S 1.275(15) .
C16S F46S 1.291(16) .
C16S F48S 1.311(15) .
S15S O43S 1.377(13) .
S15S O44S 1.408(12) .
S15S O45S 1.438(12) .
S15S C15S 1.814(13) .
C15S F44S 1.282(14) .
C15S F45S 1.341(14) .
C15S F43S 1.343(15) .
N21 C101 1.3900 .
N21 C105 1.3900 .
C101 C102 1.3900 .
C101 H101 0.9300 .
C102 C103 1.3900 .
C102 H102 0.9300 .
C103 C104 1.3900 .
C103 H103 0.9300 .
C104 C105 1.3900 .
C104 H104 0.9300 .
C105 C106 1.434(5) .
N22 C106 1.3900 .
N22 C110 1.3900 .
C106 C107 1.3900 .
C107 C108 1.3900 .
C107 H107 0.9300 .
C108 C109 1.3900 .
C108 H108 0.9300 .
C109 C110 1.3900 .
C109 H109 0.9300 .
C110 H110 0.9300 .
N23 C111 1.3900 .
N23 C115 1.3900 .
C111 C112 1.3900 .
C111 H111 0.9300 .
C112 C113 1.3900 .
C112 H112 0.9300 .
C113 C114 1.3900 .
C113 H113 0.9300 .
C114 C115 1.3900 .
C114 H114 0.9300 .
C115 C116 1.426(3) .
N24 C116 1.3900 .
N24 C120 1.3900 .
C116 C117 1.3900 .
C117 C118 1.3900 .
C117 H117 0.9300 .
C118 C119 1.3900 .
C118 H118 0.9300 .
C119 C120 1.3900 .
C119 H119 0.9300 .
C120 H120 0.9300 .
N25 C121 1.3900 .
N25 C125 1.3900 .
C121 C122 1.3900 .
C121 H121 0.9300 .
C122 C123 1.3900 .
C122 H122 0.9300 .
C123 C124 1.3900 .
C123 H123 0.9300 .
C124 C125 1.3900 .
C124 H124 0.9300 .
C125 C126 1.424(4) .
N26 C126 1.3900 .
N26 C130 1.3900 .
C126 C127 1.3900 .
C127 C128 1.3900 .
C127 H127 0.9300 .
C128 C129 1.3900 .
C128 H128 0.9300 .
C129 C130 1.3900 .
C129 H129 0.9300 .
C130 H130 0.9300 .
N27 C131 1.3900 .
N27 C135 1.3900 .
C131 C132 1.3900 .
C131 H131 0.9300 .
C132 C133 1.3900 .
C132 H132 0.9300 .
C133 C134 1.3900 .
C133 H133 0.9300 .
C134 C135 1.3900 .
C134 H134 0.9300 .
C135 C136 1.418(4) .
N28 C136 1.3900 .
N28 C140 1.3900 .
C136 C137 1.3900 .
C137 C138 1.3900 .
C137 H137 0.9300 .
C138 C139 1.3900 .
C138 H138 0.9300 .
C139 C140 1.3900 .
C139 H139 0.9300 .
C140 H140 0.9300 .
N1E C2E 1.374(6) .
N1E C6E 1.390(6) .
N1E C1'E 1.483(6) .
N3E C2E 1.360(7) .
N3E C4E 1.363(7) .
N4E C4E 1.324(7) .
N4E H4I 0.889(10) .
N4E H4L 0.880(10) .
C2E O2E 1.246(6) .
C4E C5E 1.436(8) .
C5E C6E 1.328(8) .
C5E H5E 0.9300 .
C6E H6E 0.9300 .
C1'E O1'E 1.402(6) .
C1'E C2'E 1.549(7) .
C1'E H1'E 0.9800 .
C2'E O2'E 1.423(7) .
C2'E C3'E 1.519(8) .
C2'E H2'E 0.9800 .
C3'E O3'E 1.429(6) .
C3'E C4'E 1.518(8) .
C3'E H3'E 0.9800 .
C4'E O1'E 1.457(6) .
C4'E C5'E 1.507(7) .
C4'E H4'E 0.9800 .
C5'E O20P 1.449(6) .
C5'E H5'9 0.9700 .
C5'E H5'X 0.9700 .
O2'E H2'5 0.8200 .
O3'E H3'5 0.8200 .
P5 O17P 1.503(4) .
P5 O18P 1.532(3) .
P5 O19P 1.539(3) .
P5 O20P 1.609(3) .
N1F C2F 1.377(7) .
N1F C6F 1.377(7) .
N1F C1'F 1.496(7) .
N3F C4F 1.346(7) .
N3F C2F 1.381(7) .
N3F Cu15 2.019(4) .
N4F C4F 1.319(8) .
N4F H4M 0.901(10) .
N4F H4N 0.899(10) .
C2F O2F 1.240(6) .
C4F C5F 1.435(9) .
C5F C6F 1.349(9) .
C5F H5F 0.9300 .
C6F H6F 0.9300 .
C1'F O1'F 1.414(6) .
C1'F C2'F 1.534(7) .
C1'F H1'F 0.9800 .
C2'F O2'F 1.409(7) .
C2'F C3'F 1.546(7) .
C2'F H2'F 0.9800 .
C3'F O3'F 1.438(6) .
C3'F C4'F 1.530(7) .
C3'F H3'F 0.9800 .
C4'F O1'F 1.457(6) .
C4'F C5'F 1.497(6) .
C4'F H4'F 0.9800 .
C5'F O24P 1.447(5) .
C5'F H5'Y 0.9700 .
C5'F H5'Z 0.9700 .
O2'F H2'6 0.8200 .
O3'F H3'6 0.8200 .
P6 O21P 1.515(3) .
P6 O23P 1.519(3) .
P6 O22P 1.530(4) .
P6 O24P 1.608(3) .
Cu15 N29 1.990(3) .
Cu15 N3A 2.011(4) 2_656
Cu15 N30 2.015(3) .
N29 C141 1.3900 .
N29 C145 1.3900 .
C141 C142 1.3900 .
C141 H141 0.9300 .
C142 C143 1.3900 .
C142 H142 0.9300 .
C143 C144 1.3900 .
C143 H143 0.9300 .
C144 C145 1.3900 .
C144 H144 0.9300 .
C145 C146 1.410(6) .
N30 C146 1.3900 .
N30 C150 1.3900 .
C146 C147 1.3900 .
C147 C148 1.3900 .
C147 H147 0.9300 .
C148 C149 1.3900 .
C148 H148 0.9300 .
C149 C150 1.3900 .
C149 H149 0.9300 .
C150 H150 0.9300 .
S2S O4S 1.339(7) .
S2S O6S 1.357(6) .
S2S O5S 1.422(9) .
S2S C2S 1.794(9) .
C2S F4S 1.246(10) .
C2S F6S 1.311(10) .
C2S F5S 1.364(12) .
S3S O7S 1.430(6) .
S3S O8S 1.445(5) .
S3S O9S 1.458(6) .
S3S C3S 1.815(6) .
C3S F7S 1.284(9) .
C3S F8S 1.315(8) .
C3S F9S 1.321(8) .
S4S O11S 1.440(6) .
S4S O12S 1.444(5) .
S4S O10S 1.446(6) .
S4S C4S 1.812(11) .
C4S F12S 1.292(15) .
C4S F10S 1.333(11) .
C4S F11S 1.394(12) .
S5S O15S 1.342(9) .
S5S O14S 1.407(9) .
S5S O13S 1.412(9) .
S5S C5S 1.794(12) .
C5S F15S 1.287(15) .
C5S F14S 1.299(11) .
C5S F13S 1.352(14) .
C6S F18S 1.261(12) .
C6S F17S 1.339(11) .
C6S F16S 1.352(11) .
C6S S6S 1.770(12) .
S6S O17B 1.352(15) .
S6S O18S 1.395(10) .
S6S O16B 1.396(17) .
S6S O16S 1.408(7) .
S6S O18B 1.412(16) .
S6S O17S 1.444(11) .
S7S O21S 1.422(7) .
S7S O19S 1.424(7) .
S7S O20S 1.458(7) .
S7S C7S 1.869(11) .
C7S F19S 1.240(12) .
C7S F21S 1.323(12) .
C7S F20S 1.350(11) .
S8S O22S 1.421(8) .
S8S O23S 1.428(5) .
S8S O24S 1.431(6) .
S8S C8S 1.782(13) .
C8S F22S 1.298(13) .
C8S F23S 1.324(13) .
C8S F24S 1.372(17) .
S9S O25S 1.336(8) .
S9S O27S 1.374(8) .
S9S O26S 1.474(9) .
S9S C9S 1.796(9) .
C9S F26S 1.209(10) .
C9S F27S 1.322(11) .
C9S F25S 1.328(12) .
S10S O30S 1.400(12) .
S10S O28S 1.404(6) .
S10S O29S 1.406(11) .
S10S C10S 1.770(11) .
C10S F29S 1.279(14) .
C10S F28S 1.328(12) .
C10S F30S 1.329(12) .
S11S O32S 1.331(8) .
S11S O33S 1.414(7) .
S11S O31S 1.508(9) .
S11S C11S 1.808(12) .
C11S F32S 1.142(13) .
C11S F33S 1.283(16) .
C11S F31S 1.522(19) .
S12S O34S 1.379(8) .
S12S O36S 1.385(9) .
S12S O35S 1.409(8) .
S12S C12S 1.759(11) .
C12S F35S 1.257(12) .
C12S F36S 1.279(12) .
C12S F34S 1.315(13) .
S13S O37S 1.392(9) .
S13S O38S 1.400(7) .
S13S O39S 1.422(6) .
S13S C13S 1.789(11) .
C13S F38S 1.290(11) .
C13S F37S 1.300(11) .
C13S F39S 1.302(11) .
S14S O41S 1.388(8) .
S14S O42S 1.392(6) .
S14S O40S 1.404(8) .
S14S C14S 1.816(12) .
C14S F41S 1.294(8) .
C14S F40S 1.295(8) .
C14S F42S 1.297(8) .
